data_4330443
loop_
_publ_author_name
'Sandeep K. Kondaveeti'
'Shivaiah Vaddypally'
'Carol Lam'
'Daigorou Hirai'
'Ni Ni'
'Robert J. Cava'
'Michael J. Zdilla'

_publ_section_title
;
 Synthesis, Structure, and Magnetic Studies of Manganese-Oxygen Clusters
 of Reduced Coordination Number, Featuring an Unchelated, 5-Coordinate
 Octanuclear Manganese Cluster with Water-Derived Oxo Ligands
;
_journal_name_full 'Inorganic Chemistry'
_journal_page_first 10095
_journal_page_last 10104
_journal_paper_doi 10.1021/ic202448c
_journal_volume 51
_journal_year 2012
_chemical_formula_moiety 'C96 H108 Mn8 O20'
_chemical_formula_sum 'C96 H108 Mn8 O20'
_chemical_formula_weight 2021.34
_chemical_name_systematic
; 
 ? 
;
_space_group_IT_number 9
_symmetry_cell_setting monoclinic
_symmetry_space_group_name_Hall 'C -2yc'
_symmetry_space_group_name_H-M 'C 1 c 1'
_atom_sites_solution_hydrogens geom
_atom_sites_solution_primary direct
_atom_sites_solution_secondary difmap
_audit_creation_method SHELXL-97
_cell_angle_alpha 90.00
_cell_angle_beta 129.425(2)
_cell_angle_gamma 90.00
_cell_formula_units_Z 8
_cell_length_a 26.479(3)
_cell_length_b 45.599(6)
_cell_length_c 20.072(3)
_cell_measurement_reflns_used 9949
_cell_measurement_temperature 173(2)
_cell_measurement_theta_max 27.509
_cell_measurement_theta_min 2.1825
_cell_volume 18721(4)
_computing_cell_refinement 'Saint (Bruker-AXS)'
_computing_data_collection 'COSMO (Bruker-AXS)'
_computing_data_reduction 'SADABS (Bruker-AXS)'
_computing_molecular_graphics XP
_computing_publication_material 'APEX II report generator (Bruker-AXS)'
_computing_structure_refinement 'SHELXL-97 (Sheldrick, 2008)'
_computing_structure_solution 'SHELXS-97 (Sheldrick, 2008)'
_diffrn_ambient_temperature 173(2)
_diffrn_detector_area_resol_mean 8.333
_diffrn_measured_fraction_theta_full 0.999
_diffrn_measured_fraction_theta_max 0.999
_diffrn_measurement_device_type 'Kappa APEX II DUO'
_diffrn_measurement_method 'Omega scans'
_diffrn_radiation_monochromator graphite
_diffrn_radiation_source 'fine-focus sealed tube'
_diffrn_radiation_type MoK\a
_diffrn_radiation_wavelength 0.71073
_diffrn_reflns_av_R_equivalents 0.0342
_diffrn_reflns_av_sigmaI/netI 0.0616
_diffrn_reflns_limit_h_max 31
_diffrn_reflns_limit_h_min -31
_diffrn_reflns_limit_k_max 54
_diffrn_reflns_limit_k_min -49
_diffrn_reflns_limit_l_max 23
_diffrn_reflns_limit_l_min -23
_diffrn_reflns_number 59022
_diffrn_reflns_theta_full 25.03
_diffrn_reflns_theta_max 25.03
_diffrn_reflns_theta_min 1.09
_exptl_absorpt_coefficient_mu 1.110
_exptl_absorpt_correction_T_max 0.5630
_exptl_absorpt_correction_T_min 0.4340
_exptl_absorpt_correction_type multi-scan
_exptl_absorpt_process_details
;
Documents\X-Ray\Shiva\246\work\mo_246_0m.hkl
 Estimated minimum and maximum transmission:  0.4340  0.5630
 The ratio of these values is more reliable than their absolute values!
 Additional spherical absorption correction applied with mu*r =  0.4000
 Lambda/2 correction factor = 0.0015
;
_exptl_crystal_colour Colorless
_exptl_crystal_density_diffrn 1.434
_exptl_crystal_description Block
_exptl_crystal_F_000 8352
_exptl_crystal_size_max 0.18
_exptl_crystal_size_mid 0.09
_exptl_crystal_size_min 0.05
_refine_diff_density_max 0.519
_refine_diff_density_min -0.651
_refine_diff_density_rms 0.076
_refine_ls_abs_structure_details 'Flack H D (1983), Acta Cryst. A39, 876-881'
_refine_ls_abs_structure_Flack 0.50(2)
_refine_ls_extinction_method none
_refine_ls_goodness_of_fit_ref 1.018
_refine_ls_hydrogen_treatment constr
_refine_ls_matrix_type full
_refine_ls_number_parameters 2348
_refine_ls_number_reflns 32503
_refine_ls_number_restraints 616
_refine_ls_restrained_S_all 1.028
_refine_ls_R_factor_all 0.0914
_refine_ls_R_factor_gt 0.0529
_refine_ls_shift/su_max 0.141
_refine_ls_shift/su_mean 0.000
_refine_ls_structure_factor_coef Fsqd
_refine_ls_weighting_details 'calc w=1/[\s^2^(Fo^2^)+(0.0386P)^2^+81.9822P] where P=(Fo^2^+2Fc^2^)/3'
_refine_ls_weighting_scheme calc
_refine_ls_wR_factor_gt 0.1170
_refine_ls_wR_factor_ref 0.1373
_reflns_number_gt 22258
_reflns_number_total 32503
_reflns_threshold_expression >2sigma(I)
_cod_data_source_file ic202448c_si_002_6.cif
_cod_data_source_block 5
_cod_database_code 4330443

loop_
_symmetry_equiv_pos_as_xyz
'x, y, z'
'x, -y, z+1/2'
'x+1/2, y+1/2, z'
'x+1/2, -y+1/2, z+1/2'

loop_
_atom_site_label
_atom_site_type_symbol
_atom_site_fract_x
_atom_site_fract_y
_atom_site_fract_z
_atom_site_U_iso_or_equiv
_atom_site_adp_type
_atom_site_occupancy
_atom_site_symmetry_multiplicity
_atom_site_calc_flag
_atom_site_refinement_flags
_atom_site_disorder_assembly
_atom_site_disorder_group
Mn1 Mn -0.17270(7) 0.65577(3) -0.01453(11) 0.0281(3) Uani 1 1 d . D .
Mn1' Mn 0.33076(8) 0.40606(3) 0.49588(11) 0.0324(4) Uani 1 1 d . E .
Mn2 Mn -0.17080(8) 0.59154(3) -0.01035(11) 0.0304(3) Uani 1 1 d . D .
Mn2' Mn 0.32898(7) 0.34152(3) 0.49475(11) 0.0303(4) Uani 1 1 d . . .
Mn3 Mn -0.14925(7) 0.60249(3) -0.14408(11) 0.0308(4) Uani 1 1 d . D .
Mn3' Mn 0.31196(7) 0.35396(3) 0.63281(11) 0.0325(4) Uani 1 1 d . E .
Mn4 Mn -0.28938(7) 0.60509(3) -0.20642(11) 0.0324(4) Uani 1 1 d . D .
Mn4' Mn 0.45098(7) 0.35734(3) 0.68968(11) 0.0326(4) Uani 1 1 d . E .
Mn5 Mn -0.22076(7) 0.66355(3) -0.19912(10) 0.0315(4) Uani 1 1 d . D .
Mn5' Mn 0.38186(8) 0.41484(3) 0.68093(11) 0.0366(4) Uani 1 1 d . E .
Mn6 Mn -0.19415(7) 0.64257(3) 0.11996(11) 0.0335(4) Uani 1 1 d . D .
Mn6' Mn 0.34828(7) 0.39172(3) 0.35804(11) 0.0362(4) Uani 1 1 d . . .
Mn7 Mn -0.05321(7) 0.64411(3) 0.18131(11) 0.0336(4) Uani 1 1 d . D .
Mn7' Mn 0.20875(7) 0.39253(3) 0.30197(11) 0.0330(4) Uani 1 1 d . . .
Mn8 Mn -0.11391(8) 0.58411(3) 0.17772(11) 0.0379(4) Uani 1 1 d . D .
Mn8' Mn 0.26967(7) 0.33329(3) 0.30699(11) 0.0350(4) Uani 1 1 d . . .
O1 O -0.1994(4) 0.62645(12) -0.1106(5) 0.0306(17) Uani 1 1 d . . .
O1' O 0.3591(3) 0.37753(12) 0.5952(5) 0.0264(16) Uani 1 1 d . . .
O2 O -0.1430(4) 0.62116(13) 0.0864(5) 0.0275(15) Uani 1 1 d . . .
O2' O 0.2984(4) 0.37013(13) 0.3966(5) 0.0288(15) Uani 1 1 d . . .
O3 O -0.0798(3) 0.58539(13) -0.1585(5) 0.0492(18) Uani 1 1 d . . .
O3' O 0.2530(3) 0.33357(14) 0.6599(5) 0.0425(16) Uani 1 1 d . . .
O4 O -0.3909(3) 0.59021(17) -0.3003(5) 0.055(2) Uani 1 1 d . . .
O4' O 0.5559(3) 0.34446(14) 0.7794(5) 0.0393(16) Uani 1 1 d . . .
O5 O -0.2531(3) 0.69802(11) -0.2974(4) 0.0429(12) Uani 1 1 d DU . .
O5' O 0.4059(4) 0.44937(14) 0.7734(5) 0.0618(19) Uani 1 1 d DU . .
O6 O -0.2672(3) 0.65521(13) 0.1304(4) 0.0427(16) Uani 1 1 d . . .
O6' O 0.4122(4) 0.4075(2) 0.3339(7) 0.099(4) Uani 1 1 d . . .
O7 O 0.0444(3) 0.66456(13) 0.2801(5) 0.0434(18) Uani 1 1 d . . .
O7' O 0.1096(3) 0.40891(15) 0.2094(4) 0.0432(17) Uani 1 1 d D A .
O8 O -0.0803(3) 0.55034(14) 0.2749(4) 0.0517(18) Uani 1 1 d D . .
O8' O 0.2483(4) 0.29705(13) 0.2209(5) 0.0489(18) Uani 1 1 d . . .
O11 O -0.2383(3) 0.66635(15) 0.0078(5) 0.0354(17) Uani 1 1 d . . .
O11' O 0.3955(4) 0.41549(16) 0.4721(6) 0.0415(19) Uani 1 1 d . . .
O12 O -0.0705(4) 0.66529(15) 0.0775(6) 0.0379(18) Uani 1 1 d . . .
O12' O 0.2297(4) 0.41500(16) 0.4062(6) 0.0421(19) Uani 1 1 d . . .
O13 O -0.1920(3) 0.69035(12) -0.0982(5) 0.0351(16) Uani 1 1 d . . .
O13' O 0.3589(3) 0.44109(12) 0.5850(5) 0.0431(18) Uani 1 1 d D . .
O21 O -0.1024(4) 0.58056(16) -0.0268(6) 0.0436(19) Uani 1 1 d . . .
O21' O 0.2621(4) 0.33375(16) 0.5163(5) 0.0411(18) Uani 1 1 d . . .
O22 O -0.2718(4) 0.58342(15) -0.1031(6) 0.0389(18) Uani 1 1 d . . .
O22' O 0.4317(4) 0.33434(15) 0.5864(6) 0.0395(18) Uani 1 1 d . . .
O23 O -0.1452(4) 0.55702(12) 0.0792(5) 0.0438(18) Uani 1 1 d D . .
O23' O 0.2994(3) 0.30646(12) 0.4096(5) 0.0370(16) Uani 1 1 d . . .
O30 O -0.2365(3) 0.58019(13) -0.2313(5) 0.0358(17) Uani 1 1 d . . .
O30' O 0.4025(3) 0.33226(14) 0.7218(5) 0.0378(17) Uani 1 1 d . . .
O40 O -0.3122(4) 0.64433(15) -0.2738(6) 0.048(2) Uani 1 1 d . . .
O40' O 0.4750(4) 0.39657(14) 0.7598(6) 0.044(2) Uani 1 1 d . . .
O50 O -0.1599(3) 0.64028(12) -0.2114(5) 0.0325(16) Uani 1 1 d . . .
O50' O 0.3187(4) 0.39355(14) 0.6938(6) 0.046(2) Uani 1 1 d . . .
O60 O -0.1086(3) 0.66589(14) 0.2089(5) 0.0376(18) Uani 1 1 d . . .
O60' O 0.2615(4) 0.41517(14) 0.2733(5) 0.0385(17) Uani 1 1 d . . .
O70 O -0.0235(4) 0.60472(14) 0.2497(6) 0.043(2) Uani 1 1 d . . .
O70' O 0.1798(4) 0.35380(15) 0.2315(6) 0.045(2) Uani 1 1 d . . .
O80 O -0.1804(4) 0.60307(14) 0.1870(5) 0.0415(18) Uani 1 1 d . . .
O80' O 0.3387(4) 0.35181(14) 0.3003(5) 0.0401(17) Uani 1 1 d . . .
C7'B C -0.0033(4) 0.3997(3) 0.1243(7) 0.074(5) Uani 0.786(19) 1 d PD A 1
H7'A H -0.0110 0.3792 0.1038 0.089 Uiso 0.786(19) 1 calc PR A 1
H7'B H -0.0408 0.4064 0.1201 0.089 Uiso 0.786(19) 1 calc PR A 1
C7'A C 0.0060(5) 0.4193(5) 0.0727(8) 0.106(7) Uani 0.786(19) 1 d PD A 1
H7'C H -0.0185 0.4378 0.0578 0.128 Uiso 0.786(19) 1 calc PR A 1
H7'D H -0.0095 0.4095 0.0186 0.128 Uiso 0.786(19) 1 calc PR A 1
C11G C 0.4568(5) 0.4244(2) 0.5201(7) 0.034(2) Uani 1 1 d . . .
C11L C 0.5094(6) 0.4064(2) 0.5758(9) 0.075(4) Uani 1 1 d . . .
H11F H 0.5005 0.3869 0.5828 0.090 Uiso 1 1 calc R . .
C11K C 0.5723(6) 0.4141(2) 0.6212(8) 0.064(3) Uani 1 1 d . . .
H11G H 0.6061 0.3998 0.6525 0.077 Uiso 1 1 calc R . .
C11J C 0.5871(5) 0.4436(3) 0.6214(9) 0.056(3) Uani 1 1 d . . .
H11H H 0.6310 0.4504 0.6594 0.067 Uiso 1 1 calc R . .
C11I C 0.5369(6) 0.4624(3) 0.5659(10) 0.076(4) Uani 1 1 d . . .
H11I H 0.5460 0.4823 0.5632 0.091 Uiso 1 1 calc R . .
C11H C 0.4732(5) 0.4527(2) 0.5135(9) 0.067(4) Uani 1 1 d . . .
H11J H 0.4394 0.4656 0.4717 0.080 Uiso 1 1 calc R . .
C12G C 0.1952(3) 0.43237(15) 0.4186(5) 0.056(3) Uani 1 1 d G . .
C12L C 0.1604(4) 0.45645(17) 0.3662(5) 0.087(5) Uani 1 1 d G . .
H12F H 0.1602 0.4609 0.3198 0.105 Uiso 1 1 calc R . .
C12K C 0.1258(4) 0.47398(16) 0.3816(7) 0.214(15) Uani 1 1 d G . .
H12G H 0.1020 0.4904 0.3457 0.257 Uiso 1 1 calc R . .
C12J C 0.1261(4) 0.4674(2) 0.4494(7) 0.250(18) Uani 1 1 d G . .
H12H H 0.1024 0.4794 0.4600 0.300 Uiso 1 1 calc R . .
C12I C 0.1609(4) 0.4433(3) 0.5019(6) 0.231(15) Uani 1 1 d G . .
H12I H 0.1611 0.4388 0.5483 0.277 Uiso 1 1 calc R . .
C12H C 0.1955(4) 0.42581(19) 0.4865(5) 0.104(6) Uani 1 1 d G . .
H12J H 0.2193 0.4093 0.5223 0.125 Uiso 1 1 calc R . .
C13G C 0.3521(4) 0.46979(16) 0.5655(4) 0.082(4) Uani 1 1 d DU B .
C13Q C 0.4168(6) 0.4826(3) 0.6265(11) 0.093(7) Uani 0.553(11) 1 d PDU B 1
H13F H 0.4521 0.4698 0.6662 0.111 Uiso 0.553(11) 1 calc PR B 1
C13P C 0.4301(8) 0.5123(3) 0.6305(13) 0.106(8) Uani 0.553(11) 1 d PDU B 1
H13G H 0.4728 0.5197 0.6745 0.127 Uiso 0.553(11) 1 calc PR B 1
C13O C 0.3796(9) 0.5309(3) 0.5686(13) 0.100(8) Uani 0.553(11) 1 d PDU B 1
H13H H 0.3868 0.5513 0.5687 0.120 Uiso 0.553(11) 1 calc PR B 1
C13N C 0.3184(9) 0.5186(3) 0.5066(13) 0.099(11) Uani 0.553(11) 1 d PDU B 1
H13I H 0.2840 0.5307 0.4620 0.118 Uiso 0.553(11) 1 calc PR B 1
C13M C 0.3056(7) 0.4888(3) 0.5078(10) 0.146(13) Uani 0.553(11) 1 d PDU B 1
H13J H 0.2622 0.4819 0.4659 0.175 Uiso 0.553(11) 1 calc PR B 1
C13L C 0.3831(10) 0.4860(3) 0.5455(15) 0.095(8) Uani 0.447(11) 1 d PDU B 2
H13K H 0.4156 0.4776 0.5447 0.114 Uiso 0.447(11) 1 calc PR B 2
C13K C 0.3661(11) 0.5155(3) 0.5258(16) 0.081(7) Uani 0.447(11) 1 d PDU B 2
H13L H 0.3891 0.5274 0.5139 0.097 Uiso 0.447(11) 1 calc PR B 2
C13J C 0.3174(10) 0.5284(3) 0.5227(15) 0.062(7) Uani 0.447(11) 1 d PDU B 2
H13M H 0.3065 0.5485 0.5070 0.075 Uiso 0.447(11) 1 calc PR B 2
C13I C 0.2845(9) 0.5118(3) 0.5427(14) 0.081(7) Uani 0.447(11) 1 d PDU B 2
H13N H 0.2515 0.5202 0.5424 0.097 Uiso 0.447(11) 1 calc PR B 2
C13H C 0.3018(7) 0.4825(3) 0.5632(12) 0.080(8) Uani 0.447(11) 1 d PDU B 2
H13O H 0.2795 0.4705 0.5759 0.097 Uiso 0.447(11) 1 calc PR B 2
C21G C 0.1976(5) 0.3233(3) 0.4614(7) 0.042(3) Uani 1 1 d . . .
C21L C 0.1477(5) 0.3440(2) 0.4173(6) 0.046(3) Uani 1 1 d . . .
H21F H 0.1563 0.3645 0.4232 0.055 Uiso 1 1 calc R . .
C21K C 0.0828(5) 0.3326(3) 0.3627(8) 0.062(3) Uani 1 1 d . . .
H21H H 0.0473 0.3459 0.3288 0.074 Uiso 1 1 calc R . .
C21J C 0.0700(6) 0.3041(3) 0.3575(9) 0.054(3) Uani 1 1 d . . .
H21I H 0.0260 0.2975 0.3223 0.065 Uiso 1 1 calc R . .
C21I C 0.1207(6) 0.2842(3) 0.4030(8) 0.054(3) Uani 1 1 d . . .
H21J H 0.1115 0.2639 0.3997 0.065 Uiso 1 1 calc R . .
C21H C 0.1865(5) 0.2940(2) 0.4548(7) 0.042(2) Uani 1 1 d . . .
H21K H 0.2217 0.2804 0.4840 0.050 Uiso 1 1 calc R . .
C22G C 0.4664(4) 0.31345(18) 0.5829(7) 0.041(2) Uani 1 1 d . . .
C22L C 0.4699(4) 0.31299(18) 0.5166(6) 0.046(2) Uani 1 1 d . . .
H22F H 0.4488 0.3280 0.4741 0.055 Uiso 1 1 calc R . .
C22K C 0.5025(5) 0.2918(2) 0.5114(8) 0.069(3) Uani 1 1 d . . .
H22G H 0.5035 0.2919 0.4650 0.082 Uiso 1 1 calc R . .
C22J C 0.5348(5) 0.2696(2) 0.5732(10) 0.081(4) Uani 1 1 d . . .
H22H H 0.5585 0.2548 0.5699 0.097 Uiso 1 1 calc R . .
C22I C 0.5317(4) 0.26952(17) 0.6378(7) 0.057(3) Uani 1 1 d . . .
H22I H 0.5522 0.2540 0.6788 0.068 Uiso 1 1 calc R . .
C22H C 0.4989(4) 0.29181(17) 0.6462(6) 0.044(2) Uani 1 1 d . . .
H22J H 0.4990 0.2920 0.6936 0.052 Uiso 1 1 calc R . .
C23B C -0.1884(7) 0.5160(3) 0.0836(9) 0.087(6) Uani 0.435(9) 1 d PDU C 1
H23A H -0.2017 0.5280 0.1087 0.105 Uiso 0.435(9) 1 calc PR C 1
C23C C -0.2034(8) 0.4863(3) 0.0702(11) 0.076(6) Uani 0.435(9) 1 d PDU C 1
H23B H -0.2271 0.4778 0.0861 0.091 Uiso 0.435(9) 1 calc PR C 1
C23D C -0.1836(8) 0.4690(2) 0.0334(10) 0.077(6) Uani 0.435(9) 1 d PDU C 1
H23C H -0.1939 0.4487 0.0244 0.093 Uiso 0.435(9) 1 calc PR C 1
C23E C -0.1491(9) 0.4811(3) 0.0098(12) 0.089(6) Uani 0.435(9) 1 d PDU C 1
H23D H -0.1357 0.4692 -0.0153 0.106 Uiso 0.435(9) 1 calc PR C 1
C23F C -0.1341(8) 0.5112(3) 0.0232(10) 0.101(6) Uani 0.435(9) 1 d PDU C 1
H23E H -0.1105 0.5195 0.0068 0.121 Uiso 0.435(9) 1 calc PR C 1
C23G C 0.2892(3) 0.27766(14) 0.4063(5) 0.0244(15) Uani 1 1 d . . .
C23L C 0.2284(3) 0.26423(14) 0.3461(5) 0.0301(17) Uani 1 1 d . . .
H23K H 0.1917 0.2757 0.3025 0.036 Uiso 1 1 calc R . .
C23K C 0.2215(4) 0.23441(15) 0.3498(6) 0.044(2) Uani 1 1 d . . .
H23L H 0.1794 0.2259 0.3095 0.053 Uiso 1 1 calc R . .
C23J C 0.2719(4) 0.21690(16) 0.4082(7) 0.060(3) Uani 1 1 d . . .
H23M H 0.2668 0.1963 0.4082 0.072 Uiso 1 1 calc R . .
C23I C 0.3334(4) 0.23081(18) 0.4699(8) 0.076(4) Uani 1 1 d . . .
H23N H 0.3697 0.2192 0.5137 0.092 Uiso 1 1 calc R . .
C23H C 0.3416(3) 0.25955(14) 0.4683(5) 0.0378(19) Uani 1 1 d . . .
H23O H 0.3837 0.2679 0.5099 0.045 Uiso 1 1 calc R . .
C30G C 0.4106(3) 0.30280(9) 0.7394(4) 0.044(3) Uani 1 1 d G . .
C30L C 0.4567(3) 0.29443(13) 0.8252(4) 0.047(2) Uani 1 1 d G . .
H30F H 0.4826 0.3089 0.8685 0.056 Uiso 1 1 calc R . .
C30K C 0.4648(3) 0.26496(15) 0.8476(5) 0.094(5) Uani 1 1 d G . .
H30G H 0.4963 0.2592 0.9062 0.112 Uiso 1 1 calc R . .
C30J C 0.4268(4) 0.24385(10) 0.7842(6) 0.127(8) Uani 1 1 d G . .
H30H H 0.4324 0.2237 0.7995 0.152 Uiso 1 1 calc R . .
C30I C 0.3808(3) 0.25222(11) 0.6983(6) 0.073(4) Uani 1 1 d G . .
H30I H 0.3548 0.2378 0.6550 0.088 Uiso 1 1 calc R . .
C30H C 0.3726(2) 0.28170(13) 0.6759(4) 0.055(3) Uani 1 1 d G . .
H30J H 0.3411 0.2874 0.6173 0.066 Uiso 1 1 calc R . .
C31 C -0.0869(7) 0.5606(2) -0.2049(11) 0.095(5) Uani 1 1 d . . .
H31A H -0.1315 0.5599 -0.2613 0.114 Uiso 1 1 calc R . .
H31B H -0.0797 0.5426 -0.1725 0.114 Uiso 1 1 calc R . .
C31' C 0.1883(4) 0.3438(2) 0.6245(7) 0.046(2) Uani 1 1 d . . .
H31C H 0.1543 0.3328 0.5713 0.055 Uiso 1 1 calc R . .
H31D H 0.1835 0.3649 0.6102 0.055 Uiso 1 1 calc R . .
C32 C -0.0393(8) 0.5625(3) -0.2178(11) 0.118(6) Uani 1 1 d . . .
H32A H -0.0614 0.5619 -0.2802 0.142 Uiso 1 1 calc R . .
H32B H -0.0085 0.5458 -0.1893 0.142 Uiso 1 1 calc R . .
C32' C 0.1820(4) 0.3385(2) 0.6923(6) 0.042(2) Uani 1 1 d . . .
H32C H 0.1358 0.3363 0.6671 0.050 Uiso 1 1 calc R . .
H32D H 0.2024 0.3545 0.7356 0.050 Uiso 1 1 calc R . .
C33 C -0.0048(7) 0.5897(3) -0.1808(9) 0.088(4) Uani 1 1 d . . .
H33A H -0.0220 0.6048 -0.2261 0.105 Uiso 1 1 calc R . .
H33B H 0.0425 0.5871 -0.1499 0.105 Uiso 1 1 calc R . .
C33' C 0.2202(5) 0.3095(2) 0.7311(7) 0.050(2) Uani 1 1 d . . .
H33C H 0.2408 0.3079 0.7928 0.060 Uiso 1 1 calc R . .
H33D H 0.1911 0.2924 0.6997 0.060 Uiso 1 1 calc R . .
C34 C -0.0170(5) 0.5988(2) -0.1170(8) 0.063(3) Uani 1 1 d . . .
H34A H 0.0169 0.5906 -0.0586 0.075 Uiso 1 1 calc R . .
H34B H -0.0188 0.6203 -0.1133 0.075 Uiso 1 1 calc R . .
C34' C 0.2709(6) 0.3114(2) 0.7198(9) 0.083(4) Uani 1 1 d . . .
H34C H 0.3141 0.3159 0.7758 0.099 Uiso 1 1 calc R . .
H34D H 0.2742 0.2924 0.6989 0.099 Uiso 1 1 calc R . .
C41 C -0.4211(7) 0.5708(3) -0.3740(8) 0.109(6) Uani 1 1 d . . .
H41A H -0.4105 0.5501 -0.3553 0.131 Uiso 1 1 calc R . .
H41B H -0.4063 0.5756 -0.4073 0.131 Uiso 1 1 calc R . .
C41' C 0.5989(5) 0.3516(3) 0.7618(7) 0.056(3) Uani 1 1 d . . .
H41C H 0.5847 0.3697 0.7268 0.068 Uiso 1 1 calc R . .
H41D H 0.6015 0.3354 0.7313 0.068 Uiso 1 1 calc R . .
C42 C -0.4929(9) 0.5764(7) -0.4265(12) 0.262(18) Uani 1 1 d . . .
H42A H -0.5086 0.5899 -0.4747 0.315 Uiso 1 1 calc R . .
H42B H -0.5177 0.5578 -0.4505 0.315 Uiso 1 1 calc R . .
C43 C -0.5008(8) 0.5895(8) -0.3670(13) 0.29(2) Uani 1 1 d . . .
H43A H -0.5317 0.6062 -0.3952 0.351 Uiso 1 1 calc R . .
H43B H -0.5187 0.5748 -0.3505 0.351 Uiso 1 1 calc R . .
C42' C 0.6621(4) 0.35600(18) 0.8490(6) 0.047(2) Uani 1 1 d . . .
H42C H 0.6680 0.3770 0.8652 0.057 Uiso 1 1 calc R . .
H42D H 0.6985 0.3499 0.8502 0.057 Uiso 1 1 calc R . .
C43' C 0.6619(4) 0.3378(2) 0.9113(6) 0.044(2) Uani 1 1 d . . .
H43C H 0.6882 0.3198 0.9276 0.053 Uiso 1 1 calc R . .
H43D H 0.6791 0.3491 0.9641 0.053 Uiso 1 1 calc R . .
C44 C -0.4401(5) 0.5992(3) -0.2942(9) 0.087(5) Uani 1 1 d . . .
H44A H -0.4304 0.5907 -0.2418 0.105 Uiso 1 1 calc R . .
H44B H -0.4403 0.6208 -0.2901 0.105 Uiso 1 1 calc R . .
C44' C 0.5922(4) 0.3309(2) 0.8619(6) 0.053(3) Uani 1 1 d . . .
H44C H 0.5856 0.3094 0.8551 0.063 Uiso 1 1 calc R . .
H44D H 0.5770 0.3382 0.8929 0.063 Uiso 1 1 calc R . .
C51 C -0.2760(4) 0.69133(13) -0.3823(4) 0.0425(12) Uani 1 1 d DU D .
H51A H -0.2930 0.6710 -0.3982 0.051 Uiso 0.54(2) 1 calc PR D 1
H51B H -0.2397 0.6931 -0.3844 0.051 Uiso 0.54(2) 1 calc PR D 1
H51C H -0.3074 0.6757 -0.4065 0.051 Uiso 0.46(2) 1 d PR D 2
H51D H -0.2404 0.6852 -0.3802 0.051 Uiso 0.46(2) 1 d PR D 2
C52 C -0.3296(8) 0.7129(3) -0.4441(7) 0.0429(13) Uani 0.54(2) 1 d PDU D 1
H52A H -0.3159 0.7258 -0.4697 0.052 Uiso 0.54(2) 1 calc PR D 1
H52B H -0.3698 0.7023 -0.4913 0.052 Uiso 0.54(2) 1 calc PR D 1
C53 C -0.3414(8) 0.7303(3) -0.3926(8) 0.0428(13) Uani 0.54(2) 1 d PDU D 1
H53A H -0.3447 0.7514 -0.4062 0.051 Uiso 0.54(2) 1 calc PR D 1
H53B H -0.3826 0.7241 -0.4055 0.051 Uiso 0.54(2) 1 calc PR D 1
C54 C -0.2852(8) 0.7249(3) -0.3008(8) 0.0428(12) Uani 0.54(2) 1 d PDU D 1
H54A H -0.2543 0.7416 -0.2766 0.051 Uiso 0.54(2) 1 calc PR D 1
H54B H -0.3003 0.7224 -0.2670 0.051 Uiso 0.54(2) 1 calc PR D 1
C52A C -0.3062(12) 0.7186(3) -0.4373(9) 0.0430(13) Uani 0.46(2) 1 d PDU D 2
H52C H -0.2750 0.7289 -0.4410 0.052 Uiso 0.46(2) 1 calc PR D 2
H52D H -0.3464 0.7139 -0.4963 0.052 Uiso 0.46(2) 1 calc PR D 2
C53A C -0.3213(10) 0.7367(3) -0.3895(9) 0.0430(13) Uani 0.46(2) 1 d PDU D 2
H53C H -0.3218 0.7579 -0.4005 0.052 Uiso 0.46(2) 1 calc PR D 2
H53D H -0.3639 0.7311 -0.4054 0.052 Uiso 0.46(2) 1 calc PR D 2
C54A C -0.2657(10) 0.7291(2) -0.2975(9) 0.0429(13) Uani 0.46(2) 1 d PDU D 2
H54C H -0.2265 0.7408 -0.2758 0.051 Uiso 0.46(2) 1 calc PR D 2
H54D H -0.2776 0.7329 -0.2605 0.051 Uiso 0.46(2) 1 calc PR D 2
C51' C 0.3518(6) 0.4707(3) 0.7338(11) 0.065(4) Uani 0.463(11) 1 d PDU E 1
H51J H 0.3163 0.4626 0.7321 0.078 Uiso 0.463(11) 1 calc PR E 1
H51K H 0.3337 0.4753 0.6741 0.078 Uiso 0.463(11) 1 calc PR E 1
C52' C 0.3800(7) 0.4977(3) 0.7887(13) 0.091(6) Uani 0.463(11) 1 d PDU E 1
H52E H 0.3556 0.5027 0.8094 0.109 Uiso 0.463(11) 1 calc PR E 1
H52F H 0.3770 0.5144 0.7550 0.109 Uiso 0.463(11) 1 calc PR E 1
C54' C 0.4638(6) 0.4613(4) 0.8493(13) 0.083(5) Uani 0.463(11) 1 d PDU E 1
H54E H 0.4982 0.4622 0.8435 0.100 Uiso 0.463(11) 1 calc PR E 1
H54F H 0.4796 0.4486 0.8992 0.100 Uiso 0.463(11) 1 calc PR E 1
C51B C 0.4368(10) 0.4414(3) 0.8639(8) 0.083(7) Uani 0.537(11) 1 d PD E 2
H51L H 0.4646 0.4239 0.8811 0.099 Uiso 0.537(11) 1 calc PR E 2
H51M H 0.4023 0.4366 0.8679 0.099 Uiso 0.537(11) 1 calc PR E 2
C52B C 0.4776(14) 0.4663(3) 0.9241(8) 0.180(18) Uani 0.537(11) 1 d PD E 2
H52G H 0.4720 0.4688 0.9680 0.216 Uiso 0.537(11) 1 calc PR E 2
H52H H 0.5246 0.4633 0.9534 0.216 Uiso 0.537(11) 1 calc PR E 2
C54B C 0.4226(13) 0.4795(2) 0.7779(9) 0.104(9) Uani 0.537(11) 1 d PD E 2
H54G H 0.3832 0.4908 0.7323 0.125 Uiso 0.537(11) 1 calc PR E 2
H54H H 0.4549 0.4813 0.7685 0.125 Uiso 0.537(11) 1 calc PR E 2
C53' C 0.4507(5) 0.49135(19) 0.8643(7) 0.085(3) Uani 1 1 d DU . .
H53E H 0.4797 0.5058 0.8669 0.102 Uiso 0.463(11) 1 calc PR E 1
H53F H 0.4579 0.4921 0.9191 0.102 Uiso 0.463(11) 1 calc PR E 1
H53G H 0.4211 0.5035 0.8643 0.102 Uiso 0.537(11) 1 d PR E 2
H53H H 0.4877 0.5030 0.8824 0.102 Uiso 0.537(11) 1 d PR E 2
C61 C -0.3305(5) 0.6421(2) 0.0869(8) 0.055(3) Uani 1 1 d . . .
H61A H -0.3578 0.6449 0.0238 0.066 Uiso 1 1 calc R . .
H61B H -0.3260 0.6208 0.0992 0.066 Uiso 1 1 calc R . .
C61' C 0.3904(10) 0.4275(4) 0.2633(14) 0.164(10) Uani 1 1 d . . .
H61C H 0.3755 0.4463 0.2699 0.197 Uiso 1 1 calc R . .
H61D H 0.3542 0.4187 0.2070 0.197 Uiso 1 1 calc R . .
C62 C -0.3603(7) 0.6561(3) 0.1176(13) 0.156(9) Uani 1 1 d . . .
H62A H -0.4059 0.6616 0.0686 0.188 Uiso 1 1 calc R . .
H62B H -0.3610 0.6426 0.1557 0.188 Uiso 1 1 calc R . .
C62' C 0.4516(10) 0.4320(4) 0.2700(15) 0.185(13) Uani 1 1 d . . .
H62C H 0.4390 0.4346 0.2122 0.221 Uiso 1 1 calc R . .
H62D H 0.4770 0.4493 0.3060 0.221 Uiso 1 1 calc R . .
C63 C -0.3231(7) 0.6813(4) 0.1636(10) 0.117(6) Uani 1 1 d . . .
H63A H -0.3201 0.6839 0.2150 0.140 Uiso 1 1 calc R . .
H63B H -0.3442 0.6989 0.1267 0.140 Uiso 1 1 calc R . .
C63' C 0.4874(10) 0.4063(4) 0.3086(15) 0.180(12) Uani 1 1 d . . .
H63C H 0.5342 0.4098 0.3384 0.216 Uiso 1 1 calc R . .
H63D H 0.4713 0.3908 0.2645 0.216 Uiso 1 1 calc R . .
C64 C -0.2572(6) 0.6774(3) 0.1903(8) 0.083(4) Uani 1 1 d . . .
H64A H -0.2408 0.6959 0.1846 0.100 Uiso 1 1 calc R . .
H64B H -0.2259 0.6705 0.2507 0.100 Uiso 1 1 calc R . .
C64' C 0.4779(6) 0.3961(4) 0.3771(11) 0.133(8) Uani 1 1 d . . .
H64C H 0.4796 0.3745 0.3833 0.160 Uiso 1 1 calc R . .
H64D H 0.5106 0.4052 0.4344 0.160 Uiso 1 1 calc R . .
C71 C 0.1001(5) 0.6551(2) 0.2864(8) 0.053(3) Uani 1 1 d . . .
H71A H 0.0888 0.6550 0.2290 0.063 Uiso 1 1 calc R . .
H71B H 0.1146 0.6352 0.3118 0.063 Uiso 1 1 calc R . .
C71' C 0.0789(4) 0.4253(3) 0.1296(7) 0.074(3) Uani 1 1 d DU . .
H71J H 0.0964 0.4187 0.1006 0.088 Uiso 0.786(19) 1 calc PR A 1
H71K H 0.0877 0.4465 0.1419 0.088 Uiso 0.786(19) 1 calc PR A 1
H71H H 0.0820 0.4143 0.0915 0.088 Uiso 0.214(19) 1 d PR A 2
H71I H 0.1009 0.4437 0.1417 0.088 Uiso 0.214(19) 1 d PR A 2
C72 C 0.1521(4) 0.6775(2) 0.3447(7) 0.066(3) Uani 1 1 d . . .
H72A H 0.1959 0.6683 0.3808 0.079 Uiso 1 1 calc R . .
H72B H 0.1511 0.6934 0.3102 0.079 Uiso 1 1 calc R . .
C72' C 0.0138(16) 0.4365(12) 0.099(3) 0.072(6) Uani 0.214(19) 1 d PDU A 2
H72C H 0.0151 0.4581 0.1056 0.086 Uiso 0.214(19) 1 calc PR A 2
H72D H -0.0211 0.4316 0.0372 0.086 Uiso 0.214(19) 1 calc PR A 2
C73 C 0.1385(5) 0.6886(3) 0.3958(9) 0.098(4) Uani 1 1 d . . .
H73A H 0.1499 0.7096 0.4075 0.118 Uiso 1 1 calc R . .
H73B H 0.1643 0.6780 0.4516 0.118 Uiso 1 1 calc R . .
C73' C 0.0015(14) 0.4217(10) 0.154(3) 0.068(5) Uani 0.214(19) 1 d PDU A 2
H73C H -0.0391 0.4099 0.1180 0.081 Uiso 0.214(19) 1 calc PR A 2
H73D H -0.0031 0.4364 0.1862 0.081 Uiso 0.214(19) 1 calc PR A 2
C74 C 0.0663(4) 0.6844(2) 0.3480(7) 0.060(3) Uani 1 1 d . . .
H74A H 0.0588 0.6762 0.3868 0.072 Uiso 1 1 calc R . .
H74B H 0.0429 0.7033 0.3248 0.072 Uiso 1 1 calc R . .
C74' C 0.0596(4) 0.4022(3) 0.2157(6) 0.059(3) Uani 1 1 d DU . .
H74E H 0.0564 0.4180 0.2467 0.071 Uiso 0.786(19) 1 calc PR A 1
H74F H 0.0694 0.3835 0.2470 0.071 Uiso 0.786(19) 1 calc PR A 1
H74C H 0.0720 0.4094 0.2693 0.071 Uiso 0.214(19) 1 d PR A 2
H74D H 0.0550 0.3813 0.2145 0.071 Uiso 0.214(19) 1 d PR A 2
C83 C -0.0347(5) 0.5222(3) 0.4015(6) 0.096(4) Uani 1 1 d D . .
H83C H -0.0190 0.5292 0.4586 0.115 Uiso 0.514(11) 1 calc PR F 1
H83D H -0.0128 0.5034 0.4093 0.115 Uiso 0.514(11) 1 calc PR F 1
H83A H -0.0067 0.5243 0.4630 0.115 Uiso 0.486(11) 1 d PR F 2
H83B H -0.0668 0.5074 0.3833 0.115 Uiso 0.486(11) 1 d PR F 2
C81A C -0.1270(6) 0.5281(3) 0.2556(8) 0.055(5) Uani 0.514(11) 1 d PD F 1
H81A H -0.1253 0.5113 0.2258 0.066 Uiso 0.514(11) 1 calc PR F 1
H81B H -0.1718 0.5362 0.2176 0.066 Uiso 0.514(11) 1 calc PR F 1
C82A C -0.1088(6) 0.5183(3) 0.3402(8) 0.062(6) Uani 0.514(11) 1 d PD F 1
H82A H -0.1212 0.4976 0.3377 0.075 Uiso 0.514(11) 1 calc PR F 1
H82B H -0.1296 0.5309 0.3570 0.075 Uiso 0.514(11) 1 calc PR F 1
C84A C -0.0208(6) 0.5443(6) 0.3609(10) 0.129(14) Uani 0.514(11) 1 d PD F 1
H84A H -0.0041 0.5626 0.3956 0.155 Uiso 0.514(11) 1 calc PR F 1
H84B H 0.0131 0.5368 0.3584 0.155 Uiso 0.514(11) 1 calc PR F 1
C81 C -0.0467(10) 0.5253(3) 0.2770(11) 0.074(7) Uani 0.486(11) 1 d PD F 2
H81C H -0.0219 0.5309 0.2575 0.089 Uiso 0.486(11) 1 calc PR F 2
H81D H -0.0788 0.5100 0.2375 0.089 Uiso 0.486(11) 1 calc PR F 2
C82 C -0.0007(15) 0.5134(8) 0.3673(15) 0.21(2) Uani 0.486(11) 1 d PD F 2
H82C H 0.0035 0.4918 0.3675 0.252 Uiso 0.486(11) 1 calc PR F 2
H82D H 0.0431 0.5225 0.4006 0.252 Uiso 0.486(11) 1 calc PR F 2
C84 C -0.0645(16) 0.5520(4) 0.3585(12) 0.148(15) Uani 0.486(11) 1 d PD F 2
H84C H -0.1044 0.5557 0.3517 0.178 Uiso 0.486(11) 1 calc PR F 2
H84D H -0.0329 0.5680 0.3936 0.178 Uiso 0.486(11) 1 calc PR F 2
C81' C 0.1899(5) 0.29307(18) 0.1324(7) 0.065(3) Uani 1 1 d . . .
H81E H 0.1793 0.3108 0.0970 0.078 Uiso 1 1 calc R . .
H81F H 0.1518 0.2875 0.1282 0.078 Uiso 1 1 calc R . .
C82' C 0.2133(11) 0.2672(3) 0.1072(10) 0.158(9) Uani 1 1 d . . .
H82E H 0.1901 0.2491 0.1008 0.190 Uiso 1 1 calc R . .
H82F H 0.2024 0.2715 0.0510 0.190 Uiso 1 1 calc R . .
C83' C 0.2743(5) 0.2633(3) 0.1637(11) 0.145(9) Uani 1 1 d . . .
H83E H 0.2966 0.2716 0.1430 0.175 Uiso 1 1 calc R . .
H83F H 0.2837 0.2420 0.1729 0.175 Uiso 1 1 calc R . .
C84' C 0.2987(4) 0.27664(18) 0.2422(6) 0.051(2) Uani 1 1 d . . .
H84E H 0.3401 0.2871 0.2674 0.061 Uiso 1 1 calc R . .
H84F H 0.3069 0.2618 0.2841 0.061 Uiso 1 1 calc R . .
C111 C -0.3030(4) 0.6755(2) -0.0451(7) 0.032(2) Uani 1 1 d . . .
C112 C -0.3495(5) 0.6573(3) -0.1114(8) 0.061(3) Uani 1 1 d . . .
H11A H -0.3371 0.6392 -0.1205 0.074 Uiso 1 1 calc R . .
C113 C -0.4161(5) 0.6661(3) -0.1661(8) 0.069(4) Uani 1 1 d . . .
H11B H -0.4484 0.6542 -0.2136 0.083 Uiso 1 1 calc R . .
C114 C -0.4334(6) 0.6910(3) -0.1510(10) 0.073(4) Uani 1 1 d . . .
H11C H -0.4781 0.6964 -0.1862 0.087 Uiso 1 1 calc R . .
C115 C -0.3863(6) 0.7088(2) -0.0845(10) 0.064(4) Uani 1 1 d . . .
H11D H -0.3988 0.7267 -0.0744 0.077 Uiso 1 1 calc R . .
C116 C -0.3207(6) 0.7010(2) -0.0318(9) 0.054(3) Uani 1 1 d . . .
H11E H -0.2886 0.7136 0.0136 0.064 Uiso 1 1 calc R . .
C121 C -0.0338(4) 0.67876(15) 0.0616(5) 0.0287(19) Uani 1 1 d . . .
C122 C -0.0323(4) 0.66869(14) -0.0021(5) 0.0299(18) Uani 1 1 d . . .
H12A H -0.0568 0.6518 -0.0348 0.036 Uiso 1 1 calc R . .
C123 C 0.0047(3) 0.68309(15) -0.0184(5) 0.0321(17) Uani 1 1 d . . .
H12B H 0.0056 0.6759 -0.0621 0.039 Uiso 1 1 calc R . .
C124 C 0.0404(4) 0.70770(15) 0.0275(5) 0.0338(17) Uani 1 1 d . . .
H12C H 0.0652 0.7177 0.0154 0.041 Uiso 1 1 calc R . .
C125 C 0.0392(4) 0.71737(15) 0.0905(6) 0.0359(19) Uani 1 1 d . . .
H12D H 0.0643 0.7341 0.1233 0.043 Uiso 1 1 calc R . .
C126 C 0.0033(4) 0.70369(16) 0.1074(6) 0.040(2) Uani 1 1 d . . .
H12E H 0.0032 0.7112 0.1515 0.048 Uiso 1 1 calc R . .
C131 C -0.1784(3) 0.71945(13) -0.0811(4) 0.0228(15) Uani 1 1 d . D .
C132 C -0.1396(3) 0.73439(15) -0.0925(5) 0.0325(17) Uani 1 1 d . . .
H13A H -0.1223 0.7246 -0.1157 0.039 Uiso 1 1 calc R D .
C133 C -0.1255(4) 0.76381(15) -0.0704(6) 0.047(2) Uani 1 1 d . D .
H13B H -0.0985 0.7736 -0.0793 0.057 Uiso 1 1 calc R . .
C134 C -0.1476(5) 0.77879(18) -0.0378(6) 0.056(3) Uani 1 1 d . . .
H13C H -0.1375 0.7990 -0.0242 0.067 Uiso 1 1 calc R D .
C135 C -0.1872(5) 0.76380(17) -0.0237(8) 0.063(3) Uani 1 1 d . D .
H13D H -0.2029 0.7740 0.0011 0.075 Uiso 1 1 calc R . .
C136 C -0.2028(4) 0.73484(15) -0.0452(6) 0.047(2) Uani 1 1 d . . .
H13E H -0.2298 0.7251 -0.0363 0.057 Uiso 1 1 calc R D .
C211 C -0.0402(6) 0.5740(2) 0.0266(8) 0.044(3) Uani 1 1 d . . .
C212 C -0.0194(5) 0.5447(2) 0.0273(8) 0.049(3) Uani 1 1 d . . .
H21A H -0.0512 0.5304 -0.0109 0.059 Uiso 1 1 calc R . .
C213 C 0.0456(6) 0.5371(3) 0.0821(10) 0.068(4) Uani 1 1 d . . .
H21B H 0.0575 0.5174 0.0827 0.081 Uiso 1 1 calc R . .
C214 C 0.0932(6) 0.5570(3) 0.1356(9) 0.061(4) Uani 1 1 d . . .
H21C H 0.1379 0.5513 0.1730 0.074 Uiso 1 1 calc R . .
C215 C 0.0750(6) 0.5864(2) 0.1347(8) 0.054(3) Uani 1 1 d . . .
H21D H 0.1071 0.6011 0.1690 0.065 Uiso 1 1 calc R . .
C216 C 0.0096(6) 0.5929(2) 0.0827(8) 0.046(3) Uani 1 1 d . . .
H21E H -0.0021 0.6122 0.0860 0.055 Uiso 1 1 calc R . .
C221 C -0.3090(3) 0.56676(13) -0.0926(5) 0.043(3) Uani 1 1 d G . .
C222 C -0.3442(3) 0.54282(14) -0.1456(4) 0.055(3) Uani 1 1 d G . .
H22A H -0.3426 0.5378 -0.1903 0.066 Uiso 1 1 calc R . .
C223 C -0.3817(3) 0.52617(13) -0.1334(5) 0.094(5) Uani 1 1 d G . .
H22B H -0.4057 0.5098 -0.1696 0.112 Uiso 1 1 calc R . .
C224 C -0.3840(3) 0.53346(18) -0.0681(6) 0.113(6) Uani 1 1 d G . .
H22C H -0.4096 0.5221 -0.0598 0.136 Uiso 1 1 calc R . .
C225 C -0.3488(4) 0.5574(2) -0.0151(5) 0.102(5) Uani 1 1 d G . .
H22D H -0.3504 0.5624 0.0295 0.122 Uiso 1 1 calc R . .
C226 C -0.3113(3) 0.57405(14) -0.0274(4) 0.058(3) Uani 1 1 d G . .
H22E H -0.2873 0.5904 0.0088 0.070 Uiso 1 1 calc R . .
C231 C -0.1523(3) 0.52835(14) 0.0589(4) 0.088(4) Uani 1 1 d DU C .
C232 C -0.0853(5) 0.5174(2) 0.1203(7) 0.094(5) Uani 0.565(9) 1 d PDU C 2
H23F H -0.0510 0.5306 0.1604 0.113 Uiso 0.565(9) 1 calc PR C 2
C233 C -0.0713(6) 0.4884(3) 0.1206(10) 0.116(7) Uani 0.565(9) 1 d PDU C 2
H23G H -0.0275 0.4817 0.1608 0.139 Uiso 0.565(9) 1 calc PR C 2
C234 C -0.1209(8) 0.4687(2) 0.0624(10) 0.098(6) Uani 0.565(9) 1 d PDU C 2
H23H H -0.1113 0.4486 0.0626 0.117 Uiso 0.565(9) 1 calc PR C 2
C235 C -0.1847(7) 0.4792(2) 0.0038(9) 0.091(7) Uani 0.565(9) 1 d PDU C 2
H23I H -0.2192 0.4661 -0.0364 0.109 Uiso 0.565(9) 1 calc PR C 2
C236 C -0.1982(5) 0.5088(2) 0.0040(8) 0.116(7) Uani 0.565(9) 1 d PDU C 2
H23J H -0.2421 0.5154 -0.0369 0.139 Uiso 0.565(9) 1 calc PR C 2
C301 C -0.2476(4) 0.55244(12) -0.2577(4) 0.038(2) Uani 1 1 d G . .
C302 C -0.2724(5) 0.54544(16) -0.3410(4) 0.186(10) Uani 1 1 d G . .
H30A H -0.2801 0.5605 -0.3792 0.223 Uiso 1 1 calc R . .
C303 C -0.2860(5) 0.5164(2) -0.3684(5) 0.184(10) Uani 1 1 d G . .
H30B H -0.3030 0.5116 -0.4253 0.221 Uiso 1 1 calc R . .
C304 C -0.2749(5) 0.49439(13) -0.3125(8) 0.100(6) Uani 1 1 d G . .
H30C H -0.2842 0.4746 -0.3312 0.120 Uiso 1 1 calc R . .
C305 C -0.2500(6) 0.50139(14) -0.2292(8) 0.190(11) Uani 1 1 d G . .
H30D H -0.2424 0.4863 -0.1910 0.228 Uiso 1 1 calc R . .
C306 C -0.2364(5) 0.53041(17) -0.2018(5) 0.110(5) Uani 1 1 d G . .
H30E H -0.2194 0.5352 -0.1449 0.132 Uiso 1 1 calc R . .
C401 C -0.3715(3) 0.65615(17) -0.3384(5) 0.057(3) Uani 1 1 d G D .
C402 C -0.4053(3) 0.64375(15) -0.4197(5) 0.068(3) Uani 1 1 d G . .
H40A H -0.3857 0.6286 -0.4289 0.082 Uiso 1 1 calc R D .
C403 C -0.4678(3) 0.65353(17) -0.4877(4) 0.074(3) Uani 1 1 d G D .
H40B H -0.4910 0.6451 -0.5434 0.089 Uiso 1 1 calc R . .
C404 C -0.4965(3) 0.67573(17) -0.4744(5) 0.085(4) Uani 1 1 d G . .
H40C H -0.5392 0.6824 -0.5208 0.102 Uiso 1 1 calc R D .
C405 C -0.4627(4) 0.68814(15) -0.3930(6) 0.087(4) Uani 1 1 d G D .
H40D H -0.4823 0.7033 -0.3838 0.105 Uiso 1 1 calc R . .
C406 C -0.4002(4) 0.67835(17) -0.3250(5) 0.077(3) Uani 1 1 d G . .
H40E H -0.3771 0.6868 -0.2694 0.093 Uiso 1 1 calc R D .
C411 C 0.5327(3) 0.40969(18) 0.8131(5) 0.053(3) Uani 1 1 d G E .
C412 C 0.5523(5) 0.4288(2) 0.7794(6) 0.146(7) Uani 1 1 d G . .
H41E H 0.5249 0.4321 0.7190 0.175 Uiso 1 1 calc R E .
C413 C 0.6121(6) 0.4432(2) 0.8342(10) 0.254(17) Uani 1 1 d G E .
H41F H 0.6255 0.4562 0.8112 0.305 Uiso 1 1 calc R . .
C414 C 0.6522(4) 0.4384(2) 0.9227(9) 0.181(13) Uani 1 1 d G . .
H41G H 0.6931 0.4482 0.9601 0.217 Uiso 1 1 calc R E .
C415 C 0.6326(4) 0.4193(2) 0.9563(6) 0.180(11) Uani 1 1 d G E .
H41H H 0.6600 0.4160 1.0168 0.216 Uiso 1 1 calc R . .
C416 C 0.5728(4) 0.4049(2) 0.9015(5) 0.101(5) Uani 1 1 d G . .
H41I H 0.5594 0.3919 0.9245 0.122 Uiso 1 1 calc R E .
C501 C -0.1539(4) 0.64104(16) -0.2739(6) 0.030(2) Uani 1 1 d . D .
C502 C -0.1925(4) 0.62299(15) -0.3459(6) 0.034(2) Uani 1 1 d . . .
H50A H -0.2225 0.6098 -0.3510 0.041 Uiso 1 1 calc R D .
C503 C -0.1871(4) 0.62422(16) -0.4091(6) 0.042(2) Uani 1 1 d . D .
H50B H -0.2130 0.6113 -0.4570 0.050 Uiso 1 1 calc R . .
C504 C -0.1456(5) 0.6434(2) -0.4061(6) 0.047(3) Uani 1 1 d . . .
H50C H -0.1427 0.6443 -0.4508 0.056 Uiso 1 1 calc R D .
C505 C -0.1093(6) 0.6610(3) -0.3363(9) 0.066(4) Uani 1 1 d . D .
H50D H -0.0807 0.6749 -0.3323 0.079 Uiso 1 1 calc R . .
C506 C -0.1126(5) 0.6593(2) -0.2713(7) 0.050(3) Uani 1 1 d . . .
H50E H -0.0846 0.6715 -0.2221 0.060 Uiso 1 1 calc R D .
C511 C 0.3178(4) 0.39439(15) 0.7608(4) 0.039(3) Uani 1 1 d G E .
C512 C 0.2724(3) 0.41241(14) 0.7539(4) 0.047(3) Uani 1 1 d G . .
H51E H 0.2433 0.4240 0.7036 0.056 Uiso 1 1 calc R E .
C513 C 0.2694(4) 0.41353(16) 0.8206(6) 0.052(3) Uani 1 1 d G E .
H51F H 0.2383 0.4258 0.8158 0.062 Uiso 1 1 calc R . .
C514 C 0.3120(5) 0.39664(19) 0.8942(5) 0.086(5) Uani 1 1 d G . .
H51G H 0.3100 0.3974 0.9398 0.103 Uiso 1 1 calc R E .
C515 C 0.3575(4) 0.37862(18) 0.9011(4) 0.117(6) Uani 1 1 d G E .
H51H H 0.3866 0.3671 0.9515 0.140 Uiso 1 1 calc R . .
C516 C 0.3604(3) 0.37750(15) 0.8345(5) 0.083(4) Uani 1 1 d G . .
H51I H 0.3915 0.3652 0.8392 0.099 Uiso 1 1 calc R E .
C601 C -0.0950(4) 0.69470(18) 0.2367(7) 0.044(3) Uani 1 1 d . . .
C602 C -0.0885(4) 0.71656(16) 0.1938(6) 0.0336(18) Uani 1 1 d . . .
H60A H -0.0975 0.7122 0.1409 0.040 Uiso 1 1 calc R . .
C603 C -0.0693(4) 0.74425(17) 0.2277(6) 0.043(2) Uani 1 1 d . . .
H60B H -0.0659 0.7590 0.1973 0.051 Uiso 1 1 calc R . .
C604 C -0.0548(5) 0.7513(2) 0.3053(7) 0.060(3) Uani 1 1 d . . .
H60C H -0.0365 0.7698 0.3318 0.071 Uiso 1 1 calc R . .
C605 C -0.0679(4) 0.73055(17) 0.3437(6) 0.045(2) Uani 1 1 d . . .
H60D H -0.0648 0.7358 0.3919 0.054 Uiso 1 1 calc R . .
C606 C -0.0855(3) 0.70194(17) 0.3110(5) 0.0366(19) Uani 1 1 d . . .
H60E H -0.0909 0.6874 0.3399 0.044 Uiso 1 1 calc R . .
C611 C 0.2499(4) 0.44324(19) 0.2459(6) 0.036(2) Uani 1 1 d . . .
C612 C 0.2209(6) 0.4513(2) 0.1635(7) 0.079(4) Uani 1 1 d . . .
H61E H 0.2107 0.4364 0.1235 0.095 Uiso 1 1 calc R . .
C613 C 0.2059(5) 0.4791(3) 0.1358(8) 0.074(3) Uani 1 1 d . . .
H61F H 0.1832 0.4835 0.0767 0.089 Uiso 1 1 calc R . .
C614 C 0.2233(7) 0.5008(3) 0.1923(10) 0.087(4) Uani 1 1 d . . .
H61G H 0.2144 0.5206 0.1738 0.104 Uiso 1 1 calc R . .
C615 C 0.2530(9) 0.4942(3) 0.2746(11) 0.151(8) Uani 1 1 d . . .
H61H H 0.2650 0.5096 0.3141 0.181 Uiso 1 1 calc R . .
C616 C 0.2669(6) 0.4652(2) 0.3038(8) 0.092(4) Uani 1 1 d . . .
H61I H 0.2876 0.4608 0.3623 0.110 Uiso 1 1 calc R . .
C701 C 0.0362(4) 0.59490(19) 0.3136(6) 0.038(2) Uani 1 1 d . F .
C702 C 0.0685(5) 0.5750(2) 0.3018(7) 0.058(3) Uani 1 1 d . . .
H70A H 0.0477 0.5676 0.2454 0.069 Uiso 1 1 calc R F .
C703 C 0.1311(5) 0.5651(2) 0.3701(8) 0.059(3) Uani 1 1 d . F .
H70B H 0.1522 0.5509 0.3607 0.071 Uiso 1 1 calc R . .
C704 C 0.1617(5) 0.5762(2) 0.4510(7) 0.063(3) Uani 1 1 d . . .
H70C H 0.2051 0.5703 0.4975 0.076 Uiso 1 1 calc R F .
C705 C 0.1310(6) 0.5953(2) 0.4652(7) 0.064(3) Uani 1 1 d . F .
H70D H 0.1523 0.6019 0.5224 0.076 Uiso 1 1 calc R . .
C706 C 0.0700(5) 0.6056(2) 0.3998(7) 0.051(3) Uani 1 1 d . . .
H70E H 0.0500 0.6197 0.4111 0.061 Uiso 1 1 calc R F .
C711 C 0.1183(4) 0.34285(19) 0.1684(7) 0.040(2) Uani 1 1 d . . .
C712 C 0.0877(4) 0.3490(2) 0.0854(6) 0.048(3) Uani 1 1 d . . .
H71C H 0.1085 0.3612 0.0709 0.057 Uiso 1 1 calc R . .
C713 C 0.0252(5) 0.3377(2) 0.0195(6) 0.056(3) Uani 1 1 d . . .
H71D H 0.0042 0.3420 -0.0392 0.068 Uiso 1 1 calc R . .
C714 C -0.0057(4) 0.3199(2) 0.0408(6) 0.051(2) Uani 1 1 d . . .
H71E H -0.0482 0.3123 -0.0028 0.061 Uiso 1 1 calc R . .
C715 C 0.0282(4) 0.31339(18) 0.1298(6) 0.042(2) Uani 1 1 d . . .
H71F H 0.0083 0.3014 0.1462 0.051 Uiso 1 1 calc R . .
C716 C 0.0896(4) 0.32460(17) 0.1911(6) 0.0340(19) Uani 1 1 d . . .
H71G H 0.1127 0.3198 0.2501 0.041 Uiso 1 1 calc R . .
C801 C -0.1818(5) 0.6026(2) 0.2531(7) 0.042(3) Uani 1 1 d . F .
C802 C -0.2300(5) 0.58575(19) 0.2452(7) 0.041(3) Uani 1 1 d . . .
H80A H -0.2606 0.5748 0.1940 0.049 Uiso 1 1 calc R F .
C803 C -0.2330(5) 0.5850(2) 0.3122(8) 0.054(3) Uani 1 1 d . F .
H80B H -0.2653 0.5738 0.3073 0.064 Uiso 1 1 calc R . .
C804 C -0.1885(6) 0.6009(3) 0.3846(9) 0.078(4) Uani 1 1 d . . .
H80C H -0.1901 0.6000 0.4305 0.094 Uiso 1 1 calc R F .
C805 C -0.1410(6) 0.6182(3) 0.3951(8) 0.081(4) Uani 1 1 d . F .
H80D H -0.1114 0.6294 0.4461 0.097 Uiso 1 1 calc R . .
C806 C -0.1381(6) 0.6186(3) 0.3259(7) 0.079(4) Uani 1 1 d . . .
H80E H -0.1058 0.6301 0.3308 0.095 Uiso 1 1 calc R F .
C811 C 0.3379(5) 0.34994(18) 0.2322(7) 0.041(2) Uani 1 1 d . . .
C812 C 0.2871(4) 0.3622(2) 0.1516(7) 0.049(2) Uani 1 1 d . . .
H81G H 0.2523 0.3720 0.1448 0.059 Uiso 1 1 calc R . .
C813 C 0.2861(5) 0.3606(2) 0.0831(7) 0.055(2) Uani 1 1 d . . .
H81H H 0.2506 0.3693 0.0299 0.066 Uiso 1 1 calc R . .
C814 C 0.3341(5) 0.3470(2) 0.0884(7) 0.049(2) Uani 1 1 d . . .
H81I H 0.3334 0.3463 0.0405 0.058 Uiso 1 1 calc R . .
C815 C 0.3836(6) 0.3345(2) 0.1655(9) 0.065(4) Uani 1 1 d . . .
H81J H 0.4165 0.3239 0.1701 0.078 Uiso 1 1 calc R . .
C816 C 0.3873(5) 0.3369(2) 0.2371(7) 0.059(3) Uani 1 1 d . . .
H81K H 0.4245 0.3294 0.2909 0.071 Uiso 1 1 calc R . .

loop_
_atom_site_aniso_label
_atom_site_aniso_U_11
_atom_site_aniso_U_22
_atom_site_aniso_U_33
_atom_site_aniso_U_23
_atom_site_aniso_U_13
_atom_site_aniso_U_12
Mn1 0.0230(7) 0.0209(6) 0.0385(9) -0.0005(6) 0.0187(7) 0.0001(6)
Mn1' 0.0248(7) 0.0240(7) 0.0450(10) -0.0038(7) 0.0205(8) -0.0003(6)
Mn2 0.0262(7) 0.0226(7) 0.0409(10) -0.0003(7) 0.0205(8) -0.0007(6)
Mn2' 0.0230(7) 0.0241(7) 0.0393(10) -0.0007(7) 0.0176(7) -0.0012(6)
Mn3 0.0292(8) 0.0214(6) 0.0456(10) 0.0020(6) 0.0255(8) 0.0043(5)
Mn3' 0.0257(8) 0.0266(7) 0.0438(10) -0.0017(6) 0.0213(8) -0.0022(6)
Mn4 0.0234(7) 0.0300(7) 0.0402(10) -0.0034(6) 0.0185(7) -0.0020(6)
Mn4' 0.0229(8) 0.0216(7) 0.0434(10) -0.0031(6) 0.0164(7) -0.0014(6)
Mn5 0.0282(7) 0.0222(6) 0.0413(9) -0.0018(6) 0.0207(7) 0.0034(6)
Mn5' 0.0297(8) 0.0226(6) 0.0469(10) -0.0062(6) 0.0194(7) -0.0022(6)
Mn6 0.0258(8) 0.0326(7) 0.0417(10) -0.0001(6) 0.0212(8) -0.0038(6)
Mn6' 0.0246(7) 0.0380(8) 0.0464(10) -0.0082(7) 0.0228(8) -0.0047(6)
Mn7 0.0234(8) 0.0258(7) 0.0425(10) 0.0024(6) 0.0166(8) -0.0014(6)
Mn7' 0.0214(7) 0.0327(8) 0.0414(10) -0.0011(7) 0.0183(7) 0.0027(6)
Mn8 0.0379(8) 0.0283(7) 0.0420(9) 0.0033(7) 0.0227(8) -0.0033(6)
Mn8' 0.0280(8) 0.0289(7) 0.0456(10) -0.0024(7) 0.0222(7) 0.0021(6)
O1 0.025(3) 0.019(3) 0.043(4) 0.005(3) 0.019(3) 0.000(2)
O1' 0.018(3) 0.019(3) 0.040(4) -0.003(3) 0.017(3) -0.003(2)
O2 0.021(3) 0.024(3) 0.038(4) -0.001(3) 0.019(3) 0.002(2)
O2' 0.020(3) 0.025(3) 0.035(4) -0.008(3) 0.014(3) -0.002(3)
O3 0.054(4) 0.040(3) 0.072(5) 0.004(3) 0.048(4) 0.016(3)
O3' 0.038(3) 0.047(3) 0.059(4) 0.004(3) 0.039(3) 0.000(3)
O4 0.031(4) 0.074(5) 0.038(4) 0.007(3) 0.011(3) -0.010(3)
O4' 0.021(3) 0.045(3) 0.047(4) 0.008(3) 0.020(3) 0.005(3)
O5 0.051(3) 0.0216(19) 0.052(3) 0.0100(18) 0.030(2) 0.0143(18)
O5' 0.062(4) 0.041(3) 0.089(5) -0.014(3) 0.051(4) -0.001(3)
O6 0.031(3) 0.056(3) 0.052(4) -0.007(3) 0.031(3) -0.005(3)
O6' 0.076(6) 0.149(9) 0.105(7) -0.068(6) 0.074(6) -0.065(6)
O7 0.027(3) 0.032(3) 0.062(5) -0.009(3) 0.024(3) -0.007(2)
O7' 0.031(3) 0.051(4) 0.043(4) 0.004(3) 0.022(3) 0.005(3)
O8 0.035(3) 0.058(4) 0.047(4) 0.009(3) 0.019(3) -0.005(3)
O8' 0.068(4) 0.029(3) 0.056(4) -0.006(3) 0.042(4) 0.005(3)
O11 0.022(3) 0.039(3) 0.038(4) 0.004(3) 0.015(3) 0.008(3)
O11' 0.037(4) 0.046(4) 0.049(5) -0.012(4) 0.031(4) -0.013(3)
O12 0.032(4) 0.036(4) 0.047(5) 0.000(3) 0.026(4) -0.009(3)
O12' 0.021(4) 0.047(4) 0.045(5) -0.009(3) 0.015(4) 0.008(3)
O13 0.033(3) 0.020(3) 0.056(5) 0.005(3) 0.030(3) 0.004(3)
O13' 0.048(4) 0.019(3) 0.045(4) -0.003(3) 0.022(3) 0.001(3)
O21 0.034(4) 0.053(4) 0.052(5) 0.018(4) 0.031(4) 0.021(3)
O21' 0.027(4) 0.048(4) 0.043(5) -0.009(3) 0.020(4) -0.013(3)
O22 0.024(4) 0.042(4) 0.044(5) 0.004(3) 0.018(4) -0.008(3)
O22' 0.032(4) 0.037(4) 0.045(5) 0.001(3) 0.022(4) 0.009(3)
O23 0.057(4) 0.025(3) 0.047(4) 0.001(3) 0.032(4) -0.002(3)
O23' 0.040(4) 0.019(3) 0.050(4) -0.003(3) 0.027(3) -0.007(3)
O30 0.036(4) 0.018(3) 0.044(4) -0.007(3) 0.021(3) -0.002(3)
O30' 0.029(3) 0.028(3) 0.055(5) 0.008(3) 0.026(3) 0.002(3)
O40 0.030(4) 0.040(4) 0.056(5) 0.007(3) 0.018(4) 0.004(3)
O40' 0.019(3) 0.027(3) 0.056(5) -0.010(3) 0.010(3) -0.004(3)
O50 0.039(4) 0.020(3) 0.047(4) -0.003(2) 0.031(3) 0.005(2)
O50' 0.045(4) 0.033(3) 0.074(5) -0.017(3) 0.044(4) -0.011(3)
O60 0.029(4) 0.028(3) 0.057(5) -0.003(3) 0.027(4) -0.005(3)
O60' 0.035(4) 0.031(3) 0.047(4) 0.006(3) 0.026(3) 0.005(3)
O70 0.024(4) 0.033(3) 0.047(5) 0.007(3) 0.011(4) -0.003(3)
O70' 0.027(4) 0.037(4) 0.049(5) -0.016(3) 0.014(4) 0.001(3)
O80 0.040(4) 0.039(3) 0.052(5) 0.007(3) 0.032(4) -0.005(3)
O80' 0.040(4) 0.049(4) 0.037(4) -0.003(3) 0.027(4) 0.002(3)
C7'B 0.027(6) 0.100(12) 0.065(9) 0.011(8) 0.015(6) 0.017(7)
C7'A 0.067(11) 0.132(16) 0.073(12) 0.013(11) 0.022(9) 0.017(10)
C11G 0.035(5) 0.021(4) 0.046(6) -0.014(4) 0.026(5) -0.012(4)
C11L 0.037(6) 0.036(5) 0.109(10) 0.016(6) 0.026(6) -0.010(5)
C11K 0.042(6) 0.053(6) 0.064(8) 0.009(5) 0.018(6) 0.004(5)
C11J 0.027(5) 0.070(7) 0.065(8) 0.016(6) 0.027(6) -0.013(5)
C11I 0.047(7) 0.038(5) 0.106(10) 0.020(6) 0.031(7) -0.012(5)
C11H 0.024(5) 0.043(6) 0.100(10) 0.031(6) 0.024(6) 0.008(4)
C12G 0.021(5) 0.066(7) 0.061(7) -0.036(6) 0.016(5) -0.009(5)
C12L 0.046(6) 0.054(6) 0.111(10) -0.040(6) 0.026(6) 0.007(5)
C12K 0.036(8) 0.154(15) 0.26(3) -0.131(17) 0.001(11) 0.024(9)
C12J 0.048(9) 0.33(3) 0.21(2) -0.22(2) 0.008(12) 0.021(13)
C12I 0.041(8) 0.47(4) 0.100(12) -0.132(18) 0.007(8) 0.054(15)
C12H 0.035(6) 0.188(15) 0.069(8) -0.058(9) 0.023(6) 0.012(7)
C13G 0.112(10) 0.053(7) 0.068(8) -0.021(6) 0.051(7) 0.006(6)
C13Q 0.131(16) 0.045(10) 0.120(16) 0.022(11) 0.088(14) 0.027(11)
C13P 0.090(15) 0.075(13) 0.132(18) 0.020(13) 0.061(13) -0.002(11)
C13O 0.116(16) 0.028(10) 0.113(16) 0.006(10) 0.052(13) 0.004(10)
C13N 0.126(17) 0.049(13) 0.050(12) -0.007(11) 0.022(12) -0.046(13)
C13M 0.144(17) 0.034(10) 0.117(17) -0.010(11) 0.016(15) 0.007(11)
C13L 0.155(19) 0.040(11) 0.104(17) -0.002(12) 0.089(15) -0.005(13)
C13K 0.121(16) 0.060(13) 0.091(15) 0.009(12) 0.081(13) -0.010(13)
C13J 0.083(14) 0.019(10) 0.072(15) -0.008(10) 0.043(12) -0.031(10)
C13I 0.096(15) 0.044(11) 0.105(16) -0.007(11) 0.064(13) 0.002(11)
C13H 0.098(16) 0.028(10) 0.096(17) 0.018(11) 0.053(14) 0.001(11)
C21G 0.029(5) 0.059(7) 0.040(6) 0.003(5) 0.023(5) -0.017(5)
C21L 0.039(5) 0.053(6) 0.038(5) -0.003(4) 0.021(5) 0.004(5)
C21K 0.024(5) 0.088(8) 0.064(7) 0.016(6) 0.023(5) 0.001(5)
C21J 0.030(6) 0.065(7) 0.052(7) -0.011(6) 0.018(5) -0.015(5)
C21I 0.047(6) 0.051(6) 0.056(7) -0.007(5) 0.029(6) -0.019(5)
C21H 0.031(5) 0.029(5) 0.057(6) -0.009(4) 0.024(5) -0.009(4)
C22G 0.026(5) 0.032(4) 0.062(6) -0.017(4) 0.026(5) -0.004(4)
C22L 0.042(5) 0.031(4) 0.068(6) -0.001(4) 0.037(5) 0.007(3)
C22K 0.044(6) 0.084(7) 0.084(8) -0.043(6) 0.043(6) -0.010(5)
C22J 0.056(6) 0.048(6) 0.139(11) -0.031(7) 0.063(8) 0.003(5)
C22I 0.033(5) 0.024(4) 0.086(7) -0.017(4) 0.025(5) 0.003(3)
C22H 0.025(4) 0.030(4) 0.058(5) -0.007(4) 0.017(4) 0.002(3)
C23B 0.117(12) 0.040(8) 0.066(10) -0.004(8) 0.039(8) -0.003(9)
C23C 0.102(12) 0.048(9) 0.068(11) 0.007(9) 0.048(9) -0.004(9)
C23D 0.096(10) 0.038(9) 0.083(11) 0.003(8) 0.049(9) 0.017(8)
C23E 0.123(11) 0.049(8) 0.085(10) -0.002(8) 0.062(9) -0.005(9)
C23F 0.152(11) 0.049(8) 0.082(10) -0.006(8) 0.065(8) -0.007(9)
C23G 0.011(3) 0.020(3) 0.034(4) -0.008(3) 0.011(3) -0.011(2)
C23L 0.009(3) 0.020(3) 0.045(4) -0.006(3) 0.010(3) -0.007(2)
C23K 0.027(4) 0.024(4) 0.065(6) -0.022(4) 0.022(4) -0.020(3)
C23J 0.047(5) 0.016(4) 0.096(8) -0.016(4) 0.036(5) -0.019(4)
C23I 0.034(5) 0.024(5) 0.115(10) 0.008(5) 0.020(6) 0.016(4)
C23H 0.016(3) 0.017(3) 0.050(5) 0.008(3) 0.006(3) -0.006(3)
C30G 0.044(6) 0.027(5) 0.091(9) 0.008(5) 0.056(7) 0.013(4)
C30L 0.032(4) 0.049(5) 0.070(6) 0.024(4) 0.037(5) 0.016(4)
C30K 0.117(10) 0.066(7) 0.163(13) 0.068(8) 0.120(11) 0.058(7)
C30J 0.141(14) 0.023(6) 0.31(3) 0.055(10) 0.185(18) 0.033(7)
C30I 0.044(5) 0.028(5) 0.169(12) -0.023(6) 0.078(7) -0.015(4)
C30H 0.029(4) 0.032(4) 0.110(8) -0.010(5) 0.047(5) -0.003(3)
C31 0.111(10) 0.045(6) 0.189(15) -0.004(7) 0.124(11) 0.018(6)
C31' 0.025(4) 0.065(6) 0.051(5) 0.020(4) 0.026(4) 0.010(4)
C32 0.154(14) 0.080(8) 0.197(18) -0.041(10) 0.147(15) -0.020(9)
C32' 0.031(4) 0.045(5) 0.050(5) 0.004(4) 0.026(4) 0.004(4)
C33 0.108(10) 0.072(7) 0.150(13) -0.003(8) 0.114(11) -0.004(7)
C33' 0.047(5) 0.049(5) 0.064(6) 0.015(4) 0.040(5) 0.011(4)
C34 0.055(7) 0.069(6) 0.080(8) 0.002(6) 0.050(6) 0.006(5)
C34' 0.088(8) 0.080(7) 0.142(11) 0.064(7) 0.102(9) 0.045(6)
C41 0.111(12) 0.103(10) 0.054(8) -0.015(7) 0.025(8) -0.053(9)
C41' 0.048(6) 0.081(7) 0.058(7) -0.006(6) 0.043(6) -0.017(5)
C42 0.114(16) 0.52(5) 0.076(13) -0.02(2) 0.026(12) -0.18(2)
C43 0.052(10) 0.69(6) 0.084(14) 0.03(2) 0.019(10) -0.072(19)
C42' 0.026(4) 0.044(4) 0.060(6) 0.017(4) 0.022(4) -0.005(3)
C43' 0.021(4) 0.058(5) 0.040(5) 0.021(4) 0.013(4) 0.003(3)
C44 0.024(6) 0.124(11) 0.090(10) 0.016(8) 0.025(6) 0.000(6)
C44' 0.026(4) 0.074(6) 0.040(5) 0.021(5) 0.012(4) -0.006(4)
C51 0.051(3) 0.0222(19) 0.052(3) 0.0103(18) 0.031(2) 0.0145(19)
C52 0.051(3) 0.0220(19) 0.052(3) 0.0103(18) 0.031(2) 0.0142(19)
C53 0.051(3) 0.0216(19) 0.052(3) 0.0102(19) 0.030(2) 0.0143(19)
C54 0.051(3) 0.0215(19) 0.052(3) 0.0100(18) 0.030(2) 0.0143(19)
C52A 0.051(3) 0.0220(19) 0.052(3) 0.0103(18) 0.031(2) 0.0142(19)
C53A 0.051(3) 0.0217(19) 0.052(3) 0.0101(18) 0.030(2) 0.0143(19)
C54A 0.051(3) 0.0215(19) 0.052(3) 0.0101(18) 0.030(2) 0.0143(19)
C51' 0.057(6) 0.049(7) 0.097(8) -0.026(6) 0.054(6) -0.005(5)
C52' 0.071(7) 0.051(7) 0.107(9) -0.030(7) 0.037(7) 0.006(6)
C54' 0.073(7) 0.063(7) 0.088(8) -0.018(6) 0.039(6) 0.011(6)
C51B 0.086(14) 0.082(14) 0.055(12) -0.026(11) 0.033(11) -0.018(12)
C52B 0.35(5) 0.11(2) 0.11(2) -0.003(18) 0.15(3) -0.06(3)
C54B 0.19(3) 0.027(9) 0.14(2) 0.007(11) 0.12(2) 0.007(12)
C53' 0.075(6) 0.062(5) 0.089(7) -0.024(5) 0.039(5) 0.004(4)
C61 0.032(5) 0.056(5) 0.083(7) -0.001(5) 0.039(5) -0.009(4)
C61' 0.20(2) 0.173(17) 0.25(2) -0.128(17) 0.21(2) -0.124(16)
C62 0.109(11) 0.149(13) 0.29(2) -0.135(15) 0.165(15) -0.080(10)
C62' 0.25(3) 0.19(2) 0.29(3) -0.15(2) 0.25(3) -0.14(2)
C63 0.086(9) 0.165(14) 0.133(13) -0.066(11) 0.086(10) -0.014(9)
C63' 0.25(2) 0.151(15) 0.35(3) -0.160(19) 0.29(3) -0.131(16)
C64 0.076(7) 0.109(9) 0.099(9) -0.060(7) 0.072(7) -0.031(7)
C64' 0.063(8) 0.187(16) 0.176(16) -0.115(14) 0.088(11) -0.062(10)
C71 0.046(6) 0.051(5) 0.075(7) -0.012(5) 0.046(6) -0.006(5)
C71' 0.046(6) 0.094(7) 0.075(7) 0.027(6) 0.036(5) 0.023(5)
C72 0.031(5) 0.097(7) 0.076(7) -0.025(6) 0.037(5) -0.023(5)
C72' 0.041(8) 0.089(10) 0.077(9) 0.020(8) 0.033(7) 0.014(8)
C73 0.036(5) 0.128(10) 0.112(10) -0.055(8) 0.038(6) -0.036(6)
C73' 0.039(8) 0.081(9) 0.076(9) 0.013(8) 0.033(7) 0.007(8)
C74 0.029(4) 0.051(5) 0.074(7) -0.016(5) 0.021(5) -0.003(4)
C74' 0.036(5) 0.064(6) 0.077(7) 0.001(5) 0.035(5) 0.007(5)
C83 0.060(7) 0.136(11) 0.072(8) 0.055(8) 0.033(6) 0.036(7)
C81A 0.038(9) 0.044(10) 0.078(13) 0.011(9) 0.034(9) -0.005(7)
C82A 0.081(14) 0.054(10) 0.090(15) -0.001(10) 0.073(13) 0.014(10)
C84A 0.083(19) 0.23(4) 0.10(2) -0.04(2) 0.069(18) -0.10(2)
C81 0.109(18) 0.042(10) 0.094(17) 0.014(10) 0.075(16) 0.025(11)
C82 0.15(4) 0.34(7) 0.11(3) -0.01(4) 0.06(3) 0.05(4)
C84 0.25(4) 0.18(3) 0.074(18) -0.020(19) 0.13(3) -0.07(3)
C81' 0.087(7) 0.034(4) 0.076(7) -0.029(5) 0.053(6) -0.007(5)
C82' 0.33(3) 0.039(6) 0.114(13) -0.006(7) 0.147(17) 0.048(11)
C83' 0.040(6) 0.126(12) 0.190(17) -0.113(12) 0.035(8) -0.002(7)
C84' 0.053(5) 0.031(4) 0.070(6) -0.003(4) 0.040(5) 0.012(4)
C111 0.015(4) 0.043(5) 0.040(6) -0.002(5) 0.018(5) 0.003(4)
C112 0.038(6) 0.073(7) 0.068(7) -0.027(6) 0.030(6) 0.009(5)
C113 0.030(5) 0.099(9) 0.060(7) -0.034(6) 0.021(5) 0.000(5)
C114 0.029(6) 0.061(7) 0.093(10) 0.024(7) 0.022(7) 0.017(6)
C115 0.046(6) 0.038(5) 0.122(11) 0.001(6) 0.059(7) 0.006(5)
C116 0.045(6) 0.036(5) 0.085(9) -0.008(5) 0.044(6) -0.004(5)
C121 0.024(4) 0.022(4) 0.041(5) 0.001(3) 0.021(4) -0.001(3)
C122 0.032(4) 0.012(3) 0.045(5) -0.010(3) 0.024(4) -0.004(3)
C123 0.024(4) 0.027(3) 0.048(5) -0.004(3) 0.024(4) 0.002(3)
C124 0.028(4) 0.025(3) 0.058(5) 0.001(3) 0.032(4) -0.002(3)
C125 0.039(4) 0.023(3) 0.064(5) -0.011(4) 0.041(5) -0.011(3)
C126 0.040(5) 0.031(4) 0.067(6) -0.026(4) 0.042(5) -0.013(4)
C131 0.025(3) 0.007(3) 0.035(4) -0.008(3) 0.019(3) -0.004(3)
C132 0.023(3) 0.029(4) 0.057(5) -0.007(3) 0.031(4) -0.004(3)
C133 0.039(4) 0.023(4) 0.084(7) -0.004(4) 0.040(5) -0.011(3)
C134 0.056(6) 0.021(4) 0.063(6) 0.005(4) 0.025(5) -0.009(4)
C135 0.107(8) 0.019(4) 0.112(9) -0.002(5) 0.093(8) 0.003(5)
C136 0.084(6) 0.018(3) 0.098(7) -0.010(4) 0.085(6) -0.007(4)
C211 0.038(6) 0.041(6) 0.058(8) 0.015(6) 0.033(6) 0.006(5)
C212 0.035(5) 0.043(5) 0.055(7) -0.003(5) 0.022(5) 0.007(4)
C213 0.050(7) 0.058(7) 0.087(9) 0.011(6) 0.039(7) 0.027(6)
C214 0.032(6) 0.090(9) 0.068(8) -0.004(7) 0.035(6) 0.011(6)
C215 0.046(6) 0.045(5) 0.070(7) 0.013(5) 0.036(6) -0.013(4)
C216 0.058(7) 0.028(4) 0.064(7) 0.015(4) 0.045(6) 0.007(4)
C221 0.025(5) 0.034(5) 0.057(6) 0.007(4) 0.019(5) 0.002(4)
C222 0.044(5) 0.042(5) 0.057(6) 0.001(4) 0.020(5) -0.010(4)
C223 0.041(6) 0.057(7) 0.125(12) 0.017(7) 0.026(7) -0.012(5)
C224 0.036(6) 0.155(14) 0.118(12) 0.080(11) 0.034(8) 0.006(7)
C225 0.063(8) 0.162(14) 0.092(10) 0.060(10) 0.055(8) 0.023(8)
C226 0.042(5) 0.076(7) 0.063(7) 0.010(5) 0.036(5) 0.006(5)
C231 0.133(9) 0.048(6) 0.072(7) 0.013(5) 0.060(6) -0.007(6)
C232 0.135(10) 0.056(8) 0.093(10) -0.027(8) 0.073(8) -0.033(8)
C233 0.112(11) 0.100(11) 0.101(12) -0.019(10) 0.051(10) -0.003(9)
C234 0.105(10) 0.053(8) 0.102(11) -0.010(8) 0.050(9) 0.004(8)
C235 0.098(10) 0.046(8) 0.089(10) -0.026(8) 0.041(9) 0.025(8)
C236 0.132(10) 0.048(8) 0.091(10) -0.003(8) 0.035(9) 0.012(8)
C301 0.029(5) 0.035(5) 0.041(6) -0.004(5) 0.018(5) 0.008(4)
C302 0.35(3) 0.055(8) 0.058(9) -0.035(7) 0.085(13) -0.005(11)
C303 0.24(2) 0.098(12) 0.102(13) -0.070(11) 0.056(14) -0.020(13)
C304 0.104(11) 0.052(7) 0.210(19) -0.021(10) 0.131(13) -0.023(7)
C305 0.40(3) 0.032(6) 0.35(3) 0.009(11) 0.33(3) -0.001(11)
C306 0.211(17) 0.049(7) 0.134(13) -0.008(7) 0.140(13) -0.005(8)
C401 0.041(6) 0.057(6) 0.068(8) 0.015(6) 0.033(6) -0.001(5)
C402 0.029(5) 0.075(7) 0.072(8) 0.025(6) 0.020(6) 0.008(5)
C403 0.034(6) 0.087(8) 0.062(7) 0.036(6) 0.012(5) 0.016(5)
C404 0.034(6) 0.072(7) 0.142(12) 0.047(7) 0.052(7) 0.032(5)
C405 0.030(5) 0.095(9) 0.107(10) 0.027(8) 0.030(6) 0.010(6)
C406 0.068(7) 0.060(7) 0.117(10) 0.013(6) 0.065(8) 0.012(6)
C411 0.030(5) 0.059(6) 0.062(7) -0.026(5) 0.024(6) -0.012(5)
C412 0.194(18) 0.091(10) 0.162(15) -0.068(10) 0.118(14) -0.100(11)
C413 0.30(3) 0.21(2) 0.43(4) -0.24(3) 0.32(3) -0.22(2)
C414 0.090(12) 0.155(16) 0.31(3) -0.178(19) 0.131(17) -0.082(11)
C415 0.035(8) 0.21(2) 0.185(19) -0.151(16) 0.015(10) 0.005(10)
C416 0.046(7) 0.125(11) 0.071(9) -0.057(8) 0.008(7) -0.001(7)
C501 0.023(4) 0.017(4) 0.046(6) 0.007(3) 0.020(4) 0.013(3)
C502 0.026(4) 0.021(3) 0.047(6) -0.001(3) 0.019(4) 0.007(3)
C503 0.041(5) 0.028(4) 0.047(6) -0.007(4) 0.024(4) 0.005(4)
C504 0.050(6) 0.056(6) 0.041(6) 0.003(5) 0.033(5) 0.015(5)
C505 0.058(8) 0.082(8) 0.083(11) 0.017(8) 0.056(8) 0.005(7)
C506 0.048(6) 0.059(6) 0.046(7) -0.016(5) 0.031(6) -0.013(5)
C511 0.035(5) 0.034(5) 0.052(6) -0.012(4) 0.030(5) -0.002(4)
C512 0.048(7) 0.028(5) 0.068(8) 0.000(5) 0.039(7) 0.009(4)
C513 0.046(6) 0.049(6) 0.052(8) -0.007(5) 0.026(6) 0.014(5)
C514 0.105(11) 0.095(10) 0.076(10) -0.022(8) 0.066(9) -0.008(8)
C515 0.123(12) 0.147(14) 0.044(7) 0.017(8) 0.036(8) 0.067(10)
C516 0.075(8) 0.100(9) 0.051(7) 0.002(6) 0.029(6) 0.053(7)
C601 0.022(5) 0.030(5) 0.067(8) -0.001(5) 0.022(5) -0.009(4)
C602 0.025(3) 0.029(4) 0.051(5) 0.005(3) 0.026(4) 0.003(3)
C603 0.033(4) 0.034(4) 0.068(6) -0.001(4) 0.035(4) -0.005(3)
C604 0.041(5) 0.025(4) 0.076(8) -0.011(5) 0.020(5) -0.015(4)
C605 0.032(4) 0.042(5) 0.051(5) -0.009(4) 0.022(4) -0.009(4)
C606 0.018(3) 0.039(4) 0.035(5) -0.001(4) 0.009(3) -0.010(3)
C611 0.022(5) 0.038(5) 0.033(6) 0.003(4) 0.011(4) -0.007(4)
C612 0.104(9) 0.065(7) 0.060(7) -0.002(6) 0.048(7) -0.026(6)
C613 0.066(7) 0.077(7) 0.063(7) 0.025(6) 0.034(6) -0.012(6)
C614 0.098(10) 0.060(8) 0.119(12) 0.046(8) 0.077(10) 0.042(7)
C615 0.26(2) 0.038(7) 0.124(14) 0.004(8) 0.109(15) 0.024(9)
C616 0.132(11) 0.048(6) 0.077(9) 0.006(6) 0.058(8) 0.013(7)
C701 0.036(5) 0.027(4) 0.044(6) 0.012(4) 0.022(5) 0.002(4)
C702 0.064(7) 0.044(6) 0.049(6) 0.004(5) 0.029(6) -0.004(5)
C703 0.063(7) 0.049(5) 0.076(8) 0.009(5) 0.049(7) 0.015(5)
C704 0.048(6) 0.059(6) 0.061(7) 0.009(5) 0.024(6) -0.001(5)
C705 0.060(7) 0.049(6) 0.056(8) -0.003(5) 0.025(7) 0.000(5)
C706 0.051(6) 0.036(5) 0.053(7) -0.005(4) 0.027(6) -0.004(4)
C711 0.024(5) 0.029(4) 0.052(7) -0.011(5) 0.016(5) -0.002(4)
C712 0.030(5) 0.057(6) 0.044(7) 0.009(5) 0.018(5) -0.009(4)
C713 0.037(5) 0.095(7) 0.031(5) 0.000(5) 0.019(5) -0.011(5)
C714 0.021(4) 0.067(6) 0.046(6) -0.020(5) 0.012(4) -0.017(4)
C715 0.036(4) 0.033(4) 0.063(6) -0.003(4) 0.034(5) 0.001(4)
C716 0.020(4) 0.036(4) 0.044(5) 0.011(4) 0.019(4) 0.013(3)
C801 0.039(5) 0.054(6) 0.044(6) 0.003(5) 0.031(5) -0.002(4)
C802 0.046(6) 0.032(5) 0.055(7) -0.007(4) 0.037(6) -0.014(4)
C803 0.041(6) 0.054(6) 0.062(8) 0.006(6) 0.031(6) -0.017(5)
C804 0.073(8) 0.116(10) 0.070(9) 0.007(8) 0.057(8) -0.012(7)
C805 0.078(8) 0.104(9) 0.055(7) -0.008(6) 0.039(7) -0.022(7)
C806 0.078(8) 0.105(9) 0.054(7) -0.009(6) 0.042(7) -0.048(7)
C811 0.038(5) 0.026(4) 0.061(7) -0.008(4) 0.033(6) -0.002(4)
C812 0.035(5) 0.045(5) 0.060(7) 0.001(4) 0.026(5) 0.010(4)
C813 0.047(5) 0.056(5) 0.053(6) 0.003(4) 0.028(5) 0.006(4)
C814 0.062(6) 0.047(5) 0.044(6) -0.005(4) 0.037(5) 0.005(5)
C815 0.071(8) 0.070(7) 0.098(11) -0.014(7) 0.075(9) -0.003(6)
C816 0.040(7) 0.073(8) 0.055(8) -0.009(6) 0.026(6) 0.013(6)

loop_
_atom_type_symbol
_atom_type_description
_atom_type_scat_dispersion_real
_atom_type_scat_dispersion_imag
_atom_type_scat_source
C C 0.0033 0.0016 'International Tables Vol C Tables 4.2.6.8 and 6.1.1.4'
H H 0.0000 0.0000 'International Tables Vol C Tables 4.2.6.8 and 6.1.1.4'
O O 0.0106 0.0060 'International Tables Vol C Tables 4.2.6.8 and 6.1.1.4'
Mn Mn 0.3368 0.7283 'International Tables Vol C Tables 4.2.6.8 and 6.1.1.4'

loop_
_geom_angle_atom_site_label_1
_geom_angle_atom_site_label_2
_geom_angle_atom_site_label_3
_geom_angle
O1 Mn1 O11 120.5(3)
O1 Mn1 O13 88.5(3)
O11 Mn1 O13 100.5(3)
O1 Mn1 O12 115.6(3)
O11 Mn1 O12 122.1(3)
O13 Mn1 O12 94.0(3)
O1 Mn1 O2 95.9(2)
O11 Mn1 O2 80.5(3)
O13 Mn1 O2 174.2(3)
O12 Mn1 O2 80.8(3)
O1 Mn1 Mn2 50.95(19)
O11 Mn1 Mn2 102.96(19)
O13 Mn1 Mn2 139.38(19)
O12 Mn1 Mn2 100.89(19)
O2 Mn1 Mn2 44.94(18)
O1 Mn1 Mn5 46.91(19)
O11 Mn1 Mn5 117.6(2)
O13 Mn1 Mn5 41.63(18)
O12 Mn1 Mn5 110.2(2)
O2 Mn1 Mn5 142.70(18)
Mn2 Mn1 Mn5 97.83(5)
O1 Mn1 Mn6 122.37(19)
O11 Mn1 Mn6 40.5(2)
O13 Mn1 Mn6 137.59(18)
O12 Mn1 Mn6 96.7(2)
O2 Mn1 Mn6 41.69(18)
Mn2 Mn1 Mn6 78.08(4)
Mn5 Mn1 Mn6 153.07(7)
O1 Mn1 Mn7 122.1(2)
O11 Mn1 Mn7 94.8(2)
O13 Mn1 Mn7 131.30(19)
O12 Mn1 Mn7 40.6(2)
O2 Mn1 Mn7 42.99(19)
Mn2 Mn1 Mn7 79.07(4)
Mn5 Mn1 Mn7 147.12(7)
Mn6 Mn1 Mn7 58.92(5)
O1' Mn1' O11' 119.8(3)
O1' Mn1' O12' 115.3(3)
O11' Mn1' O12' 123.0(4)
O1' Mn1' O13' 86.8(3)
O11' Mn1' O13' 97.8(3)
O12' Mn1' O13' 98.5(3)
O1' Mn1' O2' 95.5(2)
O11' Mn1' O2' 81.7(3)
O12' Mn1' O2' 79.9(3)
O13' Mn1' O2' 177.7(3)
O1' Mn1' Mn2' 51.44(18)
O11' Mn1' Mn2' 102.4(2)
O12' Mn1' Mn2' 100.4(2)
O13' Mn1' Mn2' 138.19(19)
O2' Mn1' Mn2' 44.05(18)
O1' Mn1' Mn5' 46.20(18)
O11' Mn1' Mn5' 117.0(2)
O12' Mn1' Mn5' 110.6(2)
O13' Mn1' Mn5' 40.64(18)
O2' Mn1' Mn5' 141.53(19)
Mn2' Mn1' Mn5' 97.62(5)
O1' Mn1' Mn6' 123.18(19)
O11' Mn1' Mn6' 40.9(2)
O12' Mn1' Mn6' 96.1(2)
O13' Mn1' Mn6' 136.0(2)
O2' Mn1' Mn6' 42.93(18)
Mn2' Mn1' Mn6' 78.25(4)
Mn5' Mn1' Mn6' 153.24(7)
O1' Mn1' Mn7' 121.5(2)
O11' Mn1' Mn7' 96.0(2)
O12' Mn1' Mn7' 40.2(2)
O13' Mn1' Mn7' 135.48(19)
O2' Mn1' Mn7' 42.49(19)
Mn2' Mn1' Mn7' 78.27(4)
Mn5' Mn1' Mn7' 146.77(7)
Mn6' Mn1' Mn7' 58.92(5)
O2 Mn2 O21 118.3(3)
O2 Mn2 O22 116.0(3)
O21 Mn2 O22 123.9(3)
O2 Mn2 O23 87.6(3)
O21 Mn2 O23 96.4(3)
O22 Mn2 O23 99.2(3)
O2 Mn2 O1 95.4(2)
O21 Mn2 O1 82.1(3)
O22 Mn2 O1 79.6(3)
O23 Mn2 O1 177.1(3)
O2 Mn2 Mn1 50.7(2)
O21 Mn2 Mn1 103.6(2)
O22 Mn2 Mn1 99.3(2)
O23 Mn2 Mn1 138.30(18)
O1 Mn2 Mn1 44.65(18)
O2 Mn2 Mn8 46.9(2)
O21 Mn2 Mn8 111.7(2)
O22 Mn2 Mn8 115.1(2)
O23 Mn2 Mn8 40.76(18)
O1 Mn2 Mn8 142.18(19)
Mn1 Mn2 Mn8 97.57(5)
O2 Mn2 Mn3 123.4(2)
O21 Mn2 Mn3 41.8(2)
O22 Mn2 Mn3 95.2(2)
O23 Mn2 Mn3 134.77(19)
O1 Mn2 Mn3 43.07(18)
Mn1 Mn2 Mn3 79.89(4)
Mn8 Mn2 Mn3 149.49(7)
O2 Mn2 Mn4 121.2(2)
O21 Mn2 Mn4 97.1(2)
O22 Mn2 Mn4 40.1(2)
O23 Mn2 Mn4 136.0(2)
O1 Mn2 Mn4 42.05(19)
Mn1 Mn2 Mn4 77.52(4)
Mn8 Mn2 Mn4 151.05(7)
Mn3 Mn2 Mn4 58.55(5)
O2' Mn2' O23' 89.2(3)
O2' Mn2' O21' 115.8(3)
O23' Mn2' O21' 96.5(3)
O2' Mn2' O22' 115.8(3)
O23' Mn2' O22' 101.4(3)
O21' Mn2' O22' 125.2(3)
O2' Mn2' O1' 95.4(2)
O23' Mn2' O1' 174.6(3)
O21' Mn2' O1' 79.0(3)
O22' Mn2' O1' 79.2(3)
O2' Mn2' Mn1' 50.71(19)
O23' Mn2' Mn1' 139.92(19)
O21' Mn2' Mn1' 100.3(2)
O22' Mn2' Mn1' 98.15(19)
O1' Mn2' Mn1' 44.68(17)
O2' Mn2' Mn8' 46.52(19)
O23' Mn2' Mn8' 42.74(18)
O21' Mn2' Mn8' 113.2(2)
O22' Mn2' Mn8' 115.0(2)
O1' Mn2' Mn8' 141.86(18)
Mn1' Mn2' Mn8' 97.22(5)
O2' Mn2' Mn3' 122.99(19)
O23' Mn2' Mn3' 132.18(19)
O21' Mn2' Mn3' 40.0(2)
O22' Mn2' Mn3' 94.9(2)
O1' Mn2' Mn3' 42.54(17)
Mn1' Mn2' Mn3' 79.77(4)
Mn8' Mn2' Mn3' 150.03(7)
O2' Mn2' Mn4' 120.5(2)
O23' Mn2' Mn4' 137.3(2)
O21' Mn2' Mn4' 96.6(2)
O22' Mn2' Mn4' 39.9(2)
O1' Mn2' Mn4' 41.58(18)
Mn1' Mn2' Mn4' 76.47(4)
Mn8' Mn2' Mn4' 150.23(7)
Mn3' Mn2' Mn4' 58.46(5)
O30 Mn3 O21 105.2(3)
O30 Mn3 O50 103.7(3)
O21 Mn3 O50 149.3(3)
O30 Mn3 O1 86.2(3)
O21 Mn3 O1 86.2(3)
O50 Mn3 O1 85.8(2)
O30 Mn3 O3 107.1(3)
O21 Mn3 O3 91.7(3)
O50 Mn3 O3 89.3(3)
O1 Mn3 O3 166.5(3)
O30 Mn3 Mn4 42.71(19)
O21 Mn3 Mn4 100.2(2)
O50 Mn3 Mn4 94.18(19)
O1 Mn3 Mn4 43.6(2)
O3 Mn3 Mn4 149.5(2)
O30 Mn3 Mn2 86.1(2)
O21 Mn3 Mn2 42.00(19)
O50 Mn3 Mn2 131.60(18)
O1 Mn3 Mn2 47.13(19)
O3 Mn3 Mn2 133.5(2)
Mn4 Mn3 Mn2 61.52(6)
O30 Mn3 Mn5 92.17(19)
O21 Mn3 Mn5 127.8(2)
O50 Mn3 Mn5 40.70(17)
O1 Mn3 Mn5 45.59(19)
O3 Mn3 Mn5 129.83(19)
Mn4 Mn3 Mn5 61.40(5)
Mn2 Mn3 Mn5 92.61(6)
O21' Mn3' O1' 85.4(3)
O21' Mn3' O30' 108.6(3)
O1' Mn3' O30' 86.0(3)
O21' Mn3' O50' 143.4(3)
O1' Mn3' O50' 85.5(3)
O30' Mn3' O50' 106.0(3)
O21' Mn3' O3' 92.8(3)
O1' Mn3' O3' 172.5(3)
O30' Mn3' O3' 101.4(3)
O50' Mn3' O3' 91.7(3)
O21' Mn3' Mn4' 101.4(2)
O1' Mn3' Mn4' 43.3(2)
O30' Mn3' Mn4' 42.78(19)
O50' Mn3' Mn4' 95.8(2)
O3' Mn3' Mn4' 144.08(19)
O21' Mn3' Mn2' 41.7(2)
O1' Mn3' Mn2' 47.71(19)
O30' Mn3' Mn2' 86.5(2)
O50' Mn3' Mn2' 131.2(2)
O3' Mn3' Mn2' 132.7(2)
Mn4' Mn3' Mn2' 61.85(5)
O21' Mn3' Mn5' 125.6(2)
O1' Mn3' Mn5' 44.96(19)
O30' Mn3' Mn5' 91.35(19)
O50' Mn3' Mn5' 41.6(2)
O3' Mn3' Mn5' 133.15(19)
Mn4' Mn3' Mn5' 60.61(5)
Mn2' Mn3' Mn5' 92.56(6)
O22 Mn4 O40 148.0(3)
O22 Mn4 O30 102.8(3)
O40 Mn4 O30 105.9(3)
O22 Mn4 O1 84.4(3)
O40 Mn4 O1 83.7(3)
O30 Mn4 O1 85.9(3)
O22 Mn4 O4 95.0(3)
O40 Mn4 O4 90.9(3)
O30 Mn4 O4 105.5(3)
O1 Mn4 O4 168.4(3)
O22 Mn4 Mn3 97.4(2)
O40 Mn4 Mn3 94.3(2)
O30 Mn4 Mn3 42.21(19)
O1 Mn4 Mn3 43.8(2)
O4 Mn4 Mn3 147.4(2)
O22 Mn4 Mn2 41.0(2)
O40 Mn4 Mn2 128.5(2)
O30 Mn4 Mn2 84.6(2)
O1 Mn4 Mn2 46.16(19)
O4 Mn4 Mn2 135.6(2)
Mn3 Mn4 Mn2 59.93(5)
O22 Mn4 Mn5 126.7(2)
O40 Mn4 Mn5 39.9(2)
O30 Mn4 Mn5 90.96(19)
O1 Mn4 Mn5 44.99(19)
O4 Mn4 Mn5 130.7(2)
Mn3 Mn4 Mn5 60.43(5)
Mn2 Mn4 Mn5 91.13(6)
O22' Mn4' O30' 102.7(3)
O22' Mn4' O40' 150.9(3)
O30' Mn4' O40' 103.9(3)
O22' Mn4' O1' 84.9(3)
O30' Mn4' O1' 86.1(3)
O40' Mn4' O1' 85.2(3)
O22' Mn4' O4' 93.7(3)
O30' Mn4' O4' 107.5(3)
O40' Mn4' O4' 89.5(3)
O1' Mn4' O4' 166.3(3)
O22' Mn4' Mn3' 97.2(2)
O30' Mn4' Mn3' 43.1(2)
O40' Mn4' Mn3' 94.1(2)
O1' Mn4' Mn3' 43.13(19)
O4' Mn4' Mn3' 150.27(18)
O22' Mn4' Mn5' 127.0(2)
O30' Mn4' Mn5' 91.35(19)
O40' Mn4' Mn5' 41.1(2)
O1' Mn4' Mn5' 44.80(18)
O4' Mn4' Mn5' 130.54(19)
Mn3' Mn4' Mn5' 60.34(5)
O22' Mn4' Mn2' 41.2(2)
O30' Mn4' Mn2' 85.0(2)
O40' Mn4' Mn2' 130.6(2)
O1' Mn4' Mn2' 46.38(19)
O4' Mn4' Mn2' 134.7(2)
Mn3' Mn4' Mn2' 59.69(5)
Mn5' Mn4' Mn2' 91.15(6)
O13 Mn5 O40 119.8(3)
O13 Mn5 O50 126.4(3)
O40 Mn5 O50 109.8(3)
O13 Mn5 O5 98.5(2)
O40 Mn5 O5 92.4(3)
O50 Mn5 O5 98.5(3)
O13 Mn5 O1 85.4(3)
O40 Mn5 O1 81.1(3)
O50 Mn5 O1 83.3(3)
O5 Mn5 O1 173.5(3)
O13 Mn5 Mn1 43.17(18)
O40 Mn5 Mn1 102.8(3)
O50 Mn5 Mn1 109.0(2)
O5 Mn5 Mn1 141.29(16)
O1 Mn5 Mn1 42.19(19)
O13 Mn5 Mn3 114.62(19)
O40 Mn5 Mn3 92.6(2)
O50 Mn5 Mn3 41.26(18)
O5 Mn5 Mn3 138.04(17)
O1 Mn5 Mn3 42.56(19)
Mn1 Mn5 Mn3 77.23(5)
O13 Mn5 Mn4 112.81(18)
O40 Mn5 Mn4 40.4(2)
O50 Mn5 Mn4 91.73(17)
O5 Mn5 Mn4 131.68(18)
O1 Mn5 Mn4 41.8(2)
Mn1 Mn5 Mn4 75.29(6)
Mn3 Mn5 Mn4 58.17(5)
O13' Mn5' O40' 117.4(3)
O13' Mn5' O50' 128.2(3)
O40' Mn5' O50' 112.0(3)
O13' Mn5' O5' 97.6(3)
O40' Mn5' O5' 94.4(3)
O50' Mn5' O5' 93.1(3)
O13' Mn5' O1' 86.9(3)
O40' Mn5' O1' 83.7(3)
O50' Mn5' O1' 83.9(3)
O5' Mn5' O1' 175.5(3)
O13' Mn5' Mn1' 44.25(18)
O40' Mn5' Mn1' 105.5(3)
O50' Mn5' Mn1' 108.5(2)
O5' Mn5' Mn1' 141.7(2)
O1' Mn5' Mn1' 42.73(19)
O13' Mn5' Mn3' 118.3(2)
O40' Mn5' Mn3' 93.57(19)
O50' Mn5' Mn3' 42.45(19)
O5' Mn5' Mn3' 133.9(2)
O1' Mn5' Mn3' 42.48(18)
Mn1' Mn5' Mn3' 77.92(6)
O13' Mn5' Mn4' 111.3(2)
O40' Mn5' Mn4' 41.8(2)
O50' Mn5' Mn4' 95.12(19)
O5' Mn5' Mn4' 134.9(2)
O1' Mn5' Mn4' 42.49(19)
Mn1' Mn5' Mn4' 75.62(6)
Mn3' Mn5' Mn4' 59.05(5)
O11 Mn6 O60 102.8(3)
O11 Mn6 O2 85.9(3)
O60 Mn6 O2 86.6(3)
O11 Mn6 O80 151.8(3)
O60 Mn6 O80 103.5(3)
O2 Mn6 O80 85.6(3)
O11 Mn6 O6 92.5(3)
O60 Mn6 O6 109.7(3)
O2 Mn6 O6 163.6(3)
O80 Mn6 O6 88.2(3)
O11 Mn6 Mn7 97.3(2)
O60 Mn6 Mn7 42.8(2)
O2 Mn6 Mn7 43.8(2)
O80 Mn6 Mn7 95.0(2)
O6 Mn6 Mn7 152.22(18)
O11 Mn6 Mn8 129.1(2)
O60 Mn6 Mn8 90.2(2)
O2 Mn6 Mn8 45.5(2)
O80 Mn6 Mn8 41.0(2)
O6 Mn6 Mn8 129.15(18)
Mn7 Mn6 Mn8 60.69(5)
O11 Mn6 Mn1 41.52(19)
O60 Mn6 Mn1 86.9(2)
O2 Mn6 Mn1 46.3(2)
O80 Mn6 Mn1 130.5(2)
O6 Mn6 Mn1 134.01(19)
Mn7 Mn6 Mn1 60.61(5)
Mn8 Mn6 Mn1 91.76(6)
O11' Mn6' O80' 147.2(3)
O11' Mn6' O60' 102.2(3)
O80' Mn6' O60' 108.2(3)
O11' Mn6' O2' 85.4(3)
O80' Mn6' O2' 85.1(3)
O60' Mn6' O2' 85.3(3)
O11' Mn6' O6' 93.7(3)
O80' Mn6' O6' 90.1(3)
O60' Mn6' O6' 105.1(4)
O2' Mn6' O6' 169.5(4)
O11' Mn6' Mn7' 97.9(2)
O80' Mn6' Mn7' 96.5(2)
O60' Mn6' Mn7' 42.0(2)
O2' Mn6' Mn7' 43.4(2)
O6' Mn6' Mn7' 146.8(3)
O11' Mn6' Mn8' 127.8(2)
O80' Mn6' Mn8' 41.7(2)
O60' Mn6' Mn8' 90.6(2)
O2' Mn6' Mn8' 45.02(18)
O6' Mn6' Mn8' 131.7(3)
Mn7' Mn6' Mn8' 59.99(5)
O11' Mn6' Mn1' 41.2(2)
O80' Mn6' Mn1' 129.5(2)
O60' Mn6' Mn1' 84.8(2)
O2' Mn6' Mn1' 46.50(18)
O6' Mn6' Mn1' 134.6(2)
Mn7' Mn6' Mn1' 60.71(5)
Mn8' Mn6' Mn1' 91.48(6)
O12 Mn7 O70 144.6(3)
O12 Mn7 O60 107.3(3)
O70 Mn7 O60 105.4(3)
O12 Mn7 O2 85.5(3)
O70 Mn7 O2 84.6(3)
O60 Mn7 O2 84.2(3)
O12 Mn7 O7 95.2(3)
O70 Mn7 O7 92.0(3)
O60 Mn7 O7 100.1(3)
O2 Mn7 O7 175.1(2)
O12 Mn7 Mn6 99.8(2)
O70 Mn7 Mn6 95.6(2)
O60 Mn7 Mn6 41.8(2)
O2 Mn7 Mn6 42.43(19)
O7 Mn7 Mn6 141.79(19)
O12 Mn7 Mn8 126.8(2)
O70 Mn7 Mn8 40.7(2)
O60 Mn7 Mn8 89.16(19)
O2 Mn7 Mn8 45.25(19)
O7 Mn7 Mn8 132.1(2)
Mn6 Mn7 Mn8 60.22(5)
O12 Mn7 Mn1 42.3(2)
O70 Mn7 Mn1 128.7(2)
O60 Mn7 Mn1 86.2(2)
O2 Mn7 Mn1 46.3(2)
O7 Mn7 Mn1 135.8(2)
Mn6 Mn7 Mn1 60.46(5)
Mn8 Mn7 Mn1 91.40(6)
O12' Mn7' O70' 148.9(4)
O12' Mn7' O60' 103.8(3)
O70' Mn7' O60' 104.7(3)
O12' Mn7' O2' 84.6(3)
O70' Mn7' O2' 85.4(3)
O60' Mn7' O2' 85.4(3)
O12' Mn7' O7' 95.6(3)
O70' Mn7' O7' 89.3(3)
O60' Mn7' O7' 104.5(3)
O2' Mn7' O7' 169.6(3)
O12' Mn7' Mn6' 98.5(2)
O70' Mn7' Mn6' 94.3(2)
O60' Mn7' Mn6' 41.9(2)
O2' Mn7' Mn6' 43.7(2)
O7' Mn7' Mn6' 145.96(18)
O12' Mn7' Mn8' 126.7(2)
O70' Mn7' Mn8' 41.0(2)
O60' Mn7' Mn8' 90.8(2)
O2' Mn7' Mn8' 45.23(18)
O7' Mn7' Mn8' 130.3(2)
Mn6' Mn7' Mn8' 60.35(5)
O12' Mn7' Mn1' 41.3(2)
O70' Mn7' Mn1' 130.5(2)
O60' Mn7' Mn1' 84.5(2)
O2' Mn7' Mn1' 46.29(18)
O7' Mn7' Mn1' 136.2(2)
Mn6' Mn7' Mn1' 60.37(5)
Mn8' Mn7' Mn1' 91.49(6)
O23 Mn8 O80 120.1(3)
O23 Mn8 O70 122.4(3)
O80 Mn8 O70 114.7(3)
O23 Mn8 O8 97.2(3)
O80 Mn8 O8 95.9(3)
O70 Mn8 O8 93.5(3)
O23 Mn8 O2 86.9(3)
O80 Mn8 O2 83.5(3)
O70 Mn8 O2 82.8(3)
O8 Mn8 O2 175.5(3)
O23 Mn8 Mn2 44.28(19)
O80 Mn8 Mn2 106.4(2)
O70 Mn8 Mn2 104.8(3)
O8 Mn8 Mn2 141.3(2)
O2 Mn8 Mn2 42.68(19)
O23 Mn8 Mn6 113.5(2)
O80 Mn8 Mn6 42.60(19)
O70 Mn8 Mn6 94.79(19)
O8 Mn8 Mn6 136.6(2)
O2 Mn8 Mn6 41.89(18)
Mn2 Mn8 Mn6 76.31(6)
O23 Mn8 Mn7 116.2(2)
O80 Mn8 Mn7 94.91(18)
O70 Mn8 Mn7 41.0(2)
O8 Mn8 Mn7 132.81(19)
O2 Mn8 Mn7 43.03(19)
Mn2 Mn8 Mn7 77.11(6)
Mn6 Mn8 Mn7 59.09(5)
O70' Mn8' O23' 122.1(3)
O70' Mn8' O80' 114.6(3)
O23' Mn8' O80' 120.3(3)
O70' Mn8' O8' 99.4(3)
O23' Mn8' O8' 94.8(2)
O80' Mn8' O8' 93.0(3)
O70' Mn8' O2' 83.9(3)
O23' Mn8' O2' 85.6(3)
O80' Mn8' O2' 83.2(3)
O8' Mn8' O2' 175.8(3)
O70' Mn8' Mn2' 107.5(3)
O23' Mn8' Mn2' 43.29(17)
O80' Mn8' Mn2' 104.2(2)
O8' Mn8' Mn2' 137.77(19)
O2' Mn8' Mn2' 42.34(19)
O70' Mn8' Mn7' 41.5(2)
O23' Mn8' Mn7' 113.96(19)
O80' Mn8' Mn7' 95.95(19)
O8' Mn8' Mn7' 139.5(2)
O2' Mn8' Mn7' 43.26(19)
Mn2' Mn8' Mn7' 77.46(6)
O70' Mn8' Mn6' 94.1(2)
O23' Mn8' Mn6' 115.05(19)
O80' Mn8' Mn6' 41.48(19)
O8' Mn8' Mn6' 133.4(2)
O2' Mn8' Mn6' 43.33(19)
Mn2' Mn8' Mn6' 77.11(6)
Mn7' Mn8' Mn6' 59.66(5)
Mn1 O1 Mn4 131.5(4)
Mn1 O1 Mn3 135.5(4)
Mn4 O1 Mn3 92.6(3)
Mn1 O1 Mn5 90.9(2)
Mn4 O1 Mn5 93.2(3)
Mn3 O1 Mn5 91.8(3)
Mn1 O1 Mn2 84.4(3)
Mn4 O1 Mn2 91.8(2)
Mn3 O1 Mn2 89.8(2)
Mn5 O1 Mn2 174.7(4)
Mn1' O1' Mn3' 136.4(4)
Mn1' O1' Mn4' 129.7(3)
Mn3' O1' Mn4' 93.6(3)
Mn1' O1' Mn5' 91.1(2)
Mn3' O1' Mn5' 92.6(3)
Mn4' O1' Mn5' 92.7(3)
Mn1' O1' Mn2' 83.9(3)
Mn3' O1' Mn2' 89.7(2)
Mn4' O1' Mn2' 92.0(2)
Mn5' O1' Mn2' 174.6(4)
Mn2 O2 Mn6 133.2(4)
Mn2 O2 Mn7 132.8(4)
Mn6 O2 Mn7 93.8(3)
Mn2 O2 Mn8 90.5(2)
Mn6 O2 Mn8 92.6(3)
Mn7 O2 Mn8 91.7(3)
Mn2 O2 Mn1 84.3(3)
Mn6 O2 Mn1 92.0(2)
Mn7 O2 Mn1 90.8(2)
Mn8 O2 Mn1 174.6(4)
Mn2' O2' Mn7' 134.0(4)
Mn2' O2' Mn6' 132.8(4)
Mn7' O2' Mn6' 92.9(3)
Mn2' O2' Mn8' 91.1(2)
Mn7' O2' Mn8' 91.5(3)
Mn6' O2' Mn8' 91.7(3)
Mn2' O2' Mn1' 85.2(3)
Mn7' O2' Mn1' 91.2(2)
Mn6' O2' Mn1' 90.6(2)
Mn8' O2' Mn1' 176.4(4)
C31 O3 C34 110.0(8)
C31 O3 Mn3 127.6(6)
C34 O3 Mn3 122.3(6)
C34' O3' C31' 107.5(7)
C34' O3' Mn3' 128.3(5)
C31' O3' Mn3' 123.7(5)
C44 O4 C41 108.4(9)
C44 O4 Mn4 121.3(7)
C41 O4 Mn4 130.3(8)
C44' O4' C41' 109.3(7)
C44' O4' Mn4' 129.0(5)
C41' O4' Mn4' 121.5(6)
C51 O5 C54A 106.4(6)
C51 O5 C54 109.1(6)
C54A O5 C54 20.2(10)
C51 O5 Mn5 122.6(4)
C54A O5 Mn5 130.4(7)
C54 O5 Mn5 121.2(7)
C54' O5' C54B 58.7(11)
C54' O5' C51' 110.1(7)
C54B O5' C51' 63.7(12)
C54' O5' C51B 53.1(14)
C54B O5' C51B 104.5(7)
C51' O5' C51B 114.3(13)
C54' O5' Mn5' 136.1(8)
C54B O5' Mn5' 130.8(7)
C51' O5' Mn5' 110.8(7)
C51B O5' Mn5' 119.8(7)
C61 O6 C64 108.6(7)
C61 O6 Mn6 127.1(6)
C64 O6 Mn6 124.1(5)
C61' O6' C64' 112.8(11)
C61' O6' Mn6' 122.9(9)
C64' O6' Mn6' 123.7(10)
C74 O7 C71 109.4(7)
C74 O7 Mn7 131.1(5)
C71 O7 Mn7 119.2(6)
C74' O7' C71' 107.6(5)
C74' O7' Mn7' 122.1(5)
C71' O7' Mn7' 130.1(5)
C81 O8 C84A 68.1(16)
C81 O8 C81A 81.8(12)
C84A O8 C81A 106.5(7)
C81 O8 C84 106.8(7)
C84A O8 C84 48.2(13)
C81A O8 C84 85.1(15)
C81 O8 Mn8 118.9(7)
C84A O8 Mn8 136.0(7)
C81A O8 Mn8 117.4(6)
C84 O8 Mn8 130.7(7)
C81' O8' C84' 110.3(6)
C81' O8' Mn8' 127.1(5)
C84' O8' Mn8' 121.5(5)
C111 O11 Mn6 124.2(6)
C111 O11 Mn1 133.6(7)
Mn6 O11 Mn1 98.0(3)
C11G O11' Mn6' 124.3(7)
C11G O11' Mn1' 134.6(8)
Mn6' O11' Mn1' 97.8(3)
C121 O12 Mn7 136.1(6)
C121 O12 Mn1 126.5(6)
Mn7 O12 Mn1 97.1(3)
C12G O12' Mn7' 134.7(6)
C12G O12' Mn1' 126.7(6)
Mn7' O12' Mn1' 98.4(3)
C131 O13 Mn5 134.5(5)
C131 O13 Mn1 129.5(5)
Mn5 O13 Mn1 95.2(2)
C13G O13' Mn5' 139.8(4)
C13G O13' Mn1' 124.7(4)
Mn5' O13' Mn1' 95.1(2)
C211 O21 Mn3 124.8(7)
C211 O21 Mn2 133.6(8)
Mn3 O21 Mn2 96.2(3)
C21G O21' Mn3' 129.4(7)
C21G O21' Mn2' 131.2(7)
Mn3' O21' Mn2' 98.3(3)
C221 O22 Mn4 134.2(6)
C221 O22 Mn2 126.8(6)
Mn4 O22 Mn2 98.9(3)
C22G O22' Mn4' 131.4(7)
C22G O22' Mn2' 126.8(6)
Mn4' O22' Mn2' 98.9(3)
C231 O23 Mn8 141.8(4)
C231 O23 Mn2 123.2(4)
Mn8 O23 Mn2 95.0(2)
C23G O23' Mn8' 126.4(5)
C23G O23' Mn2' 138.7(6)
Mn8' O23' Mn2' 94.0(2)
C301 O30 Mn3 130.4(6)
C301 O30 Mn4 126.8(6)
Mn3 O30 Mn4 95.1(3)
C30G O30' Mn4' 125.8(5)
C30G O30' Mn3' 125.7(5)
Mn4' O30' Mn3' 94.1(3)
C401 O40 Mn5 129.4(6)
C401 O40 Mn4 129.9(6)
Mn5 O40 Mn4 99.8(4)
C411 O40' Mn5' 129.4(6)
C411 O40' Mn4' 128.6(6)
Mn5' O40' Mn4' 97.1(3)
C501 O50 Mn5 130.7(5)
C501 O50 Mn3 124.7(5)
Mn5 O50 Mn3 98.0(3)
C511 O50' Mn5' 128.8(6)
C511 O50' Mn3' 123.1(5)
Mn5' O50' Mn3' 96.0(3)
C601 O60 Mn6 134.1(6)
C601 O60 Mn7 120.3(6)
Mn6 O60 Mn7 95.4(3)
C611 O60' Mn6' 131.8(6)
C611 O60' Mn7' 124.2(6)
Mn6' O60' Mn7' 96.0(3)
C701 O70 Mn8 131.2(6)
C701 O70 Mn7 130.1(6)
Mn8 O70 Mn7 98.4(3)
C711 O70' Mn8' 130.7(6)
C711 O70' Mn7' 130.1(6)
Mn8' O70' Mn7' 97.5(3)
C801 O80 Mn8 129.5(7)
C801 O80 Mn6 122.2(6)
Mn8 O80 Mn6 96.4(3)
C811 O80' Mn6' 122.3(6)
C811 O80' Mn8' 125.7(6)
Mn6' O80' Mn8' 96.8(3)
C7'A C7'B C74' 104.9(7)
C7'B C7'A C71' 105.9(7)
O11' C11G C11L 123.3(9)
O11' C11G C11H 122.0(10)
C11L C11G C11H 114.6(9)
C11K C11L C11G 125.1(10)
C11L C11K C11J 118.5(11)
C11I C11J C11K 118.4(11)
C11J C11I C11H 120.5(10)
C11I C11H C11G 122.0(11)
O12' C12G C12L 121.8(7)
O12' C12G C12H 118.2(7)
C12L C12G C12H 120.0
C12K C12L C12G 120.0
C12L C12K C12J 120.0
C12I C12J C12K 120.0
C12H C12I C12J 120.0
C12I C12H C12G 120.0
C13L C13G C13M 77.6(11)
C13L C13G O13' 129.0(8)
C13M C13G O13' 139.6(8)
C13L C13G C13H 120.2(9)
C13M C13G C13H 51.9(10)
O13' C13G C13H 110.7(7)
C13L C13G C13Q 54.1(11)
C13M C13G C13Q 114.3(8)
O13' C13G C13Q 106.1(7)
C13H C13G C13Q 116.2(10)
C13P C13Q C13G 124.1(10)
C13Q C13P C13O 118.4(11)
C13N C13O C13P 117.8(10)
C13O C13N C13M 122.2(12)
C13G C13M C13N 122.8(11)
C13G C13L C13K 117.9(11)
C13J C13K C13L 123.2(12)
C13K C13J C13I 119.6(11)
C13H C13I C13J 117.2(11)
C13I C13H C13G 121.9(10)
C21H C21G C21L 123.1(10)
C21H C21G O21' 119.4(10)
C21L C21G O21' 117.4(9)
C21G C21L C21K 115.8(10)
C21J C21K C21L 122.7(11)
C21K C21J C21I 119.9(11)
C21J C21I C21H 120.3(10)
C21G C21H C21I 118.0(10)
O22' C22G C22L 121.3(9)
O22' C22G C22H 119.7(9)
C22L C22G C22H 119.0(7)
C22K C22L C22G 121.4(9)
C22L C22K C22J 121.0(10)
C22I C22J C22K 118.6(9)
C22J C22I C22H 122.0(10)
C22G C22H C22I 118.0(9)
C23C C23B C231 119.0(7)
C23B C23C C23D 119.9(7)
C23E C23D C23C 120.6(7)
C23D C23E C23F 119.4(7)
C231 C23F C23E 121.2(7)
O23' C23G C23L 124.1(6)
O23' C23G C23H 118.7(6)
C23L C23G C23H 117.2(6)
C23K C23L C23G 120.3(6)
C23J C23K C23L 122.7(6)
C23K C23J C23I 116.6(7)
C23H C23I C23J 122.1(8)
C23I C23H C23G 121.1(7)
O30' C30G C30L 117.3(5)
O30' C30G C30H 122.6(5)
C30L C30G C30H 120.0
C30G C30L C30K 120.0
C30J C30K C30L 120.0
C30K C30J C30I 120.0
C30H C30I C30J 120.0
C30I C30H C30G 120.0
O3 C31 C32 108.1(10)
O3' C31' C32' 106.4(7)
C31 C32 C33 107.5(10)
C31' C32' C33' 100.4(7)
C32 C33 C34 104.8(9)
C34' C33' C32' 103.7(7)
O3 C34 C33 100.3(9)
O3' C34' C33' 108.9(8)
O4 C41 C42 104.3(15)
O4' C41' C42' 102.7(8)
C43 C42 C41 105.7(14)
C44 C43 C42 108.6(16)
C41' C42' C43' 108.1(7)
C44' C43' C42' 102.9(7)
C43 C44 O4 109.0(15)
O4' C44' C43' 108.8(7)
O5 C51 C52 107.8(6)
O5 C51 C52A 108.8(6)
C52 C51 C52A 23.1(8)
C53 C52 C51 106.2(7)
C54 C53 C52 106.7(7)
O5 C54 C53 107.0(7)
C53A C52A C51 102.5(7)
C54A C53A C52A 102.0(9)
O5 C54A C53A 105.8(8)
O5' C51' C52' 106.5(8)
C51' C52' C53' 107.7(8)
O5' C54' C53' 109.9(7)
O5' C51B C52B 110.8(8)
C53' C52B C51B 101.6(9)
O5' C54B C53' 109.1(7)
C52B C53' C54' 52.9(13)
C52B C53' C54B 107.0(8)
C54' C53' C54B 55.9(11)
C52B C53' C52' 128.1(17)
C54' C53' C52' 105.8(7)
C54B C53' C52' 61.0(13)
C62 C61 O6 107.7(9)
O6' C61' C62' 104.6(18)
C63 C62 C61 107.4(9)
C63' C62' C61' 103.9(16)
C62 C63 C64 108.2(11)
C62' C63' C64' 107.3(12)
O6 C64 C63 103.3(9)
O6' C64' C63' 99.3(15)
O7 C71 C72 103.9(7)
O7' C71' C72' 108.6(8)
O7' C71' C7'A 106.9(7)
C72' C71' C7'A 34(2)
C73 C72 C71 106.4(8)
C73' C72' C71' 105.8(9)
C72 C73 C74 107.8(9)
C72' C73' C74' 106.5(9)
O7 C74 C73 105.7(8)
O7' C74' C73' 108.7(8)
O7' C74' C7'B 106.0(7)
C73' C74' C7'B 44(2)
C84A C83 C82 59.8(16)
C84A C83 C82A 106.1(7)
C82 C83 C82A 116.1(17)
C84A C83 C84 46.2(13)
C82 C83 C84 103.1(10)
C82A C83 C84 73.1(15)
O8 C81A C82A 107.3(8)
C81A C82A C83 101.6(7)
O8 C84A C83 108.8(7)
O8 C81 C82 109.7(10)
C83 C82 C81 101.1(9)
O8 C84 C83 105.8(7)
O8' C81' C82' 99.1(10)
C83' C82' C81' 111.1(12)
C82' C83' C84' 111.1(11)
C83' C84' O8' 105.4(8)
C116 C111 C112 120.2(9)
C116 C111 O11 121.8(10)
C112 C111 O11 118.0(9)
C111 C112 C113 119.1(10)
C114 C113 C112 120.2(11)
C113 C114 C115 119.7(11)
C114 C115 C116 121.0(11)
C111 C116 C115 119.7(12)
O12 C121 C122 121.1(7)
O12 C121 C126 121.6(8)
C122 C121 C126 117.3(6)
C123 C122 C121 120.2(6)
C124 C123 C122 121.2(7)
C125 C124 C123 118.5(6)
C126 C125 C124 121.4(7)
C125 C126 C121 121.4(7)
O13 C131 C132 123.4(6)
O13 C131 C136 118.5(6)
C132 C131 C136 118.0(6)
C131 C132 C133 120.5(7)
C134 C133 C132 123.2(7)
C133 C134 C135 117.9(8)
C136 C135 C134 120.9(8)
C135 C136 C131 119.5(7)
O21 C211 C216 125.8(10)
O21 C211 C212 119.7(11)
C216 C211 C212 114.5(10)
C213 C212 C211 121.3(11)
C214 C213 C212 121.6(12)
C213 C214 C215 118.9(11)
C216 C215 C214 117.8(10)
C211 C216 C215 125.7(10)
O22 C221 C222 121.2(6)
O22 C221 C226 118.8(6)
C222 C221 C226 120.0
C223 C222 C221 120.0
C224 C223 C222 120.0
C225 C224 C223 120.0
C226 C225 C224 120.0
C225 C226 C221 120.0
C236 C231 C23F 67.6(8)
C236 C231 O23 140.9(6)
C23F C231 O23 134.4(6)
C236 C231 C23B 64.4(7)
C23F C231 C23B 119.9(6)
O23 C231 C23B 105.7(6)
C236 C231 C232 116.7(6)
C23F C231 C232 66.1(7)
O23 C231 C232 102.4(6)
C23B C231 C232 107.0(7)
C233 C232 C231 120.7(7)
C232 C233 C234 120.7(7)
C235 C234 C233 118.4(7)
C234 C235 C236 120.3(7)
C231 C236 C235 123.1(7)
O30 C301 C302 120.9(6)
O30 C301 C306 119.0(6)
C302 C301 C306 120.0
C303 C302 C301 120.0
C302 C303 C304 120.0
C305 C304 C303 120.0
C306 C305 C304 120.0
C305 C306 C301 120.0
O40 C401 C402 116.8(6)
O40 C401 C406 123.1(7)
C402 C401 C406 120.0
C403 C402 C401 120.0
C402 C403 C404 120.0
C405 C404 C403 120.0
C406 C405 C404 120.0
C405 C406 C401 120.0
O40' C411 C412 119.1(8)
O40' C411 C416 120.9(8)
C412 C411 C416 120.0
C413 C412 C411 120.0
C412 C413 C414 120.0
C415 C414 C413 120.0
C416 C415 C414 120.0
C415 C416 C411 120.0
C506 C501 O50 123.1(8)
C506 C501 C502 116.7(8)
O50 C501 C502 120.2(7)
C503 C502 C501 120.0(7)
C502 C503 C504 122.4(8)
C505 C504 C503 116.6(8)
C504 C505 C506 121.6(9)
C501 C506 C505 122.7(9)
O50' C511 C512 118.3(6)
O50' C511 C516 121.6(6)
C512 C511 C516 120.0
C511 C512 C513 120.0
C514 C513 C512 120.0
C513 C514 C515 120.0
C516 C515 C514 120.0
C515 C516 C511 120.0
O60 C601 C606 118.9(8)
O60 C601 C602 122.2(9)
C606 C601 C602 118.9(8)
C603 C602 C601 120.2(8)
C602 C603 C604 121.6(8)
C603 C604 C605 118.4(8)
C604 C605 C606 119.9(9)
C601 C606 C605 120.3(7)
O60' C611 C612 123.9(9)
O60' C611 C616 118.6(9)
C612 C611 C616 117.5(9)
C613 C612 C611 123.3(11)
C612 C613 C614 119.5(11)
C615 C614 C613 119.7(12)
C614 C615 C616 121.4(13)
C611 C616 C615 118.5(12)
O70 C701 C702 123.2(10)
O70 C701 C706 119.8(9)
C702 C701 C706 116.9(8)
C701 C702 C703 121.9(10)
C704 C703 C702 119.0(10)
C705 C704 C703 120.7(10)
C704 C705 C706 121.7(11)
C705 C706 C701 119.7(9)
C712 C711 O70' 119.8(9)
C712 C711 C716 120.7(8)
O70' C711 C716 119.5(9)
C711 C712 C713 121.0(8)
C714 C713 C712 119.5(8)
C713 C714 C715 118.5(8)
C716 C715 C714 119.3(8)
C715 C716 C711 120.9(8)
O80 C801 C806 120.6(9)
O80 C801 C802 119.1(9)
C806 C801 C802 120.3(9)
C803 C802 C801 120.3(9)
C804 C803 C802 118.5(9)
C803 C804 C805 123.6(11)
C804 C805 C806 117.4(11)
C801 C806 C805 119.8(10)
O80' C811 C816 123.1(10)
O80' C811 C812 121.8(8)
C816 C811 C812 115.1(10)
C813 C812 C811 122.2(9)
C814 C813 C812 122.0(9)
C813 C814 C815 117.1(9)
C814 C815 C816 122.0(9)
C815 C816 C811 121.4(10)

loop_
_geom_bond_atom_site_label_1
_geom_bond_atom_site_label_2
_geom_bond_distance
Mn1 O1 2.069(7)
Mn1 O11 2.108(7)
Mn1 O13 2.116(7)
Mn1 O12 2.139(8)
Mn1 O2 2.279(7)
Mn1 Mn2 2.9296(12)
Mn1 Mn5 3.080(2)
Mn1 Mn6 3.149(2)
Mn1 Mn7 3.154(3)
Mn1' O1' 2.081(7)
Mn1' O11' 2.095(7)
Mn1' O12' 2.110(8)
Mn1' O13' 2.149(7)
Mn1' O2' 2.286(7)
Mn1' Mn2' 2.9431(13)
Mn1' Mn5' 3.067(3)
Mn1' Mn6' 3.151(3)
Mn1' Mn7' 3.161(3)
Mn2 O2 2.079(7)
Mn2 O21 2.099(7)
Mn2 O22 2.104(8)
Mn2 O23 2.150(7)
Mn2 O1 2.286(7)
Mn2 Mn8 3.068(3)
Mn2 Mn3 3.119(2)
Mn2 Mn4 3.168(3)
Mn2' O2' 2.053(8)
Mn2' O23' 2.095(7)
Mn2' O21' 2.103(7)
Mn2' O22' 2.129(8)
Mn2' O1' 2.315(7)
Mn2' Mn8' 3.048(3)
Mn2' Mn3' 3.129(2)
Mn2' Mn4' 3.196(3)
Mn3 O30 2.074(7)
Mn3 O21 2.090(8)
Mn3 O50 2.096(7)
Mn3 O1 2.130(7)
Mn3 O3 2.178(7)
Mn3 Mn4 3.074(2)
Mn3 Mn5 3.1470(19)
Mn3' O21' 2.034(8)
Mn3' O1' 2.116(7)
Mn3' O30' 2.116(7)
Mn3' O50' 2.124(7)
Mn3' O3' 2.161(6)
Mn3' Mn4' 3.089(2)
Mn3' Mn5' 3.130(2)
Mn4 O22 2.065(8)
Mn4 O40 2.087(8)
Mn4 O30 2.093(7)
Mn4 O1 2.123(8)
Mn4 O4 2.191(7)
Mn4 Mn5 3.177(2)
Mn4' O22' 2.076(8)
Mn4' O30' 2.103(7)
Mn4' O40' 2.109(7)
Mn4' O1' 2.122(7)
Mn4' O4' 2.225(6)
Mn4' Mn5' 3.138(2)
Mn5 O13 2.054(7)
Mn5 O40 2.067(8)
Mn5 O50 2.072(6)
Mn5 O5 2.224(6)
Mn5 O1 2.249(7)
Mn5' O13' 2.006(7)
Mn5' O40' 2.079(8)
Mn5' O50' 2.087(7)
Mn5' O5' 2.197(7)
Mn5' O1' 2.214(7)
Mn6 O11 2.065(8)
Mn6 O60 2.077(7)
Mn6 O2 2.096(7)
Mn6 O80 2.136(7)
Mn6 O6 2.152(6)
Mn6 Mn7 3.100(2)
Mn6 Mn8 3.136(2)
Mn6' O11' 2.085(8)
Mn6' O80' 2.085(7)
Mn6' O60' 2.086(7)
Mn6' O2' 2.146(7)
Mn6' O6' 2.159(9)
Mn6' Mn7' 3.105(2)
Mn6' Mn8' 3.126(2)
Mn7 O12 2.067(8)
Mn7 O70 2.088(7)
Mn7 O60 2.115(7)
Mn7 O2 2.151(8)
Mn7 O7 2.230(7)
Mn7 Mn8 3.151(2)
Mn7' O12' 2.065(8)
Mn7' O70' 2.081(7)
Mn7' O60' 2.091(7)
Mn7' O2' 2.136(7)
Mn7' O7' 2.169(6)
Mn7' Mn8' 3.115(2)
Mn8 O23 2.010(7)
Mn8 O80 2.072(7)
Mn8 O70 2.075(7)
Mn8 O8 2.182(6)
Mn8 O2 2.239(7)
Mn8' O70' 2.062(8)
Mn8' O23' 2.074(7)
Mn8' O80' 2.095(7)
Mn8' O8' 2.190(6)
Mn8' O2' 2.212(7)
O3 C31 1.400(13)
O3 C34 1.440(12)
O3' C34' 1.404(12)
O3' C31' 1.453(10)
O4 C44 1.444(13)
O4 C41 1.451(14)
O4' C44' 1.423(10)
O4' C41' 1.427(10)
O5 C51 1.434(7)
O5 C54A 1.456(8)
O5 C54 1.467(8)
O5' C54' 1.415(9)
O5' C54B 1.428(9)
O5' C51' 1.477(9)
O5' C51B 1.487(9)
O6 C61 1.440(10)
O6 C64 1.461(11)
O6' C61' 1.46(2)
O6' C64' 1.460(17)
O7 C74 1.418(11)
O7 C71 1.462(10)
O7' C74' 1.442(8)
O7' C71' 1.459(8)
O8 C81 1.430(9)
O8 C84A 1.444(9)
O8 C81A 1.449(8)
O8 C84 1.452(9)
O8' C81' 1.446(11)
O8' C84' 1.452(9)
O11 C111 1.388(11)
O11' C11G 1.321(12)
O12 C121 1.349(10)
O12' C12G 1.345(9)
O13 C131 1.360(8)
O13' C13G 1.345(7)
O21 C211 1.308(13)
O21' C21G 1.402(12)
O22 C221 1.363(8)
O22' C22G 1.356(10)
O23 C231 1.347(7)
O23' C23G 1.334(8)
O30 C301 1.331(8)
O30' C30G 1.371(8)
O40 C401 1.360(9)
O40' C411 1.327(9)
O50 C501 1.360(11)
O50' C511 1.360(10)
O60 C601 1.383(11)
O60' C611 1.349(11)
O70 C701 1.330(11)
O70' C711 1.374(11)
O80 C801 1.351(12)
O80' C811 1.354(12)
C7'B C7'A 1.503(9)
C7'B C74' 1.506(9)
C7'A C71' 1.518(9)
C11G C11L 1.374(16)
C11G C11H 1.391(14)
C11L C11K 1.342(16)
C11K C11J 1.401(16)
C11J C11I 1.363(17)
C11I C11H 1.376(16)
C12G C12L 1.3900
C12G C12H 1.3900
C12L C12K 1.3900
C12K C12J 1.3900
C12J C12I 1.3900
C12I C12H 1.3900
C13G C13L 1.341(9)
C13G C13M 1.342(9)
C13G C13H 1.425(9)
C13G C13Q 1.452(9)
C13Q C13P 1.389(9)
C13P C13O 1.394(9)
C13O C13N 1.389(9)
C13N C13M 1.400(9)
C13L C13K 1.396(9)
C13K C13J 1.380(9)
C13J C13I 1.394(9)
C13I C13H 1.389(9)
C21G C21H 1.359(14)
C21G C21L 1.391(15)
C21L C21K 1.426(15)
C21K C21J 1.330(16)
C21J C21I 1.378(17)
C21I C21H 1.419(15)
C22G C22L 1.391(12)
C22G C22H 1.393(12)
C22L C22K 1.344(11)
C22K C22J 1.395(16)
C22J C22I 1.349(16)
C22I C22H 1.417(11)
C23B C23C 1.387(8)
C23B C231 1.443(8)
C23C C23D 1.390(9)
C23D C23E 1.384(9)
C23E C23F 1.408(8)
C23F C231 1.339(8)
C23G C23L 1.398(8)
C23G C23H 1.401(9)
C23L C23K 1.380(9)
C23K C23J 1.343(11)
C23J C23I 1.423(12)
C23I C23H 1.332(10)
C30G C30L 1.3900
C30G C30H 1.3900
C30L C30K 1.3900
C30K C30J 1.3900
C30J C30I 1.3900
C30I C30H 1.3900
C31 C32 1.439(16)
C31' C32' 1.491(13)
C32 C33 1.439(16)
C32' C33' 1.544(12)
C33 C34 1.562(16)
C33' C34' 1.500(12)
C41 C42 1.50(2)
C41' C42' 1.478(13)
C42 C43 1.46(3)
C43 C44 1.39(2)
C42' C43' 1.502(11)
C43' C44' 1.471(11)
C51 C52 1.510(8)
C51 C52A 1.513(9)
C52 C53 1.487(9)
C53 C54 1.479(9)
C52A C53A 1.500(9)
C53A C54A 1.499(9)
C51' C52' 1.497(9)
C52' C53' 1.510(9)
C54' C53' 1.489(9)
C51B C52B 1.503(10)
C52B C53' 1.473(10)
C54B C53' 1.489(9)
C61 C62 1.422(14)
C61' C62' 1.55(2)
C62 C63 1.410(17)
C62' C63' 1.39(3)
C63 C64 1.476(16)
C63' C64' 1.62(2)
C71 C72 1.506(13)
C71' C72' 1.507(10)
C72 C73 1.381(15)
C72' C73' 1.503(10)
C73 C74 1.510(12)
C73' C74' 1.506(10)
C83 C84A 1.482(9)
C83 C82 1.492(10)
C83 C82A 1.527(9)
C83 C84 1.531(9)
C81A C82A 1.509(9)
C81 C82 1.503(10)
C81' C82' 1.559(14)
C82' C83' 1.26(2)
C83' C84' 1.406(16)
C111 C116 1.340(14)
C111 C112 1.376(15)
C112 C113 1.421(15)
C113 C114 1.327(17)
C114 C115 1.37(2)
C115 C116 1.388(16)
C121 C122 1.382(10)
C121 C126 1.398(9)
C122 C123 1.380(9)
C123 C124 1.377(10)
C124 C125 1.357(11)
C125 C126 1.350(10)
C131 C132 1.367(9)
C131 C136 1.421(9)
C132 C133 1.388(9)
C133 C134 1.312(12)
C134 C135 1.423(12)
C135 C136 1.370(10)
C211 C216 1.364(16)
C211 C212 1.440(15)
C212 C213 1.373(16)
C213 C214 1.359(19)
C214 C215 1.421(16)
C215 C216 1.371(16)
C221 C222 1.3900
C221 C226 1.3900
C222 C223 1.3900
C223 C224 1.3900
C224 C225 1.3900
C225 C226 1.3900
C231 C236 1.336(8)
C231 C232 1.463(8)
C232 C233 1.373(8)
C233 C234 1.396(8)
C234 C235 1.394(9)
C235 C236 1.398(8)
C301 C302 1.3900
C301 C306 1.3900
C302 C303 1.3900
C303 C304 1.3900
C304 C305 1.3900
C305 C306 1.3900
C401 C402 1.3900
C401 C406 1.3900
C402 C403 1.3900
C403 C404 1.3900
C404 C405 1.3900
C405 C406 1.3900
C411 C412 1.3900
C411 C416 1.3900
C412 C413 1.3900
C413 C414 1.3900
C414 C415 1.3900
C415 C416 1.3900
C501 C506 1.349(11)
C501 C502 1.390(10)
C502 C503 1.366(11)
C503 C504 1.376(12)
C504 C505 1.347(14)
C505 C506 1.364(13)
C511 C512 1.3900
C511 C516 1.3900
C512 C513 1.3900
C513 C514 1.3900
C514 C515 1.3900
C515 C516 1.3900
C601 C606 1.386(12)
C601 C602 1.397(11)
C602 C603 1.370(11)
C603 C604 1.384(14)
C604 C605 1.394(13)
C605 C606 1.400(11)
C611 C612 1.358(13)
C611 C616 1.376(13)
C612 C613 1.341(14)
C613 C614 1.346(16)
C614 C615 1.335(18)
C615 C616 1.399(15)
C701 C702 1.369(13)
C701 C706 1.436(13)
C702 C703 1.394(14)
C703 C704 1.371(14)
C704 C705 1.340(14)
C705 C706 1.363(13)
C711 C712 1.340(12)
C711 C716 1.386(11)
C712 C713 1.405(11)
C713 C714 1.399(13)
C714 C715 1.431(13)
C715 C716 1.369(11)
C801 C806 1.365(14)
C801 C802 1.409(11)
C802 C803 1.398(14)
C803 C804 1.358(16)
C804 C805 1.385(15)
C805 C806 1.440(15)
C811 C816 1.382(12)
C811 C812 1.407(13)
C812 C813 1.360(13)
C813 C814 1.358(12)
C814 C815 1.365(15)
C815 C816 1.382(14)

loop_
_geom_torsion_atom_site_label_1
_geom_torsion_atom_site_label_2
_geom_torsion_atom_site_label_3
_geom_torsion_atom_site_label_4
_geom_torsion
O1 Mn1 Mn2 O2 179.2(5)
O11 Mn1 Mn2 O2 -61.9(3)
O13 Mn1 Mn2 O2 174.4(4)
O12 Mn1 Mn2 O2 65.0(3)
Mn5 Mn1 Mn2 O2 177.4(3)
Mn6 Mn1 Mn2 O2 -29.7(3)
Mn7 Mn1 Mn2 O2 30.6(3)
O1 Mn1 Mn2 O21 63.6(4)
O11 Mn1 Mn2 O21 -177.5(4)
O13 Mn1 Mn2 O21 58.8(4)
O12 Mn1 Mn2 O21 -50.6(3)
O2 Mn1 Mn2 O21 -115.6(4)
Mn5 Mn1 Mn2 O21 61.8(3)
Mn6 Mn1 Mn2 O21 -145.3(3)
Mn7 Mn1 Mn2 O21 -85.0(3)
O1 Mn1 Mn2 O22 -64.8(4)
O11 Mn1 Mn2 O22 54.2(3)
O13 Mn1 Mn2 O22 -69.6(4)
O12 Mn1 Mn2 O22 -179.0(4)
O2 Mn1 Mn2 O22 116.0(4)
Mn5 Mn1 Mn2 O22 -66.6(2)
Mn6 Mn1 Mn2 O22 86.4(2)
Mn7 Mn1 Mn2 O22 146.6(2)
O1 Mn1 Mn2 O23 180.0(4)
O11 Mn1 Mn2 O23 -61.1(4)
O13 Mn1 Mn2 O23 175.2(5)
O12 Mn1 Mn2 O23 65.8(4)
O2 Mn1 Mn2 O23 0.8(4)
Mn5 Mn1 Mn2 O23 178.2(3)
Mn6 Mn1 Mn2 O23 -28.9(3)
Mn7 Mn1 Mn2 O23 31.3(3)
O11 Mn1 Mn2 O1 118.9(3)
O13 Mn1 Mn2 O1 -4.8(3)
O12 Mn1 Mn2 O1 -114.2(3)
O2 Mn1 Mn2 O1 -179.2(5)
Mn5 Mn1 Mn2 O1 -1.8(3)
Mn6 Mn1 Mn2 O1 151.2(3)
Mn7 Mn1 Mn2 O1 -148.6(3)
O1 Mn1 Mn2 Mn8 178.1(3)
O11 Mn1 Mn2 Mn8 -63.0(2)
O13 Mn1 Mn2 Mn8 173.3(3)
O12 Mn1 Mn2 Mn8 63.9(2)
O2 Mn1 Mn2 Mn8 -1.1(3)
Mn5 Mn1 Mn2 Mn8 176.29(7)
Mn6 Mn1 Mn2 Mn8 -30.74(5)
Mn7 Mn1 Mn2 Mn8 29.49(5)
O1 Mn1 Mn2 Mn3 28.9(3)
O11 Mn1 Mn2 Mn3 147.8(2)
O13 Mn1 Mn2 Mn3 24.1(3)
O12 Mn1 Mn2 Mn3 -85.3(2)
O2 Mn1 Mn2 Mn3 -150.3(3)
Mn5 Mn1 Mn2 Mn3 27.08(5)
Mn6 Mn1 Mn2 Mn3 -179.95(8)
Mn7 Mn1 Mn2 Mn3 -119.72(7)
O1 Mn1 Mn2 Mn4 -30.9(3)
O11 Mn1 Mn2 Mn4 88.1(2)
O13 Mn1 Mn2 Mn4 -35.7(3)
O12 Mn1 Mn2 Mn4 -145.1(2)
O2 Mn1 Mn2 Mn4 149.9(3)
Mn5 Mn1 Mn2 Mn4 -32.69(5)
Mn6 Mn1 Mn2 Mn4 120.27(7)
Mn7 Mn1 Mn2 Mn4 -179.50(8)
O1' Mn1' Mn2' O2' 177.7(5)
O11' Mn1' Mn2' O2' -63.9(4)
O12' Mn1' Mn2' O2' 63.5(4)
O13' Mn1' Mn2' O2' 179.0(4)
Mn5' Mn1' Mn2' O2' 176.2(3)
Mn6' Mn1' Mn2' O2' -30.6(3)
Mn7' Mn1' Mn2' O2' 29.7(3)
O1' Mn1' Mn2' O23' 175.8(4)
O11' Mn1' Mn2' O23' -65.8(4)
O12' Mn1' Mn2' O23' 61.6(4)
O13' Mn1' Mn2' O23' 177.2(5)
O2' Mn1' Mn2' O23' -1.9(4)
Mn5' Mn1' Mn2' O23' 174.3(3)
Mn6' Mn1' Mn2' O23' -32.5(3)
Mn7' Mn1' Mn2' O23' 27.8(3)
O1' Mn1' Mn2' O21' 62.7(3)
O11' Mn1' Mn2' O21' -178.9(4)
O12' Mn1' Mn2' O21' -51.5(3)
O13' Mn1' Mn2' O21' 64.0(4)
O2' Mn1' Mn2' O21' -115.0(3)
Mn5' Mn1' Mn2' O21' 61.2(2)
Mn6' Mn1' Mn2' O21' -145.6(2)
Mn7' Mn1' Mn2' O21' -85.3(2)
O1' Mn1' Mn2' O22' -65.5(3)
O11' Mn1' Mn2' O22' 52.9(3)
O12' Mn1' Mn2' O22' -179.7(4)
O13' Mn1' Mn2' O22' -64.1(4)
O2' Mn1' Mn2' O22' 116.8(3)
Mn5' Mn1' Mn2' O22' -66.9(2)
Mn6' Mn1' Mn2' O22' 86.2(2)
Mn7' Mn1' Mn2' O22' 146.5(2)
O11' Mn1' Mn2' O1' 118.4(4)
O12' Mn1' Mn2' O1' -114.2(4)
O13' Mn1' Mn2' O1' 1.4(4)
O2' Mn1' Mn2' O1' -177.7(5)
Mn5' Mn1' Mn2' O1' -1.5(2)
Mn6' Mn1' Mn2' O1' 151.7(3)
Mn7' Mn1' Mn2' O1' -148.0(3)
O1' Mn1' Mn2' Mn8' 177.9(3)
O11' Mn1' Mn2' Mn8' -63.7(3)
O12' Mn1' Mn2' Mn8' 63.7(2)
O13' Mn1' Mn2' Mn8' 179.3(3)
O2' Mn1' Mn2' Mn8' 0.2(3)
Mn5' Mn1' Mn2' Mn8' 176.46(7)
Mn6' Mn1' Mn2' Mn8' -30.38(5)
Mn7' Mn1' Mn2' Mn8' 29.93(5)
O1' Mn1' Mn2' Mn3' 28.1(2)
O11' Mn1' Mn2' Mn3' 146.5(3)
O12' Mn1' Mn2' Mn3' -86.1(3)
O13' Mn1' Mn2' Mn3' 29.5(3)
O2' Mn1' Mn2' Mn3' -149.6(3)
Mn5' Mn1' Mn2' Mn3' 26.63(5)
Mn6' Mn1' Mn2' Mn3' 179.80(8)
Mn7' Mn1' Mn2' Mn3' -119.89(7)
O1' Mn1' Mn2' Mn4' -31.7(2)
O11' Mn1' Mn2' Mn4' 86.7(3)
O12' Mn1' Mn2' Mn4' -145.9(3)
O13' Mn1' Mn2' Mn4' -30.3(3)
O2' Mn1' Mn2' Mn4' 150.6(3)
Mn5' Mn1' Mn2' Mn4' -33.15(5)
Mn6' Mn1' Mn2' Mn4' 120.02(7)
Mn7' Mn1' Mn2' Mn4' -179.67(8)
O2 Mn2 Mn3 O30 -145.6(3)
O21 Mn2 Mn3 O30 117.9(4)
O22 Mn2 Mn3 O30 -19.7(3)
O23 Mn2 Mn3 O30 88.7(3)
O1 Mn2 Mn3 O30 -88.4(3)
Mn1 Mn2 Mn3 O30 -118.22(18)
Mn8 Mn2 Mn3 O30 154.0(2)
Mn4 Mn2 Mn3 O30 -36.75(18)
O2 Mn2 Mn3 O21 96.5(4)
O22 Mn2 Mn3 O21 -137.6(4)
O23 Mn2 Mn3 O21 -29.2(4)
O1 Mn2 Mn3 O21 153.7(4)
Mn1 Mn2 Mn3 O21 123.9(3)
Mn8 Mn2 Mn3 O21 36.1(4)
Mn4 Mn2 Mn3 O21 -154.6(4)
O2 Mn2 Mn3 O50 -40.6(4)
O21 Mn2 Mn3 O50 -137.1(5)
O22 Mn2 Mn3 O50 85.3(3)
O23 Mn2 Mn3 O50 -166.3(4)
O1 Mn2 Mn3 O50 16.6(4)
Mn1 Mn2 Mn3 O50 -13.2(3)
Mn8 Mn2 Mn3 O50 -101.0(3)
Mn4 Mn2 Mn3 O50 68.2(3)
O2 Mn2 Mn3 O1 -57.2(2)
O21 Mn2 Mn3 O1 -153.7(4)
O22 Mn2 Mn3 O1 68.7(3)
O23 Mn2 Mn3 O1 177.1(4)
Mn1 Mn2 Mn3 O1 -29.8(3)
Mn8 Mn2 Mn3 O1 -117.6(3)
Mn4 Mn2 Mn3 O1 51.7(3)
O2 Mn2 Mn3 O3 104.3(4)
O21 Mn2 Mn3 O3 7.8(4)
O22 Mn2 Mn3 O3 -129.8(3)
O23 Mn2 Mn3 O3 -21.3(4)
O1 Mn2 Mn3 O3 161.5(4)
Mn1 Mn2 Mn3 O3 131.7(3)
Mn8 Mn2 Mn3 O3 43.9(3)
Mn4 Mn2 Mn3 O3 -146.8(3)
O2 Mn2 Mn3 Mn4 -108.8(2)
O21 Mn2 Mn3 Mn4 154.6(4)
O22 Mn2 Mn3 Mn4 17.1(2)
O23 Mn2 Mn3 Mn4 125.5(3)
O1 Mn2 Mn3 Mn4 -51.7(3)
Mn1 Mn2 Mn3 Mn4 -81.48(4)
Mn8 Mn2 Mn3 Mn4 -169.25(12)
O2 Mn2 Mn3 Mn5 -53.6(2)
O21 Mn2 Mn3 Mn5 -150.1(4)
O22 Mn2 Mn3 Mn5 72.3(2)
O23 Mn2 Mn3 Mn5 -179.3(3)
O1 Mn2 Mn3 Mn5 3.6(3)
Mn1 Mn2 Mn3 Mn5 -26.22(5)
Mn8 Mn2 Mn3 Mn5 -113.99(12)
Mn4 Mn2 Mn3 Mn5 55.26(5)
O2' Mn2' Mn3' O21' 91.9(4)
O23' Mn2' Mn3' O21' -32.6(4)
O22' Mn2' Mn3' O21' -142.8(4)
O1' Mn2' Mn3' O21' 149.1(4)
Mn1' Mn2' Mn3' O21' 119.8(3)
Mn8' Mn2' Mn3' O21' 33.0(3)
Mn4' Mn2' Mn3' O21' -159.9(3)
O2' Mn2' Mn3' O1' -57.1(2)
O23' Mn2' Mn3' O1' 178.3(4)
O21' Mn2' Mn3' O1' -149.1(4)
O22' Mn2' Mn3' O1' 68.1(3)
Mn1' Mn2' Mn3' O1' -29.3(3)
Mn8' Mn2' Mn3' O1' -116.0(3)
Mn4' Mn2' Mn3' O1' 51.0(3)
O2' Mn2' Mn3' O30' -144.9(3)
O23' Mn2' Mn3' O30' 90.6(3)
O21' Mn2' Mn3' O30' 123.2(4)
O22' Mn2' Mn3' O30' -19.6(3)
O1' Mn2' Mn3' O30' -87.7(3)
Mn1' Mn2' Mn3' O30' -117.04(18)
Mn8' Mn2' Mn3' O30' 156.2(2)
Mn4' Mn2' Mn3' O30' -36.72(18)
O2' Mn2' Mn3' O50' -36.6(4)
O23' Mn2' Mn3' O50' -161.1(4)
O21' Mn2' Mn3' O50' -128.5(5)
O22' Mn2' Mn3' O50' 88.7(4)
O1' Mn2' Mn3' O50' 20.6(4)
Mn1' Mn2' Mn3' O50' -8.7(3)
Mn8' Mn2' Mn3' O50' -95.5(3)
Mn4' Mn2' Mn3' O50' 71.6(3)
O2' Mn2' Mn3' O3' 112.7(3)
O23' Mn2' Mn3' O3' -11.8(4)
O21' Mn2' Mn3' O3' 20.8(4)
O22' Mn2' Mn3' O3' -122.0(3)
O1' Mn2' Mn3' O3' 169.9(4)
Mn1' Mn2' Mn3' O3' 140.6(3)
Mn8' Mn2' Mn3' O3' 53.9(3)
Mn4' Mn2' Mn3' O3' -139.1(3)
O2' Mn2' Mn3' Mn4' -108.1(2)
O23' Mn2' Mn3' Mn4' 127.3(3)
O21' Mn2' Mn3' Mn4' 159.9(3)
O22' Mn2' Mn3' Mn4' 17.10(19)
O1' Mn2' Mn3' Mn4' -51.0(3)
Mn1' Mn2' Mn3' Mn4' -80.31(4)
Mn8' Mn2' Mn3' Mn4' -167.03(13)
O2' Mn2' Mn3' Mn5' -53.7(2)
O23' Mn2' Mn3' Mn5' -178.2(3)
O21' Mn2' Mn3' Mn5' -145.6(3)
O22' Mn2' Mn3' Mn5' 71.6(2)
O1' Mn2' Mn3' Mn5' 3.5(3)
Mn1' Mn2' Mn3' Mn5' -25.84(5)
Mn8' Mn2' Mn3' Mn5' -112.56(13)
Mn4' Mn2' Mn3' Mn5' 54.47(5)
O30 Mn3 Mn4 O22 100.9(4)
O21 Mn3 Mn4 O22 -0.5(3)
O50 Mn3 Mn4 O22 -153.3(3)
O1 Mn3 Mn4 O22 -73.9(4)
O3 Mn3 Mn4 O22 111.0(5)
Mn2 Mn3 Mn4 O22 -17.5(2)
Mn5 Mn3 Mn4 O22 -128.3(2)
O30 Mn3 Mn4 O40 -108.9(4)
O21 Mn3 Mn4 O40 149.6(3)
O50 Mn3 Mn4 O40 -3.2(3)
O1 Mn3 Mn4 O40 76.3(4)
O3 Mn3 Mn4 O40 -98.9(5)
Mn2 Mn3 Mn4 O40 132.7(3)
Mn5 Mn3 Mn4 O40 21.9(3)
O21 Mn3 Mn4 O30 -101.4(4)
O50 Mn3 Mn4 O30 105.8(4)
O1 Mn3 Mn4 O30 -174.8(4)
O3 Mn3 Mn4 O30 10.1(5)
Mn2 Mn3 Mn4 O30 -118.4(3)
Mn5 Mn3 Mn4 O30 130.9(3)
O30 Mn3 Mn4 O1 174.8(4)
O21 Mn3 Mn4 O1 73.4(4)
O50 Mn3 Mn4 O1 -79.4(3)
O3 Mn3 Mn4 O1 -175.1(5)
Mn2 Mn3 Mn4 O1 56.5(3)
Mn5 Mn3 Mn4 O1 -54.3(3)
O30 Mn3 Mn4 O4 -10.5(5)
O21 Mn3 Mn4 O4 -111.9(5)
O50 Mn3 Mn4 O4 95.3(4)
O1 Mn3 Mn4 O4 174.7(5)
O3 Mn3 Mn4 O4 -0.4(6)
Mn2 Mn3 Mn4 O4 -128.8(4)
Mn5 Mn3 Mn4 O4 120.4(4)
O30 Mn3 Mn4 Mn2 118.4(3)
O21 Mn3 Mn4 Mn2 16.9(2)
O50 Mn3 Mn4 Mn2 -135.86(19)
O1 Mn3 Mn4 Mn2 -56.5(3)
O3 Mn3 Mn4 Mn2 128.4(4)
Mn5 Mn3 Mn4 Mn2 -110.78(6)
O30 Mn3 Mn4 Mn5 -130.9(3)
O21 Mn3 Mn4 Mn5 127.7(2)
O50 Mn3 Mn4 Mn5 -25.08(19)
O1 Mn3 Mn4 Mn5 54.3(3)
O3 Mn3 Mn4 Mn5 -120.8(4)
Mn2 Mn3 Mn4 Mn5 110.78(6)
O2 Mn2 Mn4 O22 -94.4(4)
O21 Mn2 Mn4 O22 136.3(4)
O23 Mn2 Mn4 O22 29.3(4)
O1 Mn2 Mn4 O22 -153.9(4)
Mn1 Mn2 Mn4 O22 -121.3(3)
Mn8 Mn2 Mn4 O22 -38.3(3)
Mn3 Mn2 Mn4 O22 153.0(3)
O2 Mn2 Mn4 O40 43.1(4)
O21 Mn2 Mn4 O40 -86.2(4)
O22 Mn2 Mn4 O40 137.5(5)
O23 Mn2 Mn4 O40 166.8(4)
O1 Mn2 Mn4 O40 -16.4(4)
Mn1 Mn2 Mn4 O40 16.2(3)
Mn8 Mn2 Mn4 O40 99.2(3)
Mn3 Mn2 Mn4 O40 -69.5(3)
O2 Mn2 Mn4 O30 149.1(3)
O21 Mn2 Mn4 O30 19.7(3)
O22 Mn2 Mn4 O30 -116.6(4)
O23 Mn2 Mn4 O30 -87.3(3)
O1 Mn2 Mn4 O30 89.5(3)
Mn1 Mn2 Mn4 O30 122.12(19)
Mn8 Mn2 Mn4 O30 -154.8(2)
Mn3 Mn2 Mn4 O30 36.44(18)
O2 Mn2 Mn4 O1 59.5(3)
O21 Mn2 Mn4 O1 -69.8(3)
O22 Mn2 Mn4 O1 153.9(4)
O23 Mn2 Mn4 O1 -176.8(4)
Mn1 Mn2 Mn4 O1 32.6(3)
Mn8 Mn2 Mn4 O1 115.6(3)
Mn3 Mn2 Mn4 O1 -53.1(3)
O2 Mn2 Mn4 O4 -104.3(4)
O21 Mn2 Mn4 O4 126.4(4)
O22 Mn2 Mn4 O4 -9.9(5)
O23 Mn2 Mn4 O4 19.4(4)
O1 Mn2 Mn4 O4 -163.8(4)
Mn1 Mn2 Mn4 O4 -131.2(3)
Mn8 Mn2 Mn4 O4 -48.2(3)
Mn3 Mn2 Mn4 O4 143.1(3)
O2 Mn2 Mn4 Mn3 112.6(2)
O21 Mn2 Mn4 Mn3 -16.7(2)
O22 Mn2 Mn4 Mn3 -153.0(3)
O23 Mn2 Mn4 Mn3 -123.7(3)
O1 Mn2 Mn4 Mn3 53.1(3)
Mn1 Mn2 Mn4 Mn3 85.68(4)
Mn8 Mn2 Mn4 Mn3 168.72(13)
O2 Mn2 Mn4 Mn5 58.2(2)
O21 Mn2 Mn4 Mn5 -71.1(2)
O22 Mn2 Mn4 Mn5 152.6(3)
O23 Mn2 Mn4 Mn5 -178.1(3)
O1 Mn2 Mn4 Mn5 -1.3(3)
Mn1 Mn2 Mn4 Mn5 31.26(4)
Mn8 Mn2 Mn4 Mn5 114.30(12)
Mn3 Mn2 Mn4 Mn5 -54.42(5)
O21' Mn3' Mn4' O22' -4.2(3)
O1' Mn3' Mn4' O22' -74.6(4)
O30' Mn3' Mn4' O22' 100.9(4)
O50' Mn3' Mn4' O22' -151.7(3)
O3' Mn3' Mn4' O22' 107.2(4)
Mn2' Mn3' Mn4' O22' -17.6(2)
Mn5' Mn3' Mn4' O22' -128.7(2)
O21' Mn3' Mn4' O30' -105.0(4)
O1' Mn3' Mn4' O30' -175.5(4)
O50' Mn3' Mn4' O30' 107.4(4)
O3' Mn3' Mn4' O30' 6.3(5)
Mn2' Mn3' Mn4' O30' -118.5(3)
Mn5' Mn3' Mn4' O30' 130.4(3)
O21' Mn3' Mn4' O40' 149.0(3)
O1' Mn3' Mn4' O40' 78.5(4)
O30' Mn3' Mn4' O40' -106.0(4)
O50' Mn3' Mn4' O40' 1.4(3)
O3' Mn3' Mn4' O40' -99.7(4)
Mn2' Mn3' Mn4' O40' 135.5(3)
Mn5' Mn3' Mn4' O40' 24.4(3)
O21' Mn3' Mn4' O1' 70.4(4)
O30' Mn3' Mn4' O1' 175.5(4)
O50' Mn3' Mn4' O1' -77.1(4)
O3' Mn3' Mn4' O1' -178.2(4)
Mn2' Mn3' Mn4' O1' 57.0(3)
Mn5' Mn3' Mn4' O1' -54.1(3)
O21' Mn3' Mn4' O4' -114.7(5)
O1' Mn3' Mn4' O4' 174.8(5)
O30' Mn3' Mn4' O4' -9.7(5)
O50' Mn3' Mn4' O4' 97.7(5)
O3' Mn3' Mn4' O4' -3.4(5)
Mn2' Mn3' Mn4' O4' -128.2(4)
Mn5' Mn3' Mn4' O4' 120.7(4)
O21' Mn3' Mn4' Mn5' 124.5(2)
O1' Mn3' Mn4' Mn5' 54.1(3)
O30' Mn3' Mn4' Mn5' -130.4(3)
O50' Mn3' Mn4' Mn5' -23.0(2)
O3' Mn3' Mn4' Mn5' -124.1(3)
Mn2' Mn3' Mn4' Mn5' 111.07(6)
O21' Mn3' Mn4' Mn2' 13.5(2)
O1' Mn3' Mn4' Mn2' -57.0(3)
O30' Mn3' Mn4' Mn2' 118.5(3)
O50' Mn3' Mn4' Mn2' -134.1(2)
O3' Mn3' Mn4' Mn2' 124.8(3)
Mn5' Mn3' Mn4' Mn2' -111.07(6)
O2' Mn2' Mn4' O22' -94.8(4)
O23' Mn2' Mn4' O22' 33.1(4)
O21' Mn2' Mn4' O22' 140.0(4)
O1' Mn2' Mn4' O22' -154.8(4)
Mn1' Mn2' Mn4' O22' -121.0(3)
Mn8' Mn2' Mn4' O22' -40.2(3)
Mn3' Mn2' Mn4' O22' 152.9(3)
O2' Mn2' Mn4' O30' 149.4(3)
O23' Mn2' Mn4' O30' -82.7(3)
O21' Mn2' Mn4' O30' 24.2(3)
O22' Mn2' Mn4' O30' -115.8(4)
O1' Mn2' Mn4' O30' 89.4(3)
Mn1' Mn2' Mn4' O30' 123.25(19)
Mn8' Mn2' Mn4' O30' -156.0(2)
Mn3' Mn2' Mn4' O30' 37.06(19)
O2' Mn2' Mn4' O40' 45.3(4)
O23' Mn2' Mn4' O40' 173.2(4)
O21' Mn2' Mn4' O40' -79.8(4)
O22' Mn2' Mn4' O40' 140.2(5)
O1' Mn2' Mn4' O40' -14.6(4)
Mn1' Mn2' Mn4' O40' 19.2(3)
Mn8' Mn2' Mn4' O40' 100.0(3)
Mn3' Mn2' Mn4' O40' -67.0(3)
O2' Mn2' Mn4' O1' 60.0(3)
O23' Mn2' Mn4' O1' -172.1(4)
O21' Mn2' Mn4' O1' -65.2(3)
O22' Mn2' Mn4' O1' 154.8(4)
Mn1' Mn2' Mn4' O1' 33.8(3)
Mn8' Mn2' Mn4' O1' 114.6(3)
Mn3' Mn2' Mn4' O1' -52.4(3)
O2' Mn2' Mn4' O4' -100.9(3)
O23' Mn2' Mn4' O4' 27.0(4)
O21' Mn2' Mn4' O4' 133.9(3)
O22' Mn2' Mn4' O4' -6.1(4)
O1' Mn2' Mn4' O4' -160.9(4)
Mn1' Mn2' Mn4' O4' -127.0(2)
Mn8' Mn2' Mn4' O4' -46.3(3)
Mn3' Mn2' Mn4' O4' 146.8(3)
O2' Mn2' Mn4' Mn3' 112.3(2)
O23' Mn2' Mn4' Mn3' -119.8(3)
O21' Mn2' Mn4' Mn3' -12.8(2)
O22' Mn2' Mn4' Mn3' -152.9(3)
O1' Mn2' Mn4' Mn3' 52.4(3)
Mn1' Mn2' Mn4' Mn3' 86.18(5)
Mn8' Mn2' Mn4' Mn3' 166.96(13)
O2' Mn2' Mn4' Mn5' 58.1(2)
O23' Mn2' Mn4' Mn5' -174.0(3)
O21' Mn2' Mn4' Mn5' -67.0(2)
O22' Mn2' Mn4' Mn5' 153.0(3)
O1' Mn2' Mn4' Mn5' -1.8(3)
Mn1' Mn2' Mn4' Mn5' 31.99(5)
Mn8' Mn2' Mn4' Mn5' 112.76(12)
Mn3' Mn2' Mn4' Mn5' -54.20(5)
O1 Mn1 Mn5 O13 -179.0(4)
O11 Mn1 Mn5 O13 73.8(3)
O12 Mn1 Mn5 O13 -72.4(3)
O2 Mn1 Mn5 O13 -174.0(4)
Mn2 Mn1 Mn5 O13 -177.1(3)
Mn6 Mn1 Mn5 O13 103.8(3)
Mn7 Mn1 Mn5 O13 -95.1(3)
O1 Mn1 Mn5 O40 60.8(4)
O11 Mn1 Mn5 O40 -46.4(3)
O13 Mn1 Mn5 O40 -120.2(3)
O12 Mn1 Mn5 O40 167.4(3)
O2 Mn1 Mn5 O40 65.8(4)
Mn2 Mn1 Mn5 O40 62.7(2)
Mn6 Mn1 Mn5 O40 -16.3(3)
Mn7 Mn1 Mn5 O40 144.7(2)
O1 Mn1 Mn5 O50 -55.7(3)
O11 Mn1 Mn5 O50 -162.9(3)
O13 Mn1 Mn5 O50 123.3(3)
O12 Mn1 Mn5 O50 50.9(3)
O2 Mn1 Mn5 O50 -50.7(4)
Mn2 Mn1 Mn5 O50 -53.76(19)
Mn6 Mn1 Mn5 O50 -132.8(2)
Mn7 Mn1 Mn5 O50 28.2(2)
O1 Mn1 Mn5 O5 171.5(4)
O11 Mn1 Mn5 O5 64.3(4)
O13 Mn1 Mn5 O5 -9.5(4)
O12 Mn1 Mn5 O5 -81.9(4)
O2 Mn1 Mn5 O5 176.5(4)
Mn2 Mn1 Mn5 O5 173.4(3)
Mn6 Mn1 Mn5 O5 94.4(3)
Mn7 Mn1 Mn5 O5 -104.6(3)
O11 Mn1 Mn5 O1 -107.2(4)
O13 Mn1 Mn5 O1 179.0(4)
O12 Mn1 Mn5 O1 106.6(3)
O2 Mn1 Mn5 O1 5.0(2)
Mn2 Mn1 Mn5 O1 1.9(3)
Mn6 Mn1 Mn5 O1 -77.1(3)
Mn7 Mn1 Mn5 O1 83.9(3)
O1 Mn1 Mn5 Mn3 -29.0(3)
O11 Mn1 Mn5 Mn3 -136.2(2)
O13 Mn1 Mn5 Mn3 150.0(3)
O12 Mn1 Mn5 Mn3 77.6(2)
O2 Mn1 Mn5 Mn3 -24.0(3)
Mn2 Mn1 Mn5 Mn3 -27.09(4)
Mn6 Mn1 Mn5 Mn3 -106.16(13)
Mn7 Mn1 Mn5 Mn3 54.86(11)
O1 Mn1 Mn5 Mn4 31.0(3)
O11 Mn1 Mn5 Mn4 -76.2(2)
O13 Mn1 Mn5 Mn4 -150.0(3)
O12 Mn1 Mn5 Mn4 137.6(2)
O2 Mn1 Mn5 Mn4 36.0(3)
Mn2 Mn1 Mn5 Mn4 32.94(4)
Mn6 Mn1 Mn5 Mn4 -46.13(13)
Mn7 Mn1 Mn5 Mn4 114.89(11)
O30 Mn3 Mn5 O13 133.4(3)
O21 Mn3 Mn5 O13 22.2(3)
O50 Mn3 Mn5 O13 -117.9(4)
O1 Mn3 Mn5 O13 50.9(3)
O3 Mn3 Mn5 O13 -112.0(3)
Mn4 Mn3 Mn5 O13 102.6(2)
Mn2 Mn3 Mn5 O13 47.2(2)
O30 Mn3 Mn5 O40 8.8(4)
O21 Mn3 Mn5 O40 -102.4(4)
O50 Mn3 Mn5 O40 117.5(4)
O1 Mn3 Mn5 O40 -73.8(4)
O3 Mn3 Mn5 O40 123.3(4)
Mn4 Mn3 Mn5 O40 -22.1(3)
Mn2 Mn3 Mn5 O40 -77.5(3)
O30 Mn3 Mn5 O50 -108.7(4)
O21 Mn3 Mn5 O50 140.1(4)
O1 Mn3 Mn5 O50 168.8(4)
O3 Mn3 Mn5 O50 5.9(4)
Mn4 Mn3 Mn5 O50 -139.6(3)
Mn2 Mn3 Mn5 O50 165.1(3)
O30 Mn3 Mn5 O5 -87.8(4)
O21 Mn3 Mn5 O5 161.0(4)
O50 Mn3 Mn5 O5 20.9(4)
O1 Mn3 Mn5 O5 -170.4(4)
O3 Mn3 Mn5 O5 26.8(4)
Mn4 Mn3 Mn5 O5 -118.7(3)
Mn2 Mn3 Mn5 O5 -174.1(3)
O30 Mn3 Mn5 O1 82.5(4)
O21 Mn3 Mn5 O1 -28.7(4)
O50 Mn3 Mn5 O1 -168.8(4)
O3 Mn3 Mn5 O1 -162.9(4)
Mn4 Mn3 Mn5 O1 51.7(3)
Mn2 Mn3 Mn5 O1 -3.7(3)
O30 Mn3 Mn5 Mn1 111.3(2)
O21 Mn3 Mn5 Mn1 0.1(3)
O50 Mn3 Mn5 Mn1 -140.0(3)
O1 Mn3 Mn5 Mn1 28.8(3)
O3 Mn3 Mn5 Mn1 -134.1(3)
Mn4 Mn3 Mn5 Mn1 80.46(6)
Mn2 Mn3 Mn5 Mn1 25.10(4)
O30 Mn3 Mn5 Mn4 30.9(2)
O21 Mn3 Mn5 Mn4 -80.3(3)
O50 Mn3 Mn5 Mn4 139.6(3)
O1 Mn3 Mn5 Mn4 -51.7(3)
O3 Mn3 Mn5 Mn4 145.5(3)
Mn2 Mn3 Mn5 Mn4 -55.35(6)
O22 Mn4 Mn5 O13 -29.5(3)
O40 Mn4 Mn5 O13 109.8(4)
O30 Mn4 Mn5 O13 -136.3(3)
O1 Mn4 Mn5 O13 -53.0(3)
O4 Mn4 Mn5 O13 112.1(4)
Mn3 Mn4 Mn5 O13 -105.7(2)
Mn2 Mn4 Mn5 O13 -51.7(2)
O22 Mn4 Mn5 O40 -139.3(5)
O30 Mn4 Mn5 O40 114.0(5)
O1 Mn4 Mn5 O40 -162.8(5)
O4 Mn4 Mn5 O40 2.4(5)
Mn3 Mn4 Mn5 O40 144.5(4)
Mn2 Mn4 Mn5 O40 -161.5(4)
O22 Mn4 Mn5 O50 101.5(3)
O40 Mn4 Mn5 O50 -119.2(5)
O30 Mn4 Mn5 O50 -5.2(3)
O1 Mn4 Mn5 O50 78.0(4)
O4 Mn4 Mn5 O50 -116.8(4)
Mn3 Mn4 Mn5 O50 25.3(2)
Mn2 Mn4 Mn5 O50 79.4(2)
O22 Mn4 Mn5 O5 -155.5(3)
O40 Mn4 Mn5 O5 -16.2(5)
O30 Mn4 Mn5 O5 97.7(3)
O1 Mn4 Mn5 O5 -179.1(4)
O4 Mn4 Mn5 O5 -13.9(4)
Mn3 Mn4 Mn5 O5 128.3(2)
Mn2 Mn4 Mn5 O5 -177.7(2)
O22 Mn4 Mn5 O1 23.5(4)
O40 Mn4 Mn5 O1 162.8(5)
O30 Mn4 Mn5 O1 -83.2(4)
O4 Mn4 Mn5 O1 165.2(4)
Mn3 Mn4 Mn5 O1 -52.7(3)
Mn2 Mn4 Mn5 O1 1.4(3)
O22 Mn4 Mn5 Mn1 -7.7(3)
O40 Mn4 Mn5 Mn1 131.6(4)
O30 Mn4 Mn5 Mn1 -114.5(2)
O1 Mn4 Mn5 Mn1 -31.2(3)
O4 Mn4 Mn5 Mn1 134.0(3)
Mn3 Mn4 Mn5 Mn1 -83.91(6)
Mn2 Mn4 Mn5 Mn1 -29.88(4)
O22 Mn4 Mn5 Mn3 76.2(3)
O40 Mn4 Mn5 Mn3 -144.5(4)
O30 Mn4 Mn5 Mn3 -30.5(2)
O1 Mn4 Mn5 Mn3 52.7(3)
O4 Mn4 Mn5 Mn3 -142.1(3)
Mn2 Mn4 Mn5 Mn3 54.03(6)
O1' Mn1' Mn5' O13' 175.5(4)
O11' Mn1' Mn5' O13' 69.0(4)
O12' Mn1' Mn5' O13' -78.6(4)
O2' Mn1' Mn5' O13' -178.7(4)
Mn2' Mn1' Mn5' O13' 177.1(3)
Mn6' Mn1' Mn5' O13' 98.1(3)
Mn7' Mn1' Mn5' O13' -102.7(3)
O1' Mn1' Mn5' O40' 62.0(3)
O11' Mn1' Mn5' O40' -44.6(3)
O12' Mn1' Mn5' O40' 167.8(3)
O13' Mn1' Mn5' O40' -113.5(4)
O2' Mn1' Mn5' O40' 67.8(4)
Mn2' Mn1' Mn5' O40' 63.6(2)
Mn6' Mn1' Mn5' O40' -15.4(3)
Mn7' Mn1' Mn5' O40' 143.8(2)
O1' Mn1' Mn5' O50' -58.2(3)
O11' Mn1' Mn5' O50' -164.8(3)
O12' Mn1' Mn5' O50' 47.6(3)
O13' Mn1' Mn5' O50' 126.2(4)
O2' Mn1' Mn5' O50' -52.5(4)
Mn2' Mn1' Mn5' O50' -56.7(2)
Mn6' Mn1' Mn5' O50' -135.7(2)
Mn7' Mn1' Mn5' O50' 23.5(2)
O1' Mn1' Mn5' O5' -179.3(4)
O11' Mn1' Mn5' O5' 74.2(4)
O12' Mn1' Mn5' O5' -73.5(4)
O13' Mn1' Mn5' O5' 5.2(4)
O2' Mn1' Mn5' O5' -173.5(4)
Mn2' Mn1' Mn5' O5' -177.7(3)
Mn6' Mn1' Mn5' O5' 103.3(4)
Mn7' Mn1' Mn5' O5' -97.5(3)
O11' Mn1' Mn5' O1' -106.6(4)
O12' Mn1' Mn5' O1' 105.8(3)
O13' Mn1' Mn5' O1' -175.5(4)
O2' Mn1' Mn5' O1' 5.8(2)
Mn2' Mn1' Mn5' O1' 1.6(3)
Mn6' Mn1' Mn5' O1' -77.4(3)
Mn7' Mn1' Mn5' O1' 81.8(3)
O1' Mn1' Mn5' Mn3' -28.4(3)
O11' Mn1' Mn5' Mn3' -135.0(2)
O12' Mn1' Mn5' Mn3' 77.4(2)
O13' Mn1' Mn5' Mn3' 156.1(3)
O2' Mn1' Mn5' Mn3' -22.6(3)
Mn2' Mn1' Mn5' Mn3' -26.81(5)
Mn6' Mn1' Mn5' Mn3' -105.80(14)
Mn7' Mn1' Mn5' Mn3' 53.39(12)
O1' Mn1' Mn5' Mn4' 32.4(3)
O11' Mn1' Mn5' Mn4' -74.2(2)
O12' Mn1' Mn5' Mn4' 138.2(2)
O13' Mn1' Mn5' Mn4' -143.1(3)
O2' Mn1' Mn5' Mn4' 38.2(3)
Mn2' Mn1' Mn5' Mn4' 33.98(5)
Mn6' Mn1' Mn5' Mn4' -45.02(15)
Mn7' Mn1' Mn5' Mn4' 114.18(12)
O21' Mn3' Mn5' O13' 16.1(4)
O1' Mn3' Mn5' O13' 47.3(4)
O30' Mn3' Mn5' O13' 130.2(3)
O50' Mn3' Mn5' O13' -116.9(4)
O3' Mn3' Mn5' O13' -122.7(4)
Mn4' Mn3' Mn5' O13' 99.1(2)
Mn2' Mn3' Mn5' O13' 43.6(2)
O21' Mn3' Mn5' O40' -107.7(4)
O1' Mn3' Mn5' O40' -76.6(4)
O30' Mn3' Mn5' O40' 6.4(3)
O50' Mn3' Mn5' O40' 119.3(5)
O3' Mn3' Mn5' O40' 113.5(4)
Mn4' Mn3' Mn5' O40' -24.8(3)
Mn2' Mn3' Mn5' O40' -80.2(3)
O21' Mn3' Mn5' O50' 133.0(5)
O1' Mn3' Mn5' O50' 164.1(5)
O30' Mn3' Mn5' O50' -112.9(4)
O3' Mn3' Mn5' O50' -5.8(4)
Mn4' Mn3' Mn5' O50' -144.1(4)
Mn2' Mn3' Mn5' O50' 160.5(4)
O21' Mn3' Mn5' O5' 152.6(4)
O1' Mn3' Mn5' O5' -176.2(4)
O30' Mn3' Mn5' O5' -93.3(4)
O50' Mn3' Mn5' O5' 19.7(5)
O3' Mn3' Mn5' O5' 13.8(4)
Mn4' Mn3' Mn5' O5' -124.4(3)
Mn2' Mn3' Mn5' O5' -179.8(3)
O21' Mn3' Mn5' O1' -31.2(4)
O30' Mn3' Mn5' O1' 83.0(4)
O50' Mn3' Mn5' O1' -164.1(5)
O3' Mn3' Mn5' O1' -169.9(4)
Mn4' Mn3' Mn5' O1' 51.8(3)
Mn2' Mn3' Mn5' O1' -3.6(3)
O21' Mn3' Mn5' Mn1' -2.6(3)
O1' Mn3' Mn5' Mn1' 28.5(3)
O30' Mn3' Mn5' Mn1' 111.5(2)
O50' Mn3' Mn5' Mn1' -135.6(4)
O3' Mn3' Mn5' Mn1' -141.4(3)
Mn4' Mn3' Mn5' Mn1' 80.34(6)
Mn2' Mn3' Mn5' Mn1' 24.89(4)
O21' Mn3' Mn5' Mn4' -83.0(3)
O1' Mn3' Mn5' Mn4' -51.8(3)
O30' Mn3' Mn5' Mn4' 31.1(2)
O50' Mn3' Mn5' Mn4' 144.1(4)
O3' Mn3' Mn5' Mn4' 138.2(3)
Mn2' Mn3' Mn5' Mn4' -55.44(6)
O22' Mn4' Mn5' O13' -35.4(4)
O30' Mn4' Mn5' O13' -142.4(3)
O40' Mn4' Mn5' O13' 107.8(4)
O1' Mn4' Mn5' O13' -59.3(3)
O4' Mn4' Mn5' O13' 103.1(3)
Mn3' Mn4' Mn5' O13' -111.1(2)
Mn2' Mn4' Mn5' O13' -57.4(2)
O22' Mn4' Mn5' O40' -143.2(5)
O30' Mn4' Mn5' O40' 109.8(4)
O1' Mn4' Mn5' O40' -167.1(5)
O4' Mn4' Mn5' O40' -4.7(5)
Mn3' Mn4' Mn5' O40' 141.1(4)
Mn2' Mn4' Mn5' O40' -165.2(4)
O22' Mn4' Mn5' O50' 99.1(4)
O30' Mn4' Mn5' O50' -7.9(3)
O40' Mn4' Mn5' O50' -117.7(5)
O1' Mn4' Mn5' O50' 75.2(4)
O4' Mn4' Mn5' O50' -122.4(3)
Mn3' Mn4' Mn5' O50' 23.4(3)
Mn2' Mn4' Mn5' O50' 77.1(3)
O22' Mn4' Mn5' O5' -161.4(4)
O30' Mn4' Mn5' O5' 91.6(4)
O40' Mn4' Mn5' O5' -18.2(5)
O1' Mn4' Mn5' O5' 174.8(4)
O4' Mn4' Mn5' O5' -22.9(4)
Mn3' Mn4' Mn5' O5' 123.0(3)
Mn2' Mn4' Mn5' O5' 176.6(3)
O22' Mn4' Mn5' O1' 23.9(4)
O30' Mn4' Mn5' O1' -83.1(4)
O40' Mn4' Mn5' O1' 167.1(5)
O4' Mn4' Mn5' O1' 162.3(4)
Mn3' Mn4' Mn5' O1' -51.8(3)
Mn2' Mn4' Mn5' O1' 1.9(3)
O22' Mn4' Mn5' Mn1' -8.7(3)
O30' Mn4' Mn5' Mn1' -115.7(2)
O40' Mn4' Mn5' Mn1' 134.5(4)
O1' Mn4' Mn5' Mn1' -32.6(3)
O4' Mn4' Mn5' Mn1' 129.8(2)
Mn3' Mn4' Mn5' Mn1' -84.37(6)
Mn2' Mn4' Mn5' Mn1' -30.68(5)
O22' Mn4' Mn5' Mn3' 75.7(3)
O30' Mn4' Mn5' Mn3' -31.4(2)
O40' Mn4' Mn5' Mn3' -141.1(4)
O1' Mn4' Mn5' Mn3' 51.8(3)
O4' Mn4' Mn5' Mn3' -145.9(3)
Mn2' Mn4' Mn5' Mn3' 53.69(6)
O1 Mn1 Mn6 O11 -100.5(4)
O13 Mn1 Mn6 O11 29.9(4)
O12 Mn1 Mn6 O11 133.4(4)
O2 Mn1 Mn6 O11 -158.6(4)
Mn2 Mn1 Mn6 O11 -126.9(3)
Mn5 Mn1 Mn6 O11 -43.1(3)
Mn7 Mn1 Mn6 O11 148.8(3)
O1 Mn1 Mn6 O60 146.2(3)
O11 Mn1 Mn6 O60 -113.2(4)
O13 Mn1 Mn6 O60 -83.3(3)
O12 Mn1 Mn6 O60 20.1(3)
O2 Mn1 Mn6 O60 88.2(3)
Mn2 Mn1 Mn6 O60 119.87(19)
Mn5 Mn1 Mn6 O60 -156.3(2)
Mn7 Mn1 Mn6 O60 35.56(19)
O1 Mn1 Mn6 O2 58.0(2)
O11 Mn1 Mn6 O2 158.6(4)
O13 Mn1 Mn6 O2 -171.5(4)
O12 Mn1 Mn6 O2 -68.0(3)
Mn2 Mn1 Mn6 O2 31.7(3)
Mn5 Mn1 Mn6 O2 115.5(3)
Mn7 Mn1 Mn6 O2 -52.6(3)
O1 Mn1 Mn6 O80 41.0(4)
O11 Mn1 Mn6 O80 141.6(4)
O13 Mn1 Mn6 O80 171.5(4)
O12 Mn1 Mn6 O80 -85.1(3)
O2 Mn1 Mn6 O80 -17.0(4)
Mn2 Mn1 Mn6 O80 14.7(3)
Mn5 Mn1 Mn6 O80 98.5(3)
Mn7 Mn1 Mn6 O80 -69.6(3)
O1 Mn1 Mn6 O6 -99.2(3)
O11 Mn1 Mn6 O6 1.4(4)
O13 Mn1 Mn6 O6 31.3(4)
O12 Mn1 Mn6 O6 134.7(3)
O2 Mn1 Mn6 O6 -157.2(4)
Mn2 Mn1 Mn6 O6 -125.5(2)
Mn5 Mn1 Mn6 O6 -41.7(3)
Mn7 Mn1 Mn6 O6 150.2(2)
O1 Mn1 Mn6 Mn7 110.6(2)
O11 Mn1 Mn6 Mn7 -148.8(3)
O13 Mn1 Mn6 Mn7 -118.9(3)
O12 Mn1 Mn6 Mn7 -15.45(19)
O2 Mn1 Mn6 Mn7 52.6(3)
Mn2 Mn1 Mn6 Mn7 84.31(4)
Mn5 Mn1 Mn6 Mn7 168.10(14)
O1 Mn1 Mn6 Mn8 56.1(2)
O11 Mn1 Mn6 Mn8 156.6(3)
O13 Mn1 Mn6 Mn8 -173.5(3)
O12 Mn1 Mn6 Mn8 -70.0(2)
O2 Mn1 Mn6 Mn8 -2.0(3)
Mn2 Mn1 Mn6 Mn8 29.72(5)
Mn5 Mn1 Mn6 Mn8 113.51(13)
Mn7 Mn1 Mn6 Mn8 -54.59(5)
O1' Mn1' Mn6' O11' -98.8(4)
O12' Mn1' Mn6' O11' 135.5(4)
O13' Mn1' Mn6' O11' 26.6(4)
O2' Mn1' Mn6' O11' -156.4(4)
Mn2' Mn1' Mn6' O11' -125.1(3)
Mn5' Mn1' Mn6' O11' -41.5(4)
Mn7' Mn1' Mn6' O11' 151.6(3)
O1' Mn1' Mn6' O80' 36.7(4)
O11' Mn1' Mn6' O80' 135.5(5)
O12' Mn1' Mn6' O80' -89.0(4)
O13' Mn1' Mn6' O80' 162.1(4)
O2' Mn1' Mn6' O80' -20.9(4)
Mn2' Mn1' Mn6' O80' 10.4(3)
Mn5' Mn1' Mn6' O80' 94.0(3)
Mn7' Mn1' Mn6' O80' -72.9(3)
O1' Mn1' Mn6' O60' 146.0(3)
O11' Mn1' Mn6' O60' -115.2(4)
O12' Mn1' Mn6' O60' 20.3(3)
O13' Mn1' Mn6' O60' -88.6(3)
O2' Mn1' Mn6' O60' 88.4(3)
Mn2' Mn1' Mn6' O60' 119.8(2)
Mn5' Mn1' Mn6' O60' -156.7(2)
Mn7' Mn1' Mn6' O60' 36.48(19)
O1' Mn1' Mn6' O2' 57.6(2)
O11' Mn1' Mn6' O2' 156.4(4)
O12' Mn1' Mn6' O2' -68.1(3)
O13' Mn1' Mn6' O2' -177.0(4)
Mn2' Mn1' Mn6' O2' 31.3(3)
Mn5' Mn1' Mn6' O2' 114.9(3)
Mn7' Mn1' Mn6' O2' -52.0(3)
O1' Mn1' Mn6' O6' -107.9(5)
O11' Mn1' Mn6' O6' -9.1(6)
O12' Mn1' Mn6' O6' 126.4(5)
O13' Mn1' Mn6' O6' 17.5(5)
O2' Mn1' Mn6' O6' -165.5(5)
Mn2' Mn1' Mn6' O6' -134.1(5)
Mn5' Mn1' Mn6' O6' -50.5(5)
Mn7' Mn1' Mn6' O6' 142.6(5)
O1' Mn1' Mn6' Mn7' 109.6(2)
O11' Mn1' Mn6' Mn7' -151.6(3)
O12' Mn1' Mn6' Mn7' -16.2(2)
O13' Mn1' Mn6' Mn7' -125.1(3)
O2' Mn1' Mn6' Mn7' 52.0(3)
Mn2' Mn1' Mn6' Mn7' 83.27(5)
Mn5' Mn1' Mn6' Mn7' 166.86(15)
O1' Mn1' Mn6' Mn8' 55.6(2)
O11' Mn1' Mn6' Mn8' 154.4(3)
O12' Mn1' Mn6' Mn8' -70.2(2)
O13' Mn1' Mn6' Mn8' -179.0(3)
O2' Mn1' Mn6' Mn8' -2.0(3)
Mn2' Mn1' Mn6' Mn8' 29.30(5)
Mn5' Mn1' Mn6' Mn8' 112.89(14)
Mn7' Mn1' Mn6' Mn8' -53.98(5)
O11 Mn6 Mn7 O12 -4.1(3)
O60 Mn6 Mn7 O12 -105.1(4)
O2 Mn6 Mn7 O12 72.2(4)
O80 Mn6 Mn7 O12 150.4(3)
O6 Mn6 Mn7 O12 -113.8(5)
Mn8 Mn6 Mn7 O12 127.0(2)
Mn1 Mn6 Mn7 O12 16.1(2)
O11 Mn6 Mn7 O70 -152.1(3)
O60 Mn6 Mn7 O70 106.9(4)
O2 Mn6 Mn7 O70 -75.8(4)
O80 Mn6 Mn7 O70 2.5(3)
O6 Mn6 Mn7 O70 98.2(5)
Mn8 Mn6 Mn7 O70 -20.9(3)
Mn1 Mn6 Mn7 O70 -131.8(3)
O11 Mn6 Mn7 O60 101.0(4)
O2 Mn6 Mn7 O60 177.3(4)
O80 Mn6 Mn7 O60 -104.5(4)
O6 Mn6 Mn7 O60 -8.7(5)
Mn8 Mn6 Mn7 O60 -127.9(3)
Mn1 Mn6 Mn7 O60 121.2(3)
O11 Mn6 Mn7 O2 -76.3(4)
O60 Mn6 Mn7 O2 -177.3(4)
O80 Mn6 Mn7 O2 78.2(4)
O6 Mn6 Mn7 O2 174.0(5)
Mn8 Mn6 Mn7 O2 54.8(3)
Mn1 Mn6 Mn7 O2 -56.1(3)
O11 Mn6 Mn7 O7 107.5(4)
O60 Mn6 Mn7 O7 6.5(4)
O2 Mn6 Mn7 O7 -176.2(4)
O80 Mn6 Mn7 O7 -98.0(4)
O6 Mn6 Mn7 O7 -2.2(5)
Mn8 Mn6 Mn7 O7 -121.4(3)
Mn1 Mn6 Mn7 O7 127.7(3)
O11 Mn6 Mn7 Mn8 -131.1(2)
O60 Mn6 Mn7 Mn8 127.9(3)
O2 Mn6 Mn7 Mn8 -54.8(3)
O80 Mn6 Mn7 Mn8 23.4(2)
O6 Mn6 Mn7 Mn8 119.2(4)
Mn1 Mn6 Mn7 Mn8 -110.89(6)
O11 Mn6 Mn7 Mn1 -20.2(2)
O60 Mn6 Mn7 Mn1 -121.2(3)
O2 Mn6 Mn7 Mn1 56.1(3)
O80 Mn6 Mn7 Mn1 134.3(2)
O6 Mn6 Mn7 Mn1 -129.9(4)
Mn8 Mn6 Mn7 Mn1 110.89(6)
O1 Mn1 Mn7 O12 92.9(4)
O11 Mn1 Mn7 O12 -136.3(4)
O13 Mn1 Mn7 O12 -27.8(4)
O2 Mn1 Mn7 O12 153.2(4)
Mn2 Mn1 Mn7 O12 121.4(3)
Mn5 Mn1 Mn7 O12 33.9(3)
Mn6 Mn1 Mn7 O12 -156.0(3)
O1 Mn1 Mn7 O70 -39.2(4)
O11 Mn1 Mn7 O70 91.6(4)
O13 Mn1 Mn7 O70 -160.0(4)
O12 Mn1 Mn7 O70 -132.1(4)
O2 Mn1 Mn7 O70 21.1(4)
Mn2 Mn1 Mn7 O70 -10.7(3)
Mn5 Mn1 Mn7 O70 -98.2(3)
Mn6 Mn1 Mn7 O70 71.9(3)
O1 Mn1 Mn7 O60 -146.0(3)
O11 Mn1 Mn7 O60 -15.1(3)
O13 Mn1 Mn7 O60 93.3(3)
O12 Mn1 Mn7 O60 121.1(3)
O2 Mn1 Mn7 O60 -85.7(3)
Mn2 Mn1 Mn7 O60 -117.44(18)
Mn5 Mn1 Mn7 O60 155.0(2)
Mn6 Mn1 Mn7 O60 -34.86(18)
O1 Mn1 Mn7 O2 -60.3(2)
O11 Mn1 Mn7 O2 70.5(3)
O13 Mn1 Mn7 O2 179.0(4)
O12 Mn1 Mn7 O2 -153.2(4)
Mn2 Mn1 Mn7 O2 -31.8(3)
Mn5 Mn1 Mn7 O2 -119.3(3)
Mn6 Mn1 Mn7 O2 50.8(3)
O1 Mn1 Mn7 O7 113.5(3)
O11 Mn1 Mn7 O7 -115.7(3)
O13 Mn1 Mn7 O7 -7.3(4)
O12 Mn1 Mn7 O7 20.6(4)
O2 Mn1 Mn7 O7 173.8(4)
Mn2 Mn1 Mn7 O7 142.0(3)
Mn5 Mn1 Mn7 O7 54.5(3)
Mn6 Mn1 Mn7 O7 -135.4(3)
O1 Mn1 Mn7 Mn6 -111.1(2)
O11 Mn1 Mn7 Mn6 19.72(19)
O13 Mn1 Mn7 Mn6 128.2(2)
O12 Mn1 Mn7 Mn6 156.0(3)
O2 Mn1 Mn7 Mn6 -50.8(3)
Mn2 Mn1 Mn7 Mn6 -82.58(4)
Mn5 Mn1 Mn7 Mn6 -170.10(11)
O1 Mn1 Mn7 Mn8 -56.9(2)
O11 Mn1 Mn7 Mn8 73.93(19)
O13 Mn1 Mn7 Mn8 -177.6(2)
O12 Mn1 Mn7 Mn8 -149.8(3)
O2 Mn1 Mn7 Mn8 3.4(3)
Mn2 Mn1 Mn7 Mn8 -28.38(5)
Mn5 Mn1 Mn7 Mn8 -115.90(11)
Mn6 Mn1 Mn7 Mn8 54.20(5)
O11' Mn6' Mn7' O12' -1.8(3)
O80' Mn6' Mn7' O12' 148.7(3)
O60' Mn6' Mn7' O12' -101.2(4)
O2' Mn6' Mn7' O12' 72.9(4)
O6' Mn6' Mn7' O12' -111.1(5)
Mn8' Mn6' Mn7' O12' 127.6(2)
Mn1' Mn6' Mn7' O12' 16.6(2)
O11' Mn6' Mn7' O70' -153.3(3)
O80' Mn6' Mn7' O70' -2.9(3)
O60' Mn6' Mn7' O70' 107.2(4)
O2' Mn6' Mn7' O70' -78.7(4)
O6' Mn6' Mn7' O70' 97.4(5)
Mn8' Mn6' Mn7' O70' -23.9(3)
Mn1' Mn6' Mn7' O70' -134.9(3)
O11' Mn6' Mn7' O60' 99.4(4)
O80' Mn6' Mn7' O60' -110.1(4)
O2' Mn6' Mn7' O60' 174.1(4)
O6' Mn6' Mn7' O60' -9.9(6)
Mn8' Mn6' Mn7' O60' -131.2(3)
Mn1' Mn6' Mn7' O60' 117.9(3)
O11' Mn6' Mn7' O2' -74.7(4)
O80' Mn6' Mn7' O2' 75.8(3)
O60' Mn6' Mn7' O2' -174.1(4)
O6' Mn6' Mn7' O2' 176.0(5)
Mn8' Mn6' Mn7' O2' 54.7(3)
Mn1' Mn6' Mn7' O2' -56.2(3)
O11' Mn6' Mn7' O7' 111.5(4)
O80' Mn6' Mn7' O7' -98.0(4)
O60' Mn6' Mn7' O7' 12.1(5)
O2' Mn6' Mn7' O7' -173.8(5)
O6' Mn6' Mn7' O7' 2.2(6)
Mn8' Mn6' Mn7' O7' -119.1(4)
Mn1' Mn6' Mn7' O7' 130.0(4)
O11' Mn6' Mn7' Mn8' -129.4(2)
O80' Mn6' Mn7' Mn8' 21.1(2)
O60' Mn6' Mn7' Mn8' 131.2(3)
O2' Mn6' Mn7' Mn8' -54.7(3)
O6' Mn6' Mn7' Mn8' 121.3(5)
Mn1' Mn6' Mn7' Mn8' -110.99(7)
O11' Mn6' Mn7' Mn1' -18.4(2)
O80' Mn6' Mn7' Mn1' 132.1(2)
O60' Mn6' Mn7' Mn1' -117.9(3)
O2' Mn6' Mn7' Mn1' 56.2(3)
O6' Mn6' Mn7' Mn1' -127.7(5)
Mn8' Mn6' Mn7' Mn1' 110.99(7)
O1' Mn1' Mn7' O12' 93.1(4)
O11' Mn1' Mn7' O12' -136.4(4)
O13' Mn1' Mn7' O12' -28.9(4)
O2' Mn1' Mn7' O12' 152.8(4)
Mn2' Mn1' Mn7' O12' 122.1(3)
Mn5' Mn1' Mn7' O12' 36.2(4)
Mn6' Mn1' Mn7' O12' -154.6(3)
O1' Mn1' Mn7' O70' -44.1(4)
O11' Mn1' Mn7' O70' 86.4(4)
O12' Mn1' Mn7' O70' -137.2(5)
O13' Mn1' Mn7' O70' -166.0(4)
O2' Mn1' Mn7' O70' 15.6(4)
Mn2' Mn1' Mn7' O70' -15.0(3)
Mn5' Mn1' Mn7' O70' -101.0(3)
Mn6' Mn1' Mn7' O70' 68.2(3)
O1' Mn1' Mn7' O60' -148.8(3)
O11' Mn1' Mn7' O60' -18.2(3)
O12' Mn1' Mn7' O60' 118.2(4)
O13' Mn1' Mn7' O60' 89.3(3)
O2' Mn1' Mn7' O60' -89.0(3)
Mn2' Mn1' Mn7' O60' -119.65(19)
Mn5' Mn1' Mn7' O60' 154.4(2)
Mn6' Mn1' Mn7' O60' -36.41(19)
O1' Mn1' Mn7' O2' -59.8(3)
O11' Mn1' Mn7' O2' 70.8(3)
O12' Mn1' Mn7' O2' -152.8(4)
O13' Mn1' Mn7' O2' 178.3(4)
Mn2' Mn1' Mn7' O2' -30.7(3)
Mn5' Mn1' Mn7' O2' -116.7(3)
Mn6' Mn1' Mn7' O2' 52.6(3)
O1' Mn1' Mn7' O7' 106.0(3)
O11' Mn1' Mn7' O7' -123.4(3)
O12' Mn1' Mn7' O7' 12.9(4)
O13' Mn1' Mn7' O7' -15.9(4)
O2' Mn1' Mn7' O7' 165.8(4)
Mn2' Mn1' Mn7' O7' 135.1(3)
Mn5' Mn1' Mn7' O7' 49.1(3)
Mn6' Mn1' Mn7' O7' -141.7(3)
O1' Mn1' Mn7' Mn6' -112.3(2)
O11' Mn1' Mn7' Mn6' 18.2(2)
O12' Mn1' Mn7' Mn6' 154.6(3)
O13' Mn1' Mn7' Mn6' 125.8(3)
O2' Mn1' Mn7' Mn6' -52.6(3)
Mn2' Mn1' Mn7' Mn6' -83.25(5)
Mn5' Mn1' Mn7' Mn6' -169.24(12)
O1' Mn1' Mn7' Mn8' -58.1(2)
O11' Mn1' Mn7' Mn8' 72.5(2)
O12' Mn1' Mn7' Mn8' -151.1(3)
O13' Mn1' Mn7' Mn8' -180.0(3)
O2' Mn1' Mn7' Mn8' 1.7(3)
Mn2' Mn1' Mn7' Mn8' -28.98(5)
Mn5' Mn1' Mn7' Mn8' -114.98(12)
Mn6' Mn1' Mn7' Mn8' 54.26(5)
O2 Mn2 Mn8 O23 177.0(4)
O21 Mn2 Mn8 O23 -74.0(4)
O22 Mn2 Mn8 O23 74.1(4)
O1 Mn2 Mn8 O23 -179.7(5)
Mn1 Mn2 Mn8 O23 178.1(3)
Mn3 Mn2 Mn8 O23 -99.0(3)
Mn4 Mn2 Mn8 O23 100.2(3)
O2 Mn2 Mn8 O80 60.5(3)
O21 Mn2 Mn8 O80 169.5(3)
O22 Mn2 Mn8 O80 -42.4(3)
O23 Mn2 Mn8 O80 -116.5(4)
O1 Mn2 Mn8 O80 63.8(4)
Mn1 Mn2 Mn8 O80 61.62(19)
Mn3 Mn2 Mn8 O80 144.5(2)
Mn4 Mn2 Mn8 O80 -16.3(2)
O2 Mn2 Mn8 O70 -61.4(3)
O21 Mn2 Mn8 O70 47.6(3)
O22 Mn2 Mn8 O70 -164.3(3)
O23 Mn2 Mn8 O70 121.6(4)
O1 Mn2 Mn8 O70 -58.1(4)
Mn1 Mn2 Mn8 O70 -60.3(2)
Mn3 Mn2 Mn8 O70 22.6(2)
Mn4 Mn2 Mn8 O70 -138.2(2)
O2 Mn2 Mn8 O8 -176.9(4)
O21 Mn2 Mn8 O8 -67.9(4)
O22 Mn2 Mn8 O8 80.2(4)
O23 Mn2 Mn8 O8 6.1(4)
O1 Mn2 Mn8 O8 -173.6(4)
Mn1 Mn2 Mn8 O8 -175.8(3)
Mn3 Mn2 Mn8 O8 -92.9(3)
Mn4 Mn2 Mn8 O8 106.3(3)
O21 Mn2 Mn8 O2 109.0(4)
O22 Mn2 Mn8 O2 -102.9(4)
O23 Mn2 Mn8 O2 -177.0(4)
O1 Mn2 Mn8 O2 3.3(2)
Mn1 Mn2 Mn8 O2 1.1(3)
Mn3 Mn2 Mn8 O2 84.1(3)
Mn4 Mn2 Mn8 O2 -76.7(3)
O2 Mn2 Mn8 Mn6 30.0(3)
O21 Mn2 Mn8 Mn6 139.0(2)
O22 Mn2 Mn8 Mn6 -72.9(2)
O23 Mn2 Mn8 Mn6 -147.0(3)
O1 Mn2 Mn8 Mn6 33.3(3)
Mn1 Mn2 Mn8 Mn6 31.13(4)
Mn3 Mn2 Mn8 Mn6 114.05(12)
Mn4 Mn2 Mn8 Mn6 -46.76(13)
O2 Mn2 Mn8 Mn7 -30.9(3)
O21 Mn2 Mn8 Mn7 78.2(2)
O22 Mn2 Mn8 Mn7 -133.8(2)
O23 Mn2 Mn8 Mn7 152.1(3)
O1 Mn2 Mn8 Mn7 -27.6(3)
Mn1 Mn2 Mn8 Mn7 -29.76(5)
Mn3 Mn2 Mn8 Mn7 53.17(12)
Mn4 Mn2 Mn8 Mn7 -107.64(13)
O11 Mn6 Mn8 O23 -33.2(3)
O60 Mn6 Mn8 O23 -139.9(3)
O2 Mn6 Mn8 O23 -55.0(3)
O80 Mn6 Mn8 O23 109.5(4)
O6 Mn6 Mn8 O23 104.1(3)
Mn7 Mn6 Mn8 O23 -107.5(2)
Mn1 Mn6 Mn8 O23 -53.0(2)
O11 Mn6 Mn8 O80 -142.7(4)
O60 Mn6 Mn8 O80 110.5(4)
O2 Mn6 Mn8 O80 -164.5(4)
O6 Mn6 Mn8 O80 -5.4(4)
Mn7 Mn6 Mn8 O80 143.0(3)
Mn1 Mn6 Mn8 O80 -162.5(3)
O11 Mn6 Mn8 O70 95.4(4)
O60 Mn6 Mn8 O70 -11.4(3)
O2 Mn6 Mn8 O70 73.6(4)
O80 Mn6 Mn8 O70 -121.9(4)
O6 Mn6 Mn8 O70 -127.3(3)
Mn7 Mn6 Mn8 O70 21.1(3)
Mn1 Mn6 Mn8 O70 75.6(3)
O11 Mn6 Mn8 O8 -164.3(4)
O60 Mn6 Mn8 O8 88.9(4)
O2 Mn6 Mn8 O8 173.8(4)
O80 Mn6 Mn8 O8 -21.6(4)
O6 Mn6 Mn8 O8 -27.0(4)
Mn7 Mn6 Mn8 O8 121.3(3)
Mn1 Mn6 Mn8 O8 175.8(3)
O11 Mn6 Mn8 O2 21.9(4)
O60 Mn6 Mn8 O2 -84.9(4)
O80 Mn6 Mn8 O2 164.5(4)
O6 Mn6 Mn8 O2 159.1(4)
Mn7 Mn6 Mn8 O2 -52.5(3)
Mn1 Mn6 Mn8 O2 2.0(3)
O11 Mn6 Mn8 Mn2 -8.6(3)
O60 Mn6 Mn8 Mn2 -115.4(2)
O2 Mn6 Mn8 Mn2 -30.5(3)
O80 Mn6 Mn8 Mn2 134.0(3)
O6 Mn6 Mn8 Mn2 128.6(2)
Mn7 Mn6 Mn8 Mn2 -83.01(6)
Mn1 Mn6 Mn8 Mn2 -28.48(4)
O11 Mn6 Mn8 Mn7 74.4(3)
O60 Mn6 Mn8 Mn7 -32.4(2)
O2 Mn6 Mn8 Mn7 52.5(3)
O80 Mn6 Mn8 Mn7 -143.0(3)
O6 Mn6 Mn8 Mn7 -148.3(2)
Mn1 Mn6 Mn8 Mn7 54.53(6)
O12 Mn7 Mn8 O23 23.5(4)
O70 Mn7 Mn8 O23 -110.2(5)
O60 Mn7 Mn8 O23 134.7(3)
O2 Mn7 Mn8 O23 52.0(3)
O7 Mn7 Mn8 O23 -122.4(3)
Mn6 Mn7 Mn8 O23 102.9(2)
Mn1 Mn7 Mn8 O23 48.5(2)
O12 Mn7 Mn8 O80 -103.6(4)
O70 Mn7 Mn8 O80 122.7(5)
O60 Mn7 Mn8 O80 7.6(3)
O2 Mn7 Mn8 O80 -75.1(4)
O7 Mn7 Mn8 O80 110.5(3)
Mn6 Mn7 Mn8 O80 -24.2(2)
Mn1 Mn7 Mn8 O80 -78.6(2)
O12 Mn7 Mn8 O70 133.7(5)
O60 Mn7 Mn8 O70 -115.1(4)
O2 Mn7 Mn8 O70 162.2(5)
O7 Mn7 Mn8 O70 -12.2(5)
Mn6 Mn7 Mn8 O70 -146.9(4)
Mn1 Mn7 Mn8 O70 158.7(4)
O12 Mn7 Mn8 O8 153.8(4)
O70 Mn7 Mn8 O8 20.1(5)
O60 Mn7 Mn8 O8 -95.0(3)
O2 Mn7 Mn8 O8 -177.7(4)
O7 Mn7 Mn8 O8 7.8(4)
Mn6 Mn7 Mn8 O8 -126.8(3)
Mn1 Mn7 Mn8 O8 178.8(3)
O12 Mn7 Mn8 O2 -28.5(4)
O70 Mn7 Mn8 O2 -162.2(5)
O60 Mn7 Mn8 O2 82.7(4)
O7 Mn7 Mn8 O2 -174.4(4)
Mn6 Mn7 Mn8 O2 50.9(3)
Mn1 Mn7 Mn8 O2 -3.5(3)
O12 Mn7 Mn8 Mn2 2.2(3)
O70 Mn7 Mn8 Mn2 -131.5(4)
O60 Mn7 Mn8 Mn2 113.4(2)
O2 Mn7 Mn8 Mn2 30.7(3)
O7 Mn7 Mn8 Mn2 -143.7(3)
Mn6 Mn7 Mn8 Mn2 81.60(6)
Mn1 Mn7 Mn8 Mn2 27.20(5)
O12 Mn7 Mn8 Mn6 -79.4(3)
O70 Mn7 Mn8 Mn6 146.9(4)
O60 Mn7 Mn8 Mn6 31.8(2)
O2 Mn7 Mn8 Mn6 -50.9(3)
O7 Mn7 Mn8 Mn6 134.7(3)
Mn1 Mn7 Mn8 Mn6 -54.40(6)
O2' Mn2' Mn8' O70' -59.2(4)
O23' Mn2' Mn8' O70' 118.5(4)
O21' Mn2' Mn8' O70' 45.0(3)
O22' Mn2' Mn8' O70' -162.0(3)
O1' Mn2' Mn8' O70' -57.1(4)
Mn1' Mn2' Mn8' O70' -59.5(2)
Mn3' Mn2' Mn8' O70' 22.5(3)
Mn4' Mn2' Mn8' O70' -134.8(2)
O2' Mn2' Mn8' O23' -177.7(4)
O21' Mn2' Mn8' O23' -73.5(4)
O22' Mn2' Mn8' O23' 79.5(3)
O1' Mn2' Mn8' O23' -175.6(4)
Mn1' Mn2' Mn8' O23' -178.0(3)
Mn3' Mn2' Mn8' O23' -95.9(3)
Mn4' Mn2' Mn8' O23' 106.7(3)
O2' Mn2' Mn8' O80' 62.8(3)
O23' Mn2' Mn8' O80' -119.5(3)
O21' Mn2' Mn8' O80' 167.0(3)
O22' Mn2' Mn8' O80' -40.0(3)
O1' Mn2' Mn8' O80' 64.9(4)
Mn1' Mn2' Mn8' O80' 62.54(19)
Mn3' Mn2' Mn8' O80' 144.6(2)
Mn4' Mn2' Mn8' O80' -12.8(2)
O2' Mn2' Mn8' O8' 173.8(4)
O23' Mn2' Mn8' O8' -8.5(4)
O21' Mn2' Mn8' O8' -82.0(4)
O22' Mn2' Mn8' O8' 71.0(4)
O1' Mn2' Mn8' O8' 175.9(4)
Mn1' Mn2' Mn8' O8' 173.5(3)
Mn3' Mn2' Mn8' O8' -104.4(3)
Mn4' Mn2' Mn8' O8' 98.2(3)
O23' Mn2' Mn8' O2' 177.7(4)
O21' Mn2' Mn8' O2' 104.2(3)
O22' Mn2' Mn8' O2' -102.8(3)
O1' Mn2' Mn8' O2' 2.1(2)
Mn1' Mn2' Mn8' O2' -0.2(3)
Mn3' Mn2' Mn8' O2' 81.8(3)
Mn4' Mn2' Mn8' O2' -75.6(3)
O2' Mn2' Mn8' Mn7' -30.3(3)
O23' Mn2' Mn8' Mn7' 147.5(3)
O21' Mn2' Mn8' Mn7' 73.9(2)
O22' Mn2' Mn8' Mn7' -133.0(2)
O1' Mn2' Mn8' Mn7' -28.1(3)
Mn1' Mn2' Mn8' Mn7' -30.53(5)
Mn3' Mn2' Mn8' Mn7' 51.51(13)
Mn4' Mn2' Mn8' Mn7' -105.84(12)
O2' Mn2' Mn8' Mn6' 31.0(3)
O23' Mn2' Mn8' Mn6' -151.2(3)
O21' Mn2' Mn8' Mn6' 135.3(2)
O22' Mn2' Mn8' Mn6' -71.7(2)
O1' Mn2' Mn8' Mn6' 33.2(3)
Mn1' Mn2' Mn8' Mn6' 30.79(4)
Mn3' Mn2' Mn8' Mn6' 112.83(12)
Mn4' Mn2' Mn8' Mn6' -44.52(12)
O12' Mn7' Mn8' O70' 140.4(5)
O60' Mn7' Mn8' O70' -111.7(5)
O2' Mn7' Mn8' O70' 165.5(5)
O7' Mn7' Mn8' O70' -1.8(5)
Mn6' Mn7' Mn8' O70' -141.9(4)
Mn1' Mn7' Mn8' O70' 163.8(4)
O12' Mn7' Mn8' O23' 28.4(3)
O70' Mn7' Mn8' O23' -112.0(4)
O60' Mn7' Mn8' O23' 136.3(3)
O2' Mn7' Mn8' O23' 53.5(3)
O7' Mn7' Mn8' O23' -113.8(3)
Mn6' Mn7' Mn8' O23' 106.1(2)
Mn1' Mn7' Mn8' O23' 51.8(2)
O12' Mn7' Mn8' O80' -98.7(4)
O70' Mn7' Mn8' O80' 121.0(5)
O60' Mn7' Mn8' O80' 9.2(3)
O2' Mn7' Mn8' O80' -73.5(4)
O7' Mn7' Mn8' O80' 119.2(3)
Mn6' Mn7' Mn8' O80' -21.0(2)
Mn1' Mn7' Mn8' O80' -75.2(2)
O12' Mn7' Mn8' O8' 159.6(4)
O70' Mn7' Mn8' O8' 19.3(5)
O60' Mn7' Mn8' O8' -92.5(4)
O2' Mn7' Mn8' O8' -175.2(4)
O7' Mn7' Mn8' O8' 17.5(4)
Mn6' Mn7' Mn8' O8' -122.7(3)
Mn1' Mn7' Mn8' O8' -176.9(3)
O12' Mn7' Mn8' O2' -25.1(4)
O70' Mn7' Mn8' O2' -165.5(5)
O60' Mn7' Mn8' O2' 82.8(4)
O7' Mn7' Mn8' O2' -167.3(4)
Mn6' Mn7' Mn8' O2' 52.6(3)
Mn1' Mn7' Mn8' O2' -1.7(3)
O12' Mn7' Mn8' Mn2' 4.6(3)
O70' Mn7' Mn8' Mn2' -135.8(4)
O60' Mn7' Mn8' Mn2' 112.5(2)
O2' Mn7' Mn8' Mn2' 29.7(3)
O7' Mn7' Mn8' Mn2' -137.6(2)
Mn6' Mn7' Mn8' Mn2' 82.26(6)
Mn1' Mn7' Mn8' Mn2' 27.99(5)
O12' Mn7' Mn8' Mn6' -77.7(3)
O70' Mn7' Mn8' Mn6' 141.9(4)
O60' Mn7' Mn8' Mn6' 30.2(2)
O2' Mn7' Mn8' Mn6' -52.6(3)
O7' Mn7' Mn8' Mn6' 140.1(2)
Mn1' Mn7' Mn8' Mn6' -54.28(6)
O11' Mn6' Mn8' O70' 99.9(4)
O80' Mn6' Mn8' O70' -123.3(4)
O60' Mn6' Mn8' O70' -6.1(3)
O2' Mn6' Mn8' O70' 76.6(4)
O6' Mn6' Mn8' O70' -117.1(5)
Mn7' Mn6' Mn8' O70' 24.2(3)
Mn1' Mn6' Mn8' O70' 78.7(3)
O11' Mn6' Mn8' O23' -28.5(4)
O80' Mn6' Mn8' O23' 108.3(4)
O60' Mn6' Mn8' O23' -134.5(3)
O2' Mn6' Mn8' O23' -51.8(3)
O6' Mn6' Mn8' O23' 114.5(5)
Mn7' Mn6' Mn8' O23' -104.2(2)
Mn1' Mn6' Mn8' O23' -49.7(2)
O11' Mn6' Mn8' O80' -136.8(4)
O60' Mn6' Mn8' O80' 117.2(4)
O2' Mn6' Mn8' O80' -160.0(4)
O6' Mn6' Mn8' O80' 6.3(5)
Mn7' Mn6' Mn8' O80' 147.5(3)
Mn1' Mn6' Mn8' O80' -157.9(3)
O11' Mn6' Mn8' O8' -153.1(4)
O80' Mn6' Mn8' O8' -16.3(4)
O60' Mn6' Mn8' O8' 100.9(3)
O2' Mn6' Mn8' O8' -176.4(4)
O6' Mn6' Mn8' O8' -10.1(5)
Mn7' Mn6' Mn8' O8' 131.2(3)
Mn1' Mn6' Mn8' O8' -174.3(3)
O11' Mn6' Mn8' O2' 23.2(4)
O80' Mn6' Mn8' O2' 160.0(4)
O60' Mn6' Mn8' O2' -82.8(4)
O6' Mn6' Mn8' O2' 166.3(5)
Mn7' Mn6' Mn8' O2' -52.5(3)
Mn1' Mn6' Mn8' O2' 2.1(3)
O11' Mn6' Mn8' Mn2' -7.2(3)
O80' Mn6' Mn8' Mn2' 129.6(3)
O60' Mn6' Mn8' Mn2' -113.1(2)
O2' Mn6' Mn8' Mn2' -30.4(3)
O6' Mn6' Mn8' Mn2' 135.9(4)
Mn7' Mn6' Mn8' Mn2' -82.87(6)
Mn1' Mn6' Mn8' Mn2' -28.33(4)
O11' Mn6' Mn8' Mn7' 75.7(3)
O80' Mn6' Mn8' Mn7' -147.5(3)
O60' Mn6' Mn8' Mn7' -30.3(2)
O2' Mn6' Mn8' Mn7' 52.5(3)
O6' Mn6' Mn8' Mn7' -141.2(4)
Mn1' Mn6' Mn8' Mn7' 54.54(6)
O11 Mn1 O1 Mn4 5.6(6)
O13 Mn1 O1 Mn4 -95.7(4)
O12 Mn1 O1 Mn4 170.6(4)
O2 Mn1 O1 Mn4 88.0(5)
Mn2 Mn1 O1 Mn4 87.4(4)
Mn5 Mn1 O1 Mn4 -95.0(5)
Mn6 Mn1 O1 Mn4 53.5(5)
Mn7 Mn1 O1 Mn4 124.6(4)
O11 Mn1 O1 Mn3 -165.8(4)
O13 Mn1 O1 Mn3 92.9(5)
O12 Mn1 O1 Mn3 -0.8(6)
O2 Mn1 O1 Mn3 -83.4(5)
Mn2 Mn1 O1 Mn3 -84.0(5)
Mn5 Mn1 O1 Mn3 93.6(5)
Mn6 Mn1 O1 Mn3 -118.0(4)
Mn7 Mn1 O1 Mn3 -46.9(5)
O11 Mn1 O1 Mn5 100.7(3)
O13 Mn1 O1 Mn5 -0.7(3)
O12 Mn1 O1 Mn5 -94.3(3)
O2 Mn1 O1 Mn5 -176.96(13)
Mn2 Mn1 O1 Mn5 -177.5(4)
Mn6 Mn1 O1 Mn5 148.48(13)
Mn7 Mn1 O1 Mn5 -140.41(14)
O11 Mn1 O1 Mn2 -81.8(3)
O13 Mn1 O1 Mn2 176.9(2)
O12 Mn1 O1 Mn2 83.2(3)
O2 Mn1 O1 Mn2 0.6(3)
Mn5 Mn1 O1 Mn2 177.5(4)
Mn6 Mn1 O1 Mn2 -34.0(3)
Mn7 Mn1 O1 Mn2 37.1(3)
O22 Mn4 O1 Mn1 -67.2(5)
O40 Mn4 O1 Mn1 83.0(5)
O30 Mn4 O1 Mn1 -170.5(5)
O4 Mn4 O1 Mn1 20.3(18)
Mn3 Mn4 O1 Mn1 -174.0(6)
Mn2 Mn4 O1 Mn1 -84.1(5)
Mn5 Mn4 O1 Mn1 94.0(4)
O22 Mn4 O1 Mn3 106.8(3)
O40 Mn4 O1 Mn3 -103.0(3)
O30 Mn4 O1 Mn3 3.5(3)
O4 Mn4 O1 Mn3 -165.7(14)
Mn2 Mn4 O1 Mn3 89.9(2)
Mn5 Mn4 O1 Mn3 -92.0(3)
O22 Mn4 O1 Mn5 -161.2(3)
O40 Mn4 O1 Mn5 -11.0(3)
O30 Mn4 O1 Mn5 95.5(3)
O4 Mn4 O1 Mn5 -73.7(16)
Mn3 Mn4 O1 Mn5 92.0(3)
Mn2 Mn4 O1 Mn5 -178.1(4)
O22 Mn4 O1 Mn2 16.9(3)
O40 Mn4 O1 Mn2 167.1(3)
O30 Mn4 O1 Mn2 -86.4(3)
O4 Mn4 O1 Mn2 104.4(14)
Mn3 Mn4 O1 Mn2 -89.9(2)
Mn5 Mn4 O1 Mn2 178.1(4)
O30 Mn3 O1 Mn1 170.1(5)
O21 Mn3 O1 Mn1 64.5(5)
O50 Mn3 O1 Mn1 -85.8(5)
O3 Mn3 O1 Mn1 -17.1(16)
Mn4 Mn3 O1 Mn1 173.6(6)
Mn2 Mn3 O1 Mn1 81.8(5)
Mn5 Mn3 O1 Mn1 -93.2(5)
O30 Mn3 O1 Mn4 -3.5(3)
O21 Mn3 O1 Mn4 -109.1(3)
O50 Mn3 O1 Mn4 100.6(3)
O3 Mn3 O1 Mn4 169.3(11)
Mn2 Mn3 O1 Mn4 -91.8(2)
Mn5 Mn3 O1 Mn4 93.3(3)
O30 Mn3 O1 Mn5 -96.8(3)
O21 Mn3 O1 Mn5 157.7(3)
O50 Mn3 O1 Mn5 7.3(3)
O3 Mn3 O1 Mn5 76.1(13)
Mn4 Mn3 O1 Mn5 -93.3(3)
Mn2 Mn3 O1 Mn5 175.0(4)
O30 Mn3 O1 Mn2 88.3(3)
O21 Mn3 O1 Mn2 -17.3(3)
O50 Mn3 O1 Mn2 -167.6(3)
O3 Mn3 O1 Mn2 -98.9(12)
Mn4 Mn3 O1 Mn2 91.8(2)
Mn5 Mn3 O1 Mn2 -175.0(4)
O13 Mn5 O1 Mn1 0.7(3)
O40 Mn5 O1 Mn1 -120.5(3)
O50 Mn5 O1 Mn1 128.2(3)
O5 Mn5 O1 Mn1 -125(2)
Mn3 Mn5 O1 Mn1 135.6(4)
Mn4 Mn5 O1 Mn1 -131.7(4)
O13 Mn5 O1 Mn4 132.4(3)
O40 Mn5 O1 Mn4 11.2(3)
O50 Mn5 O1 Mn4 -100.1(3)
O5 Mn5 O1 Mn4 6(2)
Mn1 Mn5 O1 Mn4 131.7(4)
Mn3 Mn5 O1 Mn4 -92.7(3)
O13 Mn5 O1 Mn3 -134.9(3)
O40 Mn5 O1 Mn3 103.9(3)
O50 Mn5 O1 Mn3 -7.4(3)
O5 Mn5 O1 Mn3 99(2)
Mn1 Mn5 O1 Mn3 -135.6(4)
Mn4 Mn5 O1 Mn3 92.7(3)
O13 Mn5 O1 Mn2 -27(4)
O40 Mn5 O1 Mn2 -148(4)
O50 Mn5 O1 Mn2 101(4)
O5 Mn5 O1 Mn2 -153(3)
Mn1 Mn5 O1 Mn2 -28(4)
Mn3 Mn5 O1 Mn2 108(4)
Mn4 Mn5 O1 Mn2 -159(4)
O2 Mn2 O1 Mn1 -0.6(4)
O21 Mn2 O1 Mn1 -118.5(3)
O22 Mn2 O1 Mn1 114.8(3)
O23 Mn2 O1 Mn1 -179(100)
Mn8 Mn2 O1 Mn1 -3.1(4)
Mn3 Mn2 O1 Mn1 -135.8(4)
Mn4 Mn2 O1 Mn1 131.6(4)
O2 Mn2 O1 Mn4 -132.2(2)
O21 Mn2 O1 Mn4 109.9(3)
O22 Mn2 O1 Mn4 -16.8(3)
O23 Mn2 O1 Mn4 49(6)
Mn1 Mn2 O1 Mn4 -131.6(4)
Mn8 Mn2 O1 Mn4 -134.6(2)
Mn3 Mn2 O1 Mn4 92.6(3)
O2 Mn2 O1 Mn3 135.20(19)
O21 Mn2 O1 Mn3 17.3(3)
O22 Mn2 O1 Mn3 -109.4(3)
O23 Mn2 O1 Mn3 -44(6)
Mn1 Mn2 O1 Mn3 135.8(4)
Mn8 Mn2 O1 Mn3 132.8(2)
Mn4 Mn2 O1 Mn3 -92.6(3)
O2 Mn2 O1 Mn5 27(4)
O21 Mn2 O1 Mn5 -91(4)
O22 Mn2 O1 Mn5 142(4)
O23 Mn2 O1 Mn5 -152(4)
Mn1 Mn2 O1 Mn5 28(4)
Mn8 Mn2 O1 Mn5 25(4)
Mn3 Mn2 O1 Mn5 -108(4)
Mn4 Mn2 O1 Mn5 159(4)
O11' Mn1' O1' Mn3' -165.1(4)
O12' Mn1' O1' Mn3' -0.1(6)
O13' Mn1' O1' Mn3' 97.7(5)
O2' Mn1' O1' Mn3' -81.5(5)
Mn2' Mn1' O1' Mn3' -83.2(5)
Mn5' Mn1' O1' Mn3' 94.8(5)
Mn6' Mn1' O1' Mn3' -116.8(4)
Mn7' Mn1' O1' Mn3' -45.7(5)
O11' Mn1' O1' Mn4' 5.6(6)
O12' Mn1' O1' Mn4' 170.6(4)
O13' Mn1' O1' Mn4' -91.5(4)
O2' Mn1' O1' Mn4' 89.2(4)
Mn2' Mn1' O1' Mn4' 87.6(4)
Mn5' Mn1' O1' Mn4' -94.4(4)
Mn6' Mn1' O1' Mn4' 53.9(5)
Mn7' Mn1' O1' Mn4' 125.1(3)
O11' Mn1' O1' Mn5' 100.0(3)
O12' Mn1' O1' Mn5' -95.0(3)
O13' Mn1' O1' Mn5' 2.9(3)
O2' Mn1' O1' Mn5' -176.39(13)
Mn2' Mn1' O1' Mn5' -178.0(3)
Mn6' Mn1' O1' Mn5' 148.33(13)
Mn7' Mn1' O1' Mn5' -140.50(14)
O11' Mn1' O1' Mn2' -82.0(3)
O12' Mn1' O1' Mn2' 83.1(3)
O13' Mn1' O1' Mn2' -179.1(2)
O2' Mn1' O1' Mn2' 1.6(3)
Mn5' Mn1' O1' Mn2' 178.0(3)
Mn6' Mn1' O1' Mn2' -33.7(3)
Mn7' Mn1' O1' Mn2' 37.5(3)
O21' Mn3' O1' Mn1' 60.8(5)
O30' Mn3' O1' Mn1' 169.8(5)
O50' Mn3' O1' Mn1' -83.8(5)
O3' Mn3' O1' Mn1' -15(2)
Mn4' Mn3' O1' Mn1' 172.9(6)
Mn2' Mn3' O1' Mn1' 80.8(5)
Mn5' Mn3' O1' Mn1' -94.2(5)
O21' Mn3' O1' Mn4' -112.1(3)
O30' Mn3' O1' Mn4' -3.1(3)
O50' Mn3' O1' Mn4' 103.4(3)
O3' Mn3' O1' Mn4' 172(2)
Mn2' Mn3' O1' Mn4' -92.0(2)
Mn5' Mn3' O1' Mn4' 92.9(3)
O21' Mn3' O1' Mn5' 155.0(3)
O30' Mn3' O1' Mn5' -96.0(3)
O50' Mn3' O1' Mn5' 10.5(3)
O3' Mn3' O1' Mn5' 79(2)
Mn4' Mn3' O1' Mn5' -92.9(3)
Mn2' Mn3' O1' Mn5' 175.1(4)
O21' Mn3' O1' Mn2' -20.1(3)
O30' Mn3' O1' Mn2' 89.0(3)
O50' Mn3' O1' Mn2' -164.6(3)
O3' Mn3' O1' Mn2' -96(2)
Mn4' Mn3' O1' Mn2' 92.0(2)
Mn5' Mn3' O1' Mn2' -175.1(4)
O22' Mn4' O1' Mn1' -67.4(4)
O30' Mn4' O1' Mn1' -170.5(4)
O40' Mn4' O1' Mn1' 85.2(4)
O4' Mn4' O1' Mn1' 17.3(15)
Mn3' Mn4' O1' Mn1' -173.6(6)
Mn5' Mn4' O1' Mn1' 93.6(4)
Mn2' Mn4' O1' Mn1' -83.7(4)
O22' Mn4' O1' Mn3' 106.2(3)
O30' Mn4' O1' Mn3' 3.1(3)
O40' Mn4' O1' Mn3' -101.2(3)
O4' Mn4' O1' Mn3' -169.1(11)
Mn5' Mn4' O1' Mn3' -92.7(3)
Mn2' Mn4' O1' Mn3' 89.9(2)
O22' Mn4' O1' Mn5' -161.0(3)
O30' Mn4' O1' Mn5' 95.8(3)
O40' Mn4' O1' Mn5' -8.5(3)
O4' Mn4' O1' Mn5' -76.4(13)
Mn3' Mn4' O1' Mn5' 92.7(3)
Mn2' Mn4' O1' Mn5' -177.4(4)
O22' Mn4' O1' Mn2' 16.3(3)
O30' Mn4' O1' Mn2' -86.8(3)
O40' Mn4' O1' Mn2' 168.9(3)
O4' Mn4' O1' Mn2' 101.0(12)
Mn3' Mn4' O1' Mn2' -89.9(2)
Mn5' Mn4' O1' Mn2' 177.4(4)
O13' Mn5' O1' Mn1' -3.1(3)
O40' Mn5' O1' Mn1' -121.1(3)
O50' Mn5' O1' Mn1' 125.8(3)
O5' Mn5' O1' Mn1' 174(4)
Mn3' Mn5' O1' Mn1' 136.5(4)
Mn4' Mn5' O1' Mn1' -129.8(4)
O13' Mn5' O1' Mn3' -139.6(3)
O40' Mn5' O1' Mn3' 102.4(3)
O50' Mn5' O1' Mn3' -10.7(3)
O5' Mn5' O1' Mn3' 38(4)
Mn1' Mn5' O1' Mn3' -136.5(4)
Mn4' Mn5' O1' Mn3' 93.7(3)
O13' Mn5' O1' Mn4' 126.7(3)
O40' Mn5' O1' Mn4' 8.6(3)
O50' Mn5' O1' Mn4' -104.4(3)
O5' Mn5' O1' Mn4' -56(4)
Mn1' Mn5' O1' Mn4' 129.8(4)
Mn3' Mn5' O1' Mn4' -93.7(3)
O13' Mn5' O1' Mn2' -25(4)
O40' Mn5' O1' Mn2' -143(4)
O50' Mn5' O1' Mn2' 104(4)
O5' Mn5' O1' Mn2' 153(3)
Mn1' Mn5' O1' Mn2' -21(4)
Mn3' Mn5' O1' Mn2' 115(4)
Mn4' Mn5' O1' Mn2' -151(4)
O2' Mn2' O1' Mn1' -1.8(4)
O23' Mn2' O1' Mn1' -150(3)
O21' Mn2' O1' Mn1' -117.1(3)
O22' Mn2' O1' Mn1' 113.5(3)
Mn8' Mn2' O1' Mn1' -3.4(4)
Mn3' Mn2' O1' Mn1' -136.7(3)
Mn4' Mn2' O1' Mn1' 129.7(3)
O2' Mn2' O1' Mn3' 134.95(19)
O23' Mn2' O1' Mn3' -13(3)
O21' Mn2' O1' Mn3' 19.7(3)
O22' Mn2' O1' Mn3' -109.7(3)
Mn1' Mn2' O1' Mn3' 136.7(3)
Mn8' Mn2' O1' Mn3' 133.4(2)
Mn4' Mn2' O1' Mn3' -93.6(3)
O2' Mn2' O1' Mn4' -131.5(2)
O23' Mn2' O1' Mn4' 80(3)
O21' Mn2' O1' Mn4' 113.3(3)
O22' Mn2' O1' Mn4' -16.2(3)
Mn1' Mn2' O1' Mn4' -129.7(3)
Mn8' Mn2' O1' Mn4' -133.0(2)
Mn3' Mn2' O1' Mn4' 93.6(3)
O2' Mn2' O1' Mn5' 20(4)
O23' Mn2' O1' Mn5' -128(4)
O21' Mn2' O1' Mn5' -95(4)
O22' Mn2' O1' Mn5' 135(4)
Mn1' Mn2' O1' Mn5' 22(4)
Mn8' Mn2' O1' Mn5' 18(4)
Mn3' Mn2' O1' Mn5' -115(4)
Mn4' Mn2' O1' Mn5' 151(4)
O21 Mn2 O2 Mn6 171.9(4)
O22 Mn2 O2 Mn6 7.0(6)
O23 Mn2 O2 Mn6 -92.1(5)
O1 Mn2 O2 Mn6 88.0(5)
Mn1 Mn2 O2 Mn6 87.4(5)
Mn8 Mn2 O2 Mn6 -94.0(5)
Mn3 Mn2 O2 Mn6 123.2(4)
Mn4 Mn2 O2 Mn6 52.6(5)
O21 Mn2 O2 Mn7 -1.3(6)
O22 Mn2 O2 Mn7 -166.2(4)
O23 Mn2 O2 Mn7 94.8(5)
O1 Mn2 O2 Mn7 -85.2(5)
Mn1 Mn2 O2 Mn7 -85.8(5)
Mn8 Mn2 O2 Mn7 92.8(5)
Mn3 Mn2 O2 Mn7 -50.0(5)
Mn4 Mn2 O2 Mn7 -120.6(4)
O21 Mn2 O2 Mn8 -94.0(3)
O22 Mn2 O2 Mn8 101.0(3)
O23 Mn2 O2 Mn8 2.0(3)
O1 Mn2 O2 Mn8 -177.97(13)
Mn1 Mn2 O2 Mn8 -178.5(3)
Mn3 Mn2 O2 Mn8 -142.77(14)
Mn4 Mn2 O2 Mn8 146.60(14)
O21 Mn2 O2 Mn1 84.5(3)
O22 Mn2 O2 Mn1 -80.4(3)
O23 Mn2 O2 Mn1 -179.5(2)
O1 Mn2 O2 Mn1 0.6(3)
Mn8 Mn2 O2 Mn1 178.5(3)
Mn3 Mn2 O2 Mn1 35.8(3)
Mn4 Mn2 O2 Mn1 -34.9(3)
O11 Mn6 O2 Mn2 -70.1(5)
O60 Mn6 O2 Mn2 -173.2(5)
O80 Mn6 O2 Mn2 83.0(5)
O6 Mn6 O2 Mn2 14.9(14)
Mn7 Mn6 O2 Mn2 -175.0(7)
Mn8 Mn6 O2 Mn2 93.1(5)
Mn1 Mn6 O2 Mn2 -84.1(5)
O11 Mn6 O2 Mn7 104.9(3)
O60 Mn6 O2 Mn7 1.8(3)
O80 Mn6 O2 Mn7 -102.0(3)
O6 Mn6 O2 Mn7 -170.1(9)
Mn8 Mn6 O2 Mn7 -91.9(3)
Mn1 Mn6 O2 Mn7 90.9(3)
O11 Mn6 O2 Mn8 -163.2(3)
O60 Mn6 O2 Mn8 93.7(3)
O80 Mn6 O2 Mn8 -10.1(3)
O6 Mn6 O2 Mn8 -78.2(11)
Mn7 Mn6 O2 Mn8 91.9(3)
Mn1 Mn6 O2 Mn8 -177.2(4)
O11 Mn6 O2 Mn1 14.0(3)
O60 Mn6 O2 Mn1 -89.1(3)
O80 Mn6 O2 Mn1 167.1(3)
O6 Mn6 O2 Mn1 99.1(10)
Mn7 Mn6 O2 Mn1 -90.9(3)
Mn8 Mn6 O2 Mn1 177.2(4)
O12 Mn7 O2 Mn2 65.3(5)
O70 Mn7 O2 Mn2 -80.7(5)
O60 Mn7 O2 Mn2 173.2(5)
O7 Mn7 O2 Mn2 -34(4)
Mn6 Mn7 O2 Mn2 175.0(6)
Mn8 Mn7 O2 Mn2 -92.2(4)
Mn1 Mn7 O2 Mn2 83.0(5)
O12 Mn7 O2 Mn6 -109.8(3)
O70 Mn7 O2 Mn6 104.3(3)
O60 Mn7 O2 Mn6 -1.8(3)
O7 Mn7 O2 Mn6 151(4)
Mn8 Mn7 O2 Mn6 92.7(3)
Mn1 Mn7 O2 Mn6 -92.0(3)
O12 Mn7 O2 Mn8 157.5(3)
O70 Mn7 O2 Mn8 11.6(3)
O60 Mn7 O2 Mn8 -94.6(3)
O7 Mn7 O2 Mn8 58(4)
Mn6 Mn7 O2 Mn8 -92.7(3)
Mn1 Mn7 O2 Mn8 175.2(4)
O12 Mn7 O2 Mn1 -17.7(3)
O70 Mn7 O2 Mn1 -163.6(3)
O60 Mn7 O2 Mn1 90.2(3)
O7 Mn7 O2 Mn1 -117(4)
Mn6 Mn7 O2 Mn1 92.0(3)
Mn8 Mn7 O2 Mn1 -175.2(4)
O23 Mn8 O2 Mn2 -2.1(3)
O80 Mn8 O2 Mn2 -122.9(3)
O70 Mn8 O2 Mn2 121.1(3)
O8 Mn8 O2 Mn2 155(3)
Mn6 Mn8 O2 Mn2 -133.3(4)
Mn7 Mn8 O2 Mn2 132.8(4)
O23 Mn8 O2 Mn6 131.2(3)
O80 Mn8 O2 Mn6 10.5(3)
O70 Mn8 O2 Mn6 -105.5(3)
O8 Mn8 O2 Mn6 -72(4)
Mn2 Mn8 O2 Mn6 133.3(4)
Mn7 Mn8 O2 Mn6 -93.8(3)
O23 Mn8 O2 Mn7 -134.9(3)
O80 Mn8 O2 Mn7 104.3(3)
O70 Mn8 O2 Mn7 -11.7(3)
O8 Mn8 O2 Mn7 22(4)
Mn2 Mn8 O2 Mn7 -132.8(4)
Mn6 Mn8 O2 Mn7 93.8(3)
O23 Mn8 O2 Mn1 -18(4)
O80 Mn8 O2 Mn1 -138(4)
O70 Mn8 O2 Mn1 106(4)
O8 Mn8 O2 Mn1 139(4)
Mn2 Mn8 O2 Mn1 -16(4)
Mn6 Mn8 O2 Mn1 -149(4)
Mn7 Mn8 O2 Mn1 117(4)
O1 Mn1 O2 Mn2 -0.6(4)
O11 Mn1 O2 Mn2 119.4(3)
O13 Mn1 O2 Mn2 -141(3)
O12 Mn1 O2 Mn2 -115.7(3)
Mn5 Mn1 O2 Mn2 -4.3(4)
Mn6 Mn1 O2 Mn2 133.3(4)
Mn7 Mn1 O2 Mn2 -132.9(3)
O1 Mn1 O2 Mn6 -133.9(2)
O11 Mn1 O2 Mn6 -13.9(3)
O13 Mn1 O2 Mn6 86(3)
O12 Mn1 O2 Mn6 111.1(3)
Mn2 Mn1 O2 Mn6 -133.3(4)
Mn5 Mn1 O2 Mn6 -137.58(19)
Mn7 Mn1 O2 Mn6 93.8(3)
O1 Mn1 O2 Mn7 132.3(2)
O11 Mn1 O2 Mn7 -107.7(3)
O13 Mn1 O2 Mn7 -8(3)
O12 Mn1 O2 Mn7 17.3(3)
Mn2 Mn1 O2 Mn7 132.9(3)
Mn5 Mn1 O2 Mn7 128.6(2)
Mn6 Mn1 O2 Mn7 -93.8(3)
O1 Mn1 O2 Mn8 15(4)
O11 Mn1 O2 Mn8 135(4)
O13 Mn1 O2 Mn8 -125(4)
O12 Mn1 O2 Mn8 -100(4)
Mn2 Mn1 O2 Mn8 16(4)
Mn5 Mn1 O2 Mn8 11(4)
Mn6 Mn1 O2 Mn8 149(4)
Mn7 Mn1 O2 Mn8 -117(4)
O23' Mn2' O2' Mn7' 91.7(5)
O21' Mn2' O2' Mn7' -5.1(6)
O22' Mn2' O2' Mn7' -166.0(4)
O1' Mn2' O2' Mn7' -85.5(5)
Mn1' Mn2' O2' Mn7' -87.1(4)
Mn8' Mn2' O2' Mn7' 93.2(5)
Mn3' Mn2' O2' Mn7' -50.7(5)
Mn4' Mn2' O2' Mn7' -120.7(4)
O23' Mn2' O2' Mn6' -94.9(5)
O21' Mn2' O2' Mn6' 168.3(4)
O22' Mn2' O2' Mn6' 7.5(6)
O1' Mn2' O2' Mn6' 88.0(5)
Mn1' Mn2' O2' Mn6' 86.4(4)
Mn8' Mn2' O2' Mn6' -93.3(5)
Mn3' Mn2' O2' Mn6' 122.8(4)
Mn4' Mn2' O2' Mn6' 52.8(5)
O23' Mn2' O2' Mn8' -1.5(3)
O21' Mn2' O2' Mn8' -98.3(3)
O22' Mn2' O2' Mn8' 100.8(3)
O1' Mn2' O2' Mn8' -178.68(13)
Mn1' Mn2' O2' Mn8' 179.7(3)
Mn3' Mn2' O2' Mn8' -143.89(14)
Mn4' Mn2' O2' Mn8' 146.08(14)
O23' Mn2' O2' Mn1' 178.8(2)
O21' Mn2' O2' Mn1' 82.0(3)
O22' Mn2' O2' Mn1' -78.9(3)
O1' Mn2' O2' Mn1' 1.6(3)
Mn8' Mn2' O2' Mn1' -179.7(3)
Mn3' Mn2' O2' Mn1' 36.4(3)
Mn4' Mn2' O2' Mn1' -33.6(3)
O12' Mn7' O2' Mn2' 66.9(5)
O70' Mn7' O2' Mn2' -83.6(5)
O60' Mn7' O2' Mn2' 171.3(5)
O7' Mn7' O2' Mn2' -24.5(19)
Mn6' Mn7' O2' Mn2' 175.2(6)
Mn8' Mn7' O2' Mn2' -93.1(5)
Mn1' Mn7' O2' Mn2' 84.6(5)
O12' Mn7' O2' Mn6' -108.3(3)
O70' Mn7' O2' Mn6' 101.2(3)
O60' Mn7' O2' Mn6' -3.9(3)
O7' Mn7' O2' Mn6' 160.3(15)
Mn8' Mn7' O2' Mn6' 91.7(3)
Mn1' Mn7' O2' Mn6' -90.6(2)
O12' Mn7' O2' Mn8' 160.0(3)
O70' Mn7' O2' Mn8' 9.5(3)
O60' Mn7' O2' Mn8' -95.7(3)
O7' Mn7' O2' Mn8' 68.6(17)
Mn6' Mn7' O2' Mn8' -91.7(3)
Mn1' Mn7' O2' Mn8' 177.6(4)
O12' Mn7' O2' Mn1' -17.6(3)
O70' Mn7' O2' Mn1' -168.1(3)
O60' Mn7' O2' Mn1' 86.7(3)
O7' Mn7' O2' Mn1' -109.0(16)
Mn6' Mn7' O2' Mn1' 90.6(2)
Mn8' Mn7' O2' Mn1' -177.6(4)
O11' Mn6' O2' Mn2' -68.7(5)
O80' Mn6' O2' Mn2' 79.9(5)
O60' Mn6' O2' Mn2' -171.3(5)
O6' Mn6' O2' Mn2' 17(2)
Mn7' Mn6' O2' Mn2' -175.3(6)
Mn8' Mn6' O2' Mn2' 93.1(4)
Mn1' Mn6' O2' Mn2' -84.0(5)
O11' Mn6' O2' Mn7' 106.6(3)
O80' Mn6' O2' Mn7' -104.8(3)
O60' Mn6' O2' Mn7' 4.0(3)
O6' Mn6' O2' Mn7' -168.0(16)
Mn8' Mn6' O2' Mn7' -91.6(3)
Mn1' Mn6' O2' Mn7' 91.3(2)
O11' Mn6' O2' Mn8' -161.8(3)
O80' Mn6' O2' Mn8' -13.2(3)
O60' Mn6' O2' Mn8' 95.6(3)
O6' Mn6' O2' Mn8' -76.4(18)
Mn7' Mn6' O2' Mn8' 91.6(3)
Mn1' Mn6' O2' Mn8' -177.1(4)
O11' Mn6' O2' Mn1' 15.3(3)
O80' Mn6' O2' Mn1' 164.0(3)
O60' Mn6' O2' Mn1' -87.3(3)
O6' Mn6' O2' Mn1' 100.8(17)
Mn7' Mn6' O2' Mn1' -91.3(2)
Mn8' Mn6' O2' Mn1' 177.1(4)
O70' Mn8' O2' Mn2' 124.5(3)
O23' Mn8' O2' Mn2' 1.6(3)
O80' Mn8' O2' Mn2' -119.7(3)
O8' Mn8' O2' Mn2' -94(4)
Mn7' Mn8' O2' Mn2' 134.1(4)
Mn6' Mn8' O2' Mn2' -132.9(4)
O70' Mn8' O2' Mn7' -9.6(3)
O23' Mn8' O2' Mn7' -132.5(3)
O80' Mn8' O2' Mn7' 106.2(3)
O8' Mn8' O2' Mn7' 132(4)
Mn2' Mn8' O2' Mn7' -134.1(4)
Mn6' Mn8' O2' Mn7' 93.0(3)
O70' Mn8' O2' Mn6' -102.6(3)
O23' Mn8' O2' Mn6' 134.5(3)
O80' Mn8' O2' Mn6' 13.2(3)
O8' Mn8' O2' Mn6' 39(4)
Mn2' Mn8' O2' Mn6' 132.9(4)
Mn7' Mn8' O2' Mn6' -93.0(3)
O70' Mn8' O2' Mn1' 129(6)
O23' Mn8' O2' Mn1' 6(6)
O80' Mn8' O2' Mn1' -115(6)
O8' Mn8' O2' Mn1' -89(7)
Mn2' Mn8' O2' Mn1' 5(6)
Mn7' Mn8' O2' Mn1' 139(6)
Mn6' Mn8' O2' Mn1' -128(6)
O1' Mn1' O2' Mn2' -1.8(4)
O11' Mn1' O2' Mn2' 117.6(3)
O12' Mn1' O2' Mn2' -116.6(3)
O13' Mn1' O2' Mn2' -164(7)
Mn5' Mn1' O2' Mn2' -6.0(4)
Mn6' Mn1' O2' Mn2' 133.0(4)
Mn7' Mn1' O2' Mn2' -134.1(3)
O1' Mn1' O2' Mn7' 132.3(2)
O11' Mn1' O2' Mn7' -108.3(3)
O12' Mn1' O2' Mn7' 17.4(3)
O13' Mn1' O2' Mn7' -30(7)
Mn2' Mn1' O2' Mn7' 134.1(3)
Mn5' Mn1' O2' Mn7' 128.1(2)
Mn6' Mn1' O2' Mn7' -93.0(3)
O1' Mn1' O2' Mn6' -134.78(19)
O11' Mn1' O2' Mn6' -15.4(3)
O12' Mn1' O2' Mn6' 110.4(3)
O13' Mn1' O2' Mn6' 63(7)
Mn2' Mn1' O2' Mn6' -133.0(4)
Mn5' Mn1' O2' Mn6' -138.97(19)
Mn7' Mn1' O2' Mn6' 93.0(3)
O1' Mn1' O2' Mn8' -7(6)
O11' Mn1' O2' Mn8' 113(6)
O12' Mn1' O2' Mn8' -122(6)
O13' Mn1' O2' Mn8' -169(5)
Mn2' Mn1' O2' Mn8' -5(6)
Mn5' Mn1' O2' Mn8' -11(6)
Mn6' Mn1' O2' Mn8' 128(6)
Mn7' Mn1' O2' Mn8' -139(6)
O30 Mn3 O3 C31 -10.9(10)
O21 Mn3 O3 C31 95.6(10)
O50 Mn3 O3 C31 -115.0(10)
O1 Mn3 O3 C31 176.6(12)
Mn4 Mn3 O3 C31 -18.0(11)
Mn2 Mn3 O3 C31 90.4(10)
Mn5 Mn3 O3 C31 -118.8(9)
O30 Mn3 O3 C34 170.7(8)
O21 Mn3 O3 C34 -82.7(8)
O50 Mn3 O3 C34 66.6(8)
O1 Mn3 O3 C34 -1.8(17)
Mn4 Mn3 O3 C34 163.6(6)
Mn2 Mn3 O3 C34 -88.0(8)
Mn5 Mn3 O3 C34 62.8(9)
O21' Mn3' O3' C34' 108.4(9)
O1' Mn3' O3' C34' -176(2)
O30' Mn3' O3' C34' -1.2(9)
O50' Mn3' O3' C34' -107.9(9)
Mn4' Mn3' O3' C34' -5.5(11)
Mn2' Mn3' O3' C34' 94.7(9)
Mn5' Mn3' O3' C34' -104.0(9)
O21' Mn3' O3' C31' -79.8(7)
O1' Mn3' O3' C31' -4(3)
O30' Mn3' O3' C31' 170.6(7)
O50' Mn3' O3' C31' 63.9(8)
Mn4' Mn3' O3' C31' 166.2(6)
Mn2' Mn3' O3' C31' -93.5(7)
Mn5' Mn3' O3' C31' 67.8(8)
O22 Mn4 O4 C44 65.4(9)
O40 Mn4 O4 C44 -83.2(9)
O30 Mn4 O4 C44 170.1(9)
O1 Mn4 O4 C44 -21(2)
Mn3 Mn4 O4 C44 177.4(8)
Mn2 Mn4 O4 C44 71.9(10)
Mn5 Mn4 O4 C44 -84.7(9)
O22 Mn4 O4 C41 -113.4(10)
O40 Mn4 O4 C41 98.0(10)
O30 Mn4 O4 C41 -8.7(10)
O1 Mn4 O4 C41 160.1(14)
Mn3 Mn4 O4 C41 -1.4(12)
Mn2 Mn4 O4 C41 -106.9(9)
Mn5 Mn4 O4 C41 96.5(10)
O22' Mn4' O4' C44' -126.2(8)
O30' Mn4' O4' C44' -21.6(8)
O40' Mn4' O4' C44' 82.8(8)
O1' Mn4' O4' C44' 150.2(11)
Mn3' Mn4' O4' C44' -14.7(10)
Mn5' Mn4' O4' C44' 85.9(8)
Mn2' Mn4' O4' C44' -122.2(7)
O22' Mn4' O4' C41' 59.3(8)
O30' Mn4' O4' C41' 163.8(7)
O40' Mn4' O4' C41' -91.8(8)
O1' Mn4' O4' C41' -24.4(16)
Mn3' Mn4' O4' C41' 170.7(6)
Mn5' Mn4' O4' C41' -88.7(8)
Mn2' Mn4' O4' C41' 63.3(8)
O13 Mn5 O5 C51 177.0(6)
O40 Mn5 O5 C51 -62.4(6)
O50 Mn5 O5 C51 48.1(6)
O1 Mn5 O5 C51 -57(2)
Mn1 Mn5 O5 C51 -176.5(5)
Mn3 Mn5 O5 C51 34.3(7)
Mn4 Mn5 O5 C51 -51.9(7)
O13 Mn5 O5 C54A -13.6(13)
O40 Mn5 O5 C54A 107.1(13)
O50 Mn5 O5 C54A -142.5(13)
O1 Mn5 O5 C54A 112(2)
Mn1 Mn5 O5 C54A -7.0(14)
Mn3 Mn5 O5 C54A -156.3(13)
Mn4 Mn5 O5 C54A 117.5(13)
O13 Mn5 O5 C54 -35.9(10)
O40 Mn5 O5 C54 84.8(10)
O50 Mn5 O5 C54 -164.8(9)
O1 Mn5 O5 C54 90(2)
Mn1 Mn5 O5 C54 -29.3(10)
Mn3 Mn5 O5 C54 -178.6(9)
Mn4 Mn5 O5 C54 95.2(9)
O13' Mn5' O5' C54' -104(2)
O40' Mn5' O5' C54' 14(2)
O50' Mn5' O5' C54' 127(2)
O1' Mn5' O5' C54' 79(4)
Mn1' Mn5' O5' C54' -107.9(19)
Mn3' Mn5' O5' C54' 113.4(19)
Mn4' Mn5' O5' C54' 26(2)
O13' Mn5' O5' C54B -19.5(15)
O40' Mn5' O5' C54B 98.9(15)
O50' Mn5' O5' C54B -148.7(15)
O1' Mn5' O5' C54B 163(4)
Mn1' Mn5' O5' C54B -23.2(16)
Mn3' Mn5' O5' C54B -161.8(15)
Mn4' Mn5' O5' C54B 111.0(15)
O13' Mn5' O5' C51' 53.2(11)
O40' Mn5' O5' C51' 171.6(10)
O50' Mn5' O5' C51' -76.0(10)
O1' Mn5' O5' C51' -124(4)
Mn1' Mn5' O5' C51' 49.5(11)
Mn3' Mn5' O5' C51' -89.1(10)
Mn4' Mn5' O5' C51' -176.4(10)
O13' Mn5' O5' C51B -170.5(11)
O40' Mn5' O5' C51B -52.1(11)
O50' Mn5' O5' C51B 60.4(11)
O1' Mn5' O5' C51B 12(4)
Mn1' Mn5' O5' C51B -174.1(11)
Mn3' Mn5' O5' C51B 47.2(12)
Mn4' Mn5' O5' C51B -40.0(12)
O11 Mn6 O6 C61 82.4(8)
O60 Mn6 O6 C61 -173.0(7)
O2 Mn6 O6 C61 -1.6(15)
O80 Mn6 O6 C61 -69.3(8)
Mn7 Mn6 O6 C61 -166.8(6)
Mn8 Mn6 O6 C61 -65.8(8)
Mn1 Mn6 O6 C61 81.5(8)
O11 Mn6 O6 C64 -103.3(8)
O60 Mn6 O6 C64 1.2(9)
O2 Mn6 O6 C64 172.7(11)
O80 Mn6 O6 C64 105.0(8)
Mn7 Mn6 O6 C64 7.5(10)
Mn8 Mn6 O6 C64 108.5(8)
Mn1 Mn6 O6 C64 -104.2(8)
O11' Mn6' O6' C61' -111.0(10)
O80' Mn6' O6' C61' 101.6(10)
O60' Mn6' O6' C61' -7.3(11)
O2' Mn6' O6' C61' 164.4(15)
Mn7' Mn6' O6' C61' -0.5(13)
Mn8' Mn6' O6' C61' 97.4(10)
Mn1' Mn6' O6' C61' -105.0(10)
O11' Mn6' O6' C64' 78.9(9)
O80' Mn6' O6' C64' -68.5(9)
O60' Mn6' O6' C64' -177.4(9)
O2' Mn6' O6' C64' -6(2)
Mn7' Mn6' O6' C64' -170.6(7)
Mn8' Mn6' O6' C64' -72.7(10)
Mn1' Mn6' O6' C64' 84.9(10)
O12 Mn7 O7 C74 114.0(9)
O70 Mn7 O7 C74 -100.7(9)
O60 Mn7 O7 C74 5.3(9)
O2 Mn7 O7 C74 -147(3)
Mn6 Mn7 O7 C74 0.9(10)
Mn8 Mn7 O7 C74 -92.8(8)
Mn1 Mn7 O7 C74 100.3(9)
O12 Mn7 O7 C71 -73.1(7)
O70 Mn7 O7 C71 72.2(8)
O60 Mn7 O7 C71 178.2(7)
O2 Mn7 O7 C71 26(4)
Mn6 Mn7 O7 C71 173.8(6)
Mn8 Mn7 O7 C71 80.1(8)
Mn1 Mn7 O7 C71 -86.8(7)
O12' Mn7' O7' C74' -64.3(8)
O70' Mn7' O7' C74' 84.9(8)
O60' Mn7' O7' C74' -170.1(7)
O2' Mn7' O7' C74' 26(2)
Mn6' Mn7' O7' C74' -178.4(6)
Mn8' Mn7' O7' C74' 86.1(8)
Mn1' Mn7' O7' C74' -72.8(8)
O12' Mn7' O7' C71' 121.7(9)
O70' Mn7' O7' C71' -89.1(9)
O60' Mn7' O7' C71' 15.9(9)
O2' Mn7' O7' C71' -147.9(15)
Mn6' Mn7' O7' C71' 7.6(10)
Mn8' Mn7' O7' C71' -87.9(9)
Mn1' Mn7' O7' C71' 113.1(8)
O23 Mn8 O8 C81 40.5(11)
O80 Mn8 O8 C81 161.9(11)
O70 Mn8 O8 C81 -82.9(11)
O2 Mn8 O8 C81 -116(4)
Mn2 Mn8 O8 C81 36.2(12)
Mn6 Mn8 O8 C81 176.4(11)
Mn7 Mn8 O8 C81 -95.9(11)
O23 Mn8 O8 C84A 128(2)
O80 Mn8 O8 C84A -111(2)
O70 Mn8 O8 C84A 5(2)
O2 Mn8 O8 C84A -28(4)
Mn2 Mn8 O8 C84A 124(2)
Mn6 Mn8 O8 C84A -96(2)
Mn7 Mn8 O8 C84A -8(2)
O23 Mn8 O8 C81A -55.4(9)
O80 Mn8 O8 C81A 66.0(9)
O70 Mn8 O8 C81A -178.7(9)
O2 Mn8 O8 C81A 148(3)
Mn2 Mn8 O8 C81A -59.7(10)
Mn6 Mn8 O8 C81A 80.5(9)
Mn7 Mn8 O8 C81A 168.2(8)
O23 Mn8 O8 C84 -164.1(19)
O80 Mn8 O8 C84 -42.7(19)
O70 Mn8 O8 C84 72.6(19)
O2 Mn8 O8 C84 39(4)
Mn2 Mn8 O8 C84 -168.3(19)
Mn6 Mn8 O8 C84 -28.1(19)
Mn7 Mn8 O8 C84 59.6(19)
O70' Mn8' O8' C81' 8.4(8)
O23' Mn8' O8' C81' 132.0(8)
O80' Mn8' O8' C81' -107.2(8)
O2' Mn8' O8' C81' -133(4)
Mn2' Mn8' O8' C81' 137.8(7)
Mn7' Mn8' O8' C81' -4.5(9)
Mn6' Mn8' O8' C81' -96.5(8)
O70' Mn8' O8' C84' 175.4(7)
O23' Mn8' O8' C84' -60.9(7)
O80' Mn8' O8' C84' 59.9(7)
O2' Mn8' O8' C84' 34(4)
Mn2' Mn8' O8' C84' -55.1(7)
Mn7' Mn8' O8' C84' 162.6(5)
Mn6' Mn8' O8' C84' 70.6(7)
O60 Mn6 O11 C111 -130.3(7)
O2 Mn6 O11 C111 144.2(8)
O80 Mn6 O11 C111 71.5(10)
O6 Mn6 O11 C111 -19.5(7)
Mn7 Mn6 O11 C111 -173.4(7)
Mn8 Mn6 O11 C111 128.8(7)
Mn1 Mn6 O11 C111 159.6(9)
O60 Mn6 O11 Mn1 70.2(3)
O2 Mn6 O11 Mn1 -15.3(3)
O80 Mn6 O11 Mn1 -88.1(6)
O6 Mn6 O11 Mn1 -179.0(3)
Mn7 Mn6 O11 Mn1 27.1(3)
Mn8 Mn6 O11 Mn1 -30.8(4)
O1 Mn1 O11 C111 -51.0(9)
O13 Mn1 O11 C111 43.5(9)
O12 Mn1 O11 C111 145.0(8)
O2 Mn1 O11 C111 -142.2(9)
Mn2 Mn1 O11 C111 -103.1(8)
Mn5 Mn1 O11 C111 3.1(9)
Mn6 Mn1 O11 C111 -156.5(10)
Mn7 Mn1 O11 C111 177.1(8)
O1 Mn1 O11 Mn6 105.5(3)
O13 Mn1 O11 Mn6 -160.0(3)
O12 Mn1 O11 Mn6 -58.5(4)
O2 Mn1 O11 Mn6 14.3(3)
Mn2 Mn1 O11 Mn6 53.4(3)
Mn5 Mn1 O11 Mn6 159.57(16)
Mn7 Mn1 O11 Mn6 -26.4(2)
O80' Mn6' O11' C11G 71.7(10)
O60' Mn6' O11' C11G -130.6(8)
O2' Mn6' O11' C11G 145.3(8)
O6' Mn6' O11' C11G -24.2(9)
Mn7' Mn6' O11' C11G -173.1(8)
Mn8' Mn6' O11' C11G 129.0(7)
Mn1' Mn6' O11' C11G 162.2(10)
O80' Mn6' O11' Mn1' -90.5(6)
O60' Mn6' O11' Mn1' 67.2(3)
O2' Mn6' O11' Mn1' -16.9(3)
O6' Mn6' O11' Mn1' 173.5(4)
Mn7' Mn6' O11' Mn1' 24.7(3)
Mn8' Mn6' O11' Mn1' -33.2(4)
O1' Mn1' O11' C11G -51.6(10)
O12' Mn1' O11' C11G 144.5(9)
O13' Mn1' O11' C11G 39.1(9)
O2' Mn1' O11' C11G -143.2(9)
Mn2' Mn1' O11' C11G -104.1(9)
Mn5' Mn1' O11' C11G 1.2(10)
Mn6' Mn1' O11' C11G -159.2(11)
Mn7' Mn1' O11' C11G 176.6(9)
O1' Mn1' O11' Mn6' 107.6(3)
O12' Mn1' O11' Mn6' -56.2(4)
O13' Mn1' O11' Mn6' -161.7(3)
O2' Mn1' O11' Mn6' 16.0(3)
Mn2' Mn1' O11' Mn6' 55.1(3)
Mn5' Mn1' O11' Mn6' 160.45(17)
Mn7' Mn1' O11' Mn6' -24.1(3)
O70 Mn7 O12 C121 -80.6(10)
O60 Mn7 O12 C121 122.6(8)
O2 Mn7 O12 C121 -154.8(8)
O7 Mn7 O12 C121 20.3(8)
Mn6 Mn7 O12 C121 165.1(8)
Mn8 Mn7 O12 C121 -135.0(7)
Mn1 Mn7 O12 C121 -173.9(10)
O70 Mn7 O12 Mn1 93.3(5)
O60 Mn7 O12 Mn1 -63.5(3)
O2 Mn7 O12 Mn1 19.1(3)
O7 Mn7 O12 Mn1 -165.8(3)
Mn6 Mn7 O12 Mn1 -21.0(3)
Mn8 Mn7 O12 Mn1 38.9(4)
O1 Mn1 O12 C121 64.4(7)
O11 Mn1 O12 C121 -130.9(7)
O13 Mn1 O12 C121 -25.9(7)
O2 Mn1 O12 C121 156.6(7)
Mn2 Mn1 O12 C121 116.2(6)
Mn5 Mn1 O12 C121 13.5(7)
Mn6 Mn1 O12 C121 -164.7(6)
Mn7 Mn1 O12 C121 174.7(9)
O1 Mn1 O12 Mn7 -110.3(3)
O11 Mn1 O12 Mn7 54.4(4)
O13 Mn1 O12 Mn7 159.4(3)
O2 Mn1 O12 Mn7 -18.1(3)
Mn2 Mn1 O12 Mn7 -58.6(3)
Mn5 Mn1 O12 Mn7 -161.18(17)
Mn6 Mn1 O12 Mn7 20.5(3)
O70' Mn7' O12' C12G -93.7(10)
O60' Mn7' O12' C12G 110.6(9)
O2' Mn7' O12' C12G -165.4(9)
O7' Mn7' O12' C12G 4.1(9)
Mn6' Mn7' O12' C12G 153.0(8)
Mn8' Mn7' O12' C12G -147.8(8)
Mn1' Mn7' O12' C12G 175.2(11)
O70' Mn7' O12' Mn1' 91.1(6)
O60' Mn7' O12' Mn1' -64.6(4)
O2' Mn7' O12' Mn1' 19.4(3)
O7' Mn7' O12' Mn1' -171.0(3)
Mn6' Mn7' O12' Mn1' -22.1(3)
Mn8' Mn7' O12' Mn1' 37.0(4)
O1' Mn1' O12' C12G 74.7(8)
O11' Mn1' O12' C12G -120.8(8)
O13' Mn1' O12' C12G -15.7(8)
O2' Mn1' O12' C12G 166.0(8)
Mn2' Mn1' O12' C12G 126.8(7)
Mn5' Mn1' O12' C12G 24.5(8)
Mn6' Mn1' O12' C12G -154.1(7)
Mn7' Mn1' O12' C12G -175.7(10)
O1' Mn1' O12' Mn7' -109.6(3)
O11' Mn1' O12' Mn7' 54.9(4)
O13' Mn1' O12' Mn7' 160.0(3)
O2' Mn1' O12' Mn7' -18.3(3)
Mn2' Mn1' O12' Mn7' -57.5(3)
Mn5' Mn1' O12' Mn7' -159.8(2)
Mn6' Mn1' O12' Mn7' 21.7(3)
O40 Mn5 O13 C131 -113.6(7)
O50 Mn5 O13 C131 91.2(7)
O5 Mn5 O13 C131 -15.9(7)
O1 Mn5 O13 C131 169.4(7)
Mn1 Mn5 O13 C131 170.1(8)
Mn3 Mn5 O13 C131 137.6(6)
Mn4 Mn5 O13 C131 -158.3(6)
O40 Mn5 O13 Mn1 76.3(3)
O50 Mn5 O13 Mn1 -78.9(3)
O5 Mn5 O13 Mn1 174.0(2)
O1 Mn5 O13 Mn1 -0.7(3)
Mn3 Mn5 O13 Mn1 -32.4(3)
Mn4 Mn5 O13 Mn1 31.7(3)
O1 Mn1 O13 C131 -170.1(6)
O11 Mn1 O13 C131 69.1(6)
O12 Mn1 O13 C131 -54.6(6)
O2 Mn1 O13 C131 -30(3)
Mn2 Mn1 O13 C131 -166.4(5)
Mn5 Mn1 O13 C131 -170.8(7)
Mn6 Mn1 O13 C131 49.9(7)
Mn7 Mn1 O13 C131 -36.9(7)
O1 Mn1 O13 Mn5 0.7(3)
O11 Mn1 O13 Mn5 -120.1(3)
O12 Mn1 O13 Mn5 116.2(3)
O2 Mn1 O13 Mn5 141(3)
Mn2 Mn1 O13 Mn5 4.4(4)
Mn6 Mn1 O13 Mn5 -139.30(17)
Mn7 Mn1 O13 Mn5 133.96(18)
O40' Mn5' O13' C13G -103.6(8)
O50' Mn5' O13' C13G 95.4(8)
O5' Mn5' O13' C13G -4.6(9)
O1' Mn5' O13' C13G 175.2(8)
Mn1' Mn5' O13' C13G 172.1(10)
Mn3' Mn5' O13' C13G 145.4(7)
Mn4' Mn5' O13' C13G -149.3(8)
O40' Mn5' O13' Mn1' 84.3(3)
O50' Mn5' O13' Mn1' -76.8(4)
O5' Mn5' O13' Mn1' -176.8(3)
O1' Mn5' O13' Mn1' 3.0(3)
Mn3' Mn5' O13' Mn1' -26.8(3)
Mn4' Mn5' O13' Mn1' 38.6(3)
O1' Mn1' O13' C13G -177.0(6)
O11' Mn1' O13' C13G 63.3(7)
O12' Mn1' O13' C13G -61.9(7)
O2' Mn1' O13' C13G -15(7)
Mn2' Mn1' O13' C13G -178.1(5)
Mn5' Mn1' O13' C13G -173.8(8)
Mn6' Mn1' O13' C13G 46.1(7)
Mn7' Mn1' O13' C13G -43.5(7)
O1' Mn1' O13' Mn5' -3.2(3)
O11' Mn1' O13' Mn5' -122.9(3)
O12' Mn1' O13' Mn5' 111.9(3)
O2' Mn1' O13' Mn5' 159(7)
Mn2' Mn1' O13' Mn5' -4.3(4)
Mn6' Mn1' O13' Mn5' -140.11(18)
Mn7' Mn1' O13' Mn5' 130.3(2)
O30 Mn3 O21 C211 136.9(9)
O50 Mn3 O21 C211 -63.0(11)
O1 Mn3 O21 C211 -138.1(9)
O3 Mn3 O21 C211 28.6(9)
Mn4 Mn3 O21 C211 -179.6(9)
Mn2 Mn3 O21 C211 -157.1(11)
Mn5 Mn3 O21 C211 -118.0(8)
O30 Mn3 O21 Mn2 -66.0(3)
O50 Mn3 O21 Mn2 94.2(5)
O1 Mn3 O21 Mn2 19.0(3)
O3 Mn3 O21 Mn2 -174.3(3)
Mn4 Mn3 O21 Mn2 -22.5(3)
Mn5 Mn3 O21 Mn2 39.1(4)
O2 Mn2 O21 C211 44.2(10)
O22 Mn2 O21 C211 -152.1(9)
O23 Mn2 O21 C211 -46.5(10)
O1 Mn2 O21 C211 136.1(10)
Mn1 Mn2 O21 C211 96.6(10)
Mn8 Mn2 O21 C211 -7.4(10)
Mn3 Mn2 O21 C211 153.8(11)
Mn4 Mn2 O21 C211 175.5(9)
O2 Mn2 O21 Mn3 -109.7(4)
O22 Mn2 O21 Mn3 54.0(4)
O23 Mn2 O21 Mn3 159.6(3)
O1 Mn2 O21 Mn3 -17.8(3)
Mn1 Mn2 O21 Mn3 -57.2(3)
Mn8 Mn2 O21 Mn3 -161.22(19)
Mn4 Mn2 O21 Mn3 21.6(3)
O1' Mn3' O21' C21G -146.5(9)
O30' Mn3' O21' C21G 129.3(9)
O50' Mn3' O21' C21G -70.4(10)
O3' Mn3' O21' C21G 26.3(9)
Mn4' Mn3' O21' C21G 173.1(8)
Mn2' Mn3' O21' C21G -168.9(10)
Mn5' Mn3' O21' C21G -125.0(8)
O1' Mn3' O21' Mn2' 22.4(3)
O30' Mn3' O21' Mn2' -61.8(3)
O50' Mn3' O21' Mn2' 98.5(5)
O3' Mn3' O21' Mn2' -164.8(3)
Mn4' Mn3' O21' Mn2' -18.0(3)
Mn5' Mn3' O21' Mn2' 43.9(4)
O2' Mn2' O21' C21G 57.2(9)
O23' Mn2' O21' C21G -35.1(9)
O22' Mn2' O21' C21G -144.0(9)
O1' Mn2' O21' C21G 147.9(9)
Mn1' Mn2' O21' C21G 108.3(9)
Mn8' Mn2' O21' C21G 5.8(10)
Mn3' Mn2' O21' C21G 168.6(11)
Mn4' Mn2' O21' C21G -174.3(9)
O2' Mn2' O21' Mn3' -111.4(3)
O23' Mn2' O21' Mn3' 156.3(3)
O22' Mn2' O21' Mn3' 47.4(4)
O1' Mn2' O21' Mn3' -20.7(3)
Mn1' Mn2' O21' Mn3' -60.3(3)
Mn8' Mn2' O21' Mn3' -162.77(18)
Mn4' Mn2' O21' Mn3' 17.1(3)
O40 Mn4 O22 C221 96.9(9)
O30 Mn4 O22 C221 -110.0(8)
O1 Mn4 O22 C221 165.5(8)
O4 Mn4 O22 C221 -2.8(8)
Mn3 Mn4 O22 C221 -152.6(7)
Mn2 Mn4 O22 C221 -175.9(10)
Mn5 Mn4 O22 C221 149.0(6)
O40 Mn4 O22 Mn2 -87.2(6)
O30 Mn4 O22 Mn2 65.9(3)
O1 Mn4 O22 Mn2 -18.6(3)
O4 Mn4 O22 Mn2 173.1(3)
Mn3 Mn4 O22 Mn2 23.3(3)
Mn5 Mn4 O22 Mn2 -35.1(4)
O2 Mn2 O22 C221 -75.3(7)
O21 Mn2 O22 C221 120.7(7)
O23 Mn2 O22 C221 16.5(7)
O1 Mn2 O22 C221 -166.2(7)
Mn1 Mn2 O22 C221 -125.9(6)
Mn8 Mn2 O22 C221 -23.0(7)
Mn3 Mn2 O22 C221 153.5(6)
Mn4 Mn2 O22 C221 176.3(9)
O2 Mn2 O22 Mn4 108.4(3)
O21 Mn2 O22 Mn4 -55.6(4)
O23 Mn2 O22 Mn4 -159.8(3)
O1 Mn2 O22 Mn4 17.4(3)
Mn1 Mn2 O22 Mn4 57.7(3)
Mn8 Mn2 O22 Mn4 160.67(18)
Mn3 Mn2 O22 Mn4 -22.9(3)
O30' Mn4' O22' C22G -94.3(8)
O40' Mn4' O22' C22G 110.1(9)
O1' Mn4' O22' C22G -179.2(8)
O4' Mn4' O22' C22G 14.5(8)
Mn3' Mn4' O22' C22G -137.7(8)
Mn5' Mn4' O22' C22G 164.2(7)
Mn2' Mn4' O22' C22G -161.1(10)
O30' Mn4' O22' Mn2' 66.9(3)
O40' Mn4' O22' Mn2' -88.7(6)
O1' Mn4' O22' Mn2' -18.0(3)
O4' Mn4' O22' Mn2' 175.7(3)
Mn3' Mn4' O22' Mn2' 23.4(3)
Mn5' Mn4' O22' Mn2' -34.7(4)
O2' Mn2' O22' C22G -90.1(8)
O23' Mn2' O22' C22G 4.6(8)
O21' Mn2' O22' C22G 111.0(8)
O1' Mn2' O22' C22G 179.1(8)
Mn1' Mn2' O22' C22G -140.2(8)
Mn8' Mn2' O22' C22G -38.3(8)
Mn3' Mn2' O22' C22G 139.4(8)
Mn4' Mn2' O22' C22G 162.4(10)
O2' Mn2' O22' Mn4' 107.5(3)
O23' Mn2' O22' Mn4' -157.8(3)
O21' Mn2' O22' Mn4' -51.4(4)
O1' Mn2' O22' Mn4' 16.7(3)
Mn1' Mn2' O22' Mn4' 57.4(3)
Mn8' Mn2' O22' Mn4' 159.30(17)
Mn3' Mn2' O22' Mn4' -23.0(3)
O80 Mn8 O23 C231 -98.2(7)
O70 Mn8 O23 C231 101.7(7)
O8 Mn8 O23 C231 2.9(8)
O2 Mn8 O23 C231 -178.9(7)
Mn2 Mn8 O23 C231 179.1(9)
Mn6 Mn8 O23 C231 -145.7(7)
Mn7 Mn8 O23 C231 148.5(6)
O80 Mn8 O23 Mn2 82.8(3)
O70 Mn8 O23 Mn2 -77.4(4)
O8 Mn8 O23 Mn2 -176.2(3)
O2 Mn8 O23 Mn2 2.1(3)
Mn6 Mn8 O23 Mn2 35.3(3)
Mn7 Mn8 O23 Mn2 -30.5(3)
O2 Mn2 O23 C231 178.5(5)
O21 Mn2 O23 C231 -63.3(5)
O22 Mn2 O23 C231 62.6(5)
O1 Mn2 O23 C231 -3(6)
Mn1 Mn2 O23 C231 177.9(4)
Mn8 Mn2 O23 C231 -179.3(6)
Mn3 Mn2 O23 C231 -44.3(6)
Mn4 Mn2 O23 C231 44.0(6)
O2 Mn2 O23 Mn8 -2.2(3)
O21 Mn2 O23 Mn8 116.0(3)
O22 Mn2 O23 Mn8 -118.1(3)
O1 Mn2 O23 Mn8 177(100)
Mn1 Mn2 O23 Mn8 -2.8(4)
Mn3 Mn2 O23 Mn8 135.05(18)
Mn4 Mn2 O23 Mn8 -136.74(18)
O70' Mn8' O23' C23G 89.3(6)
O80' Mn8' O23' C23G -111.2(6)
O8' Mn8' O23' C23G -14.9(6)
O2' Mn8' O23' C23G 169.3(6)
Mn2' Mn8' O23' C23G 170.8(8)
Mn7' Mn8' O23' C23G 135.7(5)
Mn6' Mn8' O23' C23G -158.0(5)
O70' Mn8' O23' Mn2' -81.5(3)
O80' Mn8' O23' Mn2' 78.0(3)
O8' Mn8' O23' Mn2' 174.3(3)
O2' Mn8' O23' Mn2' -1.5(3)
Mn7' Mn8' O23' Mn2' -35.1(3)
Mn6' Mn8' O23' Mn2' 31.2(3)
O2' Mn2' O23' C23G -167.1(8)
O21' Mn2' O23' C23G -51.3(8)
O22' Mn2' O23' C23G 76.7(8)
O1' Mn2' O23' C23G -19(4)
Mn1' Mn2' O23' C23G -165.6(6)
Mn8' Mn2' O23' C23G -168.8(9)
Mn3' Mn2' O23' C23G -30.8(9)
Mn4' Mn2' O23' C23G 55.7(9)
O2' Mn2' O23' Mn8' 1.6(3)
O21' Mn2' O23' Mn8' 117.5(3)
O22' Mn2' O23' Mn8' -114.6(3)
O1' Mn2' O23' Mn8' 150(3)
Mn1' Mn2' O23' Mn8' 3.1(4)
Mn3' Mn2' O23' Mn8' 137.91(16)
Mn4' Mn2' O23' Mn8' -135.52(18)
O21 Mn3 O30 C301 -61.3(8)
O50 Mn3 O30 C301 128.9(7)
O1 Mn3 O30 C301 -146.3(8)
O3 Mn3 O30 C301 35.4(8)
Mn4 Mn3 O30 C301 -149.9(9)
Mn2 Mn3 O30 C301 -99.1(8)
Mn5 Mn3 O30 C301 168.4(8)
O21 Mn3 O30 Mn4 88.6(3)
O50 Mn3 O30 Mn4 -81.1(3)
O1 Mn3 O30 Mn4 3.6(3)
O3 Mn3 O30 Mn4 -174.7(3)
Mn2 Mn3 O30 Mn4 50.8(2)
Mn5 Mn3 O30 Mn4 -41.6(2)
O22 Mn4 O30 C301 64.6(8)
O40 Mn4 O30 C301 -129.8(7)
O1 Mn4 O30 C301 147.9(7)
O4 Mn4 O30 C301 -34.3(8)
Mn3 Mn4 O30 C301 151.5(9)
Mn2 Mn4 O30 C301 101.6(7)
Mn5 Mn4 O30 C301 -167.4(7)
O22 Mn4 O30 Mn3 -86.9(3)
O40 Mn4 O30 Mn3 78.7(4)
O1 Mn4 O30 Mn3 -3.6(3)
O4 Mn4 O30 Mn3 174.2(3)
Mn2 Mn4 O30 Mn3 -49.9(2)
Mn5 Mn4 O30 Mn3 41.1(2)
O22' Mn4' O30' C30G 53.8(7)
O40' Mn4' O30' C30G -138.2(7)
O1' Mn4' O30' C30G 137.7(7)
O4' Mn4' O30' C30G -44.3(7)
Mn3' Mn4' O30' C30G 140.8(8)
Mn5' Mn4' O30' C30G -177.8(7)
Mn2' Mn4' O30' C30G 91.2(7)
O22' Mn4' O30' Mn3' -87.0(3)
O40' Mn4' O30' Mn3' 81.0(3)
O1' Mn4' O30' Mn3' -3.1(3)
O4' Mn4' O30' Mn3' 175.0(3)
Mn5' Mn4' O30' Mn3' 41.4(2)
Mn2' Mn4' O30' Mn3' -49.6(2)
O21' Mn3' O30' C30G -54.0(7)
O1' Mn3' O30' C30G -137.7(7)
O50' Mn3' O30' C30G 138.1(7)
O3' Mn3' O30' C30G 43.0(7)
Mn4' Mn3' O30' C30G -140.8(9)
Mn2' Mn3' O30' C30G -89.9(7)
Mn5' Mn3' O30' C30G 177.6(7)
O21' Mn3' O30' Mn4' 86.9(3)
O1' Mn3' O30' Mn4' 3.1(3)
O50' Mn3' O30' Mn4' -81.0(3)
O3' Mn3' O30' Mn4' -176.2(3)
Mn2' Mn3' O30' Mn4' 50.9(2)
Mn5' Mn3' O30' Mn4' -41.6(2)
O13 Mn5 O40 C401 78.7(9)
O50 Mn5 O40 C401 -122.4(8)
O5 Mn5 O40 C401 -22.5(9)
O1 Mn5 O40 C401 158.1(9)
Mn1 Mn5 O40 C401 121.7(9)
Mn3 Mn5 O40 C401 -160.8(9)
Mn4 Mn5 O40 C401 169.6(11)
O13 Mn5 O40 Mn4 -90.9(4)
O50 Mn5 O40 Mn4 68.1(4)
O5 Mn5 O40 Mn4 167.9(3)
O1 Mn5 O40 Mn4 -11.5(3)
Mn1 Mn5 O40 Mn4 -47.9(3)
Mn3 Mn5 O40 Mn4 29.6(3)
O22 Mn4 O40 C401 -88.6(10)
O30 Mn4 O40 C401 118.7(9)
O1 Mn4 O40 C401 -157.4(9)
O4 Mn4 O40 C401 12.3(9)
Mn3 Mn4 O40 C401 160.0(8)
Mn2 Mn4 O40 C401 -145.6(7)
Mn5 Mn4 O40 C401 -169.5(11)
O22 Mn4 O40 Mn5 80.9(6)
O30 Mn4 O40 Mn5 -71.8(4)
O1 Mn4 O40 Mn5 12.1(3)
O4 Mn4 O40 Mn5 -178.2(4)
Mn3 Mn4 O40 Mn5 -30.4(3)
Mn2 Mn4 O40 Mn5 24.0(5)
O13' Mn5' O40' C411 64.4(10)
O50' Mn5' O40' C411 -131.6(9)
O5' Mn5' O40' C411 -36.5(10)
O1' Mn5' O40' C411 147.6(10)
Mn1' Mn5' O40' C411 110.5(9)
Mn3' Mn5' O40' C411 -171.0(9)
Mn4' Mn5' O40' C411 156.4(12)
O13' Mn5' O40' Mn4' -91.9(4)
O50' Mn5' O40' Mn4' 72.1(4)
O5' Mn5' O40' Mn4' 167.2(3)
O1' Mn5' O40' Mn4' -8.8(3)
Mn1' Mn5' O40' Mn4' -45.8(3)
Mn3' Mn5' O40' Mn4' 32.6(3)
O22' Mn4' O40' C411 -76.9(11)
O30' Mn4' O40' C411 127.7(9)
O1' Mn4' O40' C411 -147.5(9)
O4' Mn4' O40' C411 19.8(9)
Mn3' Mn4' O40' C411 170.2(9)
Mn5' Mn4' O40' C411 -156.6(11)
Mn2' Mn4' O40' C411 -136.9(8)
O22' Mn4' O40' Mn5' 79.7(7)
O30' Mn4' O40' Mn5' -75.7(4)
O1' Mn4' O40' Mn5' 9.1(3)
O4' Mn4' O40' Mn5' 176.4(3)
Mn3' Mn4' O40' Mn5' -33.1(3)
Mn2' Mn4' O40' Mn5' 19.7(5)
O13 Mn5 O50 C501 -121.6(7)
O40 Mn5 O50 C501 81.2(7)
O5 Mn5 O50 C501 -14.5(7)
O1 Mn5 O50 C501 159.2(7)
Mn1 Mn5 O50 C501 -166.9(6)
Mn3 Mn5 O50 C501 151.5(9)
Mn4 Mn5 O50 C501 118.1(7)
O13 Mn5 O50 Mn3 86.8(3)
O40 Mn5 O50 Mn3 -70.4(4)
O5 Mn5 O50 Mn3 -166.1(3)
O1 Mn5 O50 Mn3 7.6(3)
Mn1 Mn5 O50 Mn3 41.6(3)
Mn4 Mn5 O50 Mn3 -33.4(2)
O30 Mn3 O50 C501 -76.9(7)
O21 Mn3 O50 C501 122.8(7)
O1 Mn3 O50 C501 -162.0(7)
O3 Mn3 O50 C501 30.6(7)
Mn4 Mn3 O50 C501 -119.1(7)
Mn2 Mn3 O50 C501 -174.1(5)
Mn5 Mn3 O50 C501 -153.9(8)
O30 Mn3 O50 Mn5 77.0(3)
O21 Mn3 O50 Mn5 -83.3(6)
O1 Mn3 O50 Mn5 -8.0(3)
O3 Mn3 O50 Mn5 -175.5(3)
Mn4 Mn3 O50 Mn5 34.8(2)
Mn2 Mn3 O50 Mn5 -20.1(4)
O13' Mn5' O50' C511 -126.0(7)
O40' Mn5' O50' C511 72.2(7)
O5' Mn5' O50' C511 -23.8(7)
O1' Mn5' O50' C511 152.8(7)
Mn1' Mn5' O50' C511 -171.7(6)
Mn3' Mn5' O50' C511 142.1(9)
Mn4' Mn5' O50' C511 111.8(7)
O13' Mn5' O50' Mn3' 91.9(4)
O40' Mn5' O50' Mn3' -69.9(4)
O5' Mn5' O50' Mn3' -165.9(3)
O1' Mn5' O50' Mn3' 10.7(3)
Mn1' Mn5' O50' Mn3' 46.2(3)
Mn4' Mn5' O50' Mn3' -30.4(3)
O21' Mn3' O50' C511 127.7(7)
O1' Mn3' O50' C511 -156.3(7)
O30' Mn3' O50' C511 -71.8(7)
O3' Mn3' O50' C511 30.6(7)
Mn4' Mn3' O50' C511 -114.2(7)
Mn2' Mn3' O50' C511 -171.5(5)
Mn5' Mn3' O50' C511 -145.2(9)
O21' Mn3' O50' Mn5' -87.2(5)
O1' Mn3' O50' Mn5' -11.2(3)
O30' Mn3' O50' Mn5' 73.3(4)
O3' Mn3' O50' Mn5' 175.8(3)
Mn4' Mn3' O50' Mn5' 30.9(3)
Mn2' Mn3' O50' Mn5' -26.3(5)
O11 Mn6 O60 C601 56.0(10)
O2 Mn6 O60 C601 141.1(10)
O80 Mn6 O60 C601 -134.4(9)
O6 Mn6 O60 C601 -41.4(10)
Mn7 Mn6 O60 C601 142.9(11)
Mn8 Mn6 O60 C601 -173.6(9)
Mn1 Mn6 O60 C601 94.7(9)
O11 Mn6 O60 Mn7 -86.9(3)
O2 Mn6 O60 Mn7 -1.9(3)
O80 Mn6 O60 Mn7 82.7(3)
O6 Mn6 O60 Mn7 175.7(3)
Mn8 Mn6 O60 Mn7 43.5(2)
Mn1 Mn6 O60 Mn7 -48.3(2)
O12 Mn7 O60 C601 -64.6(8)
O70 Mn7 O60 C601 129.2(7)
O2 Mn7 O60 C601 -148.1(8)
O7 Mn7 O60 C601 34.2(8)
Mn6 Mn7 O60 C601 -149.9(9)
Mn8 Mn7 O60 C601 166.9(7)
Mn1 Mn7 O60 C601 -101.7(7)
O12 Mn7 O60 Mn6 85.3(3)
O70 Mn7 O60 Mn6 -81.0(4)
O2 Mn7 O60 Mn6 1.8(3)
O7 Mn7 O60 Mn6 -175.9(3)
Mn8 Mn7 O60 Mn6 -43.2(2)
Mn1 Mn7 O60 Mn6 48.2(2)
O11' Mn6' O60' C611 60.1(9)
O80' Mn6' O60' C611 -132.4(8)
O2' Mn6' O60' C611 144.4(9)
O6' Mn6' O60' C611 -37.2(9)
Mn7' Mn6' O60' C611 148.4(10)
Mn8' Mn6' O60' C611 -170.9(9)
Mn1' Mn6' O60' C611 97.7(9)
O11' Mn6' O60' Mn7' -88.3(3)
O80' Mn6' O60' Mn7' 79.2(3)
O2' Mn6' O60' Mn7' -4.1(3)
O6' Mn6' O60' Mn7' 174.4(3)
Mn8' Mn6' O60' Mn7' 40.7(2)
Mn1' Mn6' O60' Mn7' -50.7(2)
O12' Mn7' O60' C611 -64.5(8)
O70' Mn7' O60' C611 128.3(7)
O2' Mn7' O60' C611 -147.7(8)
O7' Mn7' O60' C611 35.1(8)
Mn6' Mn7' O60' C611 -151.8(9)
Mn8' Mn7' O60' C611 167.3(7)
Mn1' Mn7' O60' C611 -101.3(7)
O12' Mn7' O60' Mn6' 87.4(3)
O70' Mn7' O60' Mn6' -79.9(4)
O2' Mn7' O60' Mn6' 4.1(3)
O7' Mn7' O60' Mn6' -173.0(3)
Mn8' Mn7' O60' Mn6' -40.9(2)
Mn1' Mn7' O60' Mn6' 50.5(2)
O23 Mn8 O70 C701 -79.5(10)
O80 Mn8 O70 C701 119.4(9)
O8 Mn8 O70 C701 21.3(10)
O2 Mn8 O70 C701 -161.1(10)
Mn2 Mn8 O70 C701 -124.2(9)
Mn6 Mn8 O70 C701 158.7(10)
Mn7 Mn8 O70 C701 -173.3(12)
O23 Mn8 O70 Mn7 93.8(4)
O80 Mn8 O70 Mn7 -67.3(4)
O8 Mn8 O70 Mn7 -165.4(3)
O2 Mn8 O70 Mn7 12.2(3)
Mn2 Mn8 O70 Mn7 49.0(3)
Mn6 Mn8 O70 Mn7 -28.0(3)
O12 Mn7 O70 C701 86.2(11)
O60 Mn7 O70 C701 -116.7(9)
O2 Mn7 O70 C701 160.8(10)
O7 Mn7 O70 C701 -15.7(10)
Mn6 Mn7 O70 C701 -158.2(9)
Mn8 Mn7 O70 C701 173.4(12)
Mn1 Mn7 O70 C701 145.6(8)
O12 Mn7 O70 Mn8 -87.2(6)
O60 Mn7 O70 Mn8 69.9(4)
O2 Mn7 O70 Mn8 -12.6(3)
O7 Mn7 O70 Mn8 170.9(3)
Mn6 Mn7 O70 Mn8 28.4(3)
Mn1 Mn7 O70 Mn8 -27.7(5)
O23' Mn8' O70' C711 -75.2(10)
O80' Mn8' O70' C711 124.3(9)
O8' Mn8' O70' C711 26.5(10)
O2' Mn8' O70' C711 -156.1(10)
Mn2' Mn8' O70' C711 -120.5(9)
Mn7' Mn8' O70' C711 -166.0(12)
Mn6' Mn8' O70' C711 161.7(9)
O23' Mn8' O70' Mn7' 90.9(4)
O80' Mn8' O70' Mn7' -69.7(4)
O8' Mn8' O70' Mn7' -167.4(3)
O2' Mn8' O70' Mn7' 9.9(3)
Mn2' Mn8' O70' Mn7' 45.5(3)
Mn6' Mn8' O70' Mn7' -32.2(3)
O12' Mn7' O70' C711 84.4(11)
O60' Mn7' O70' C711 -120.1(9)
O2' Mn7' O70' C711 155.9(10)
O7' Mn7' O70' C711 -15.2(10)
Mn6' Mn7' O70' C711 -161.4(9)
Mn8' Mn7' O70' C711 166.1(12)
Mn1' Mn7' O70' C711 144.6(8)
O12' Mn7' O70' Mn8' -81.8(6)
O60' Mn7' O70' Mn8' 73.8(4)
O2' Mn7' O70' Mn8' -10.3(3)
O7' Mn7' O70' Mn8' 178.6(3)
Mn6' Mn7' O70' Mn8' 32.5(3)
Mn1' Mn7' O70' Mn8' -21.5(5)
O23 Mn8 O80 C801 125.3(8)
O70 Mn8 O80 C801 -73.2(8)
O8 Mn8 O80 C801 23.5(8)
O2 Mn8 O80 C801 -152.1(8)
Mn2 Mn8 O80 C801 171.5(7)
Mn6 Mn8 O80 C801 -141.8(9)
Mn7 Mn8 O80 C801 -110.5(8)
O23 Mn8 O80 Mn6 -93.0(3)
O70 Mn8 O80 Mn6 68.6(4)
O8 Mn8 O80 Mn6 165.2(3)
O2 Mn8 O80 Mn6 -10.3(3)
Mn2 Mn8 O80 Mn6 -46.7(3)
Mn7 Mn8 O80 Mn6 31.2(3)
O11 Mn6 O80 C801 -130.5(8)
O60 Mn6 O80 C801 71.3(8)
O2 Mn6 O80 C801 156.7(8)
O6 Mn6 O80 C801 -38.5(7)
Mn7 Mn6 O80 C801 113.8(7)
Mn8 Mn6 O80 C801 145.7(9)
Mn1 Mn6 O80 C801 168.9(6)
O11 Mn6 O80 Mn8 83.8(6)
O60 Mn6 O80 Mn8 -74.4(3)
O2 Mn6 O80 Mn8 11.0(3)
O6 Mn6 O80 Mn8 175.8(3)
Mn7 Mn6 O80 Mn8 -31.8(3)
Mn1 Mn6 O80 Mn8 23.3(4)
O11' Mn6' O80' C811 -131.9(7)
O60' Mn6' O80' C811 71.0(7)
O2' Mn6' O80' C811 154.4(7)
O6' Mn6' O80' C811 -34.9(8)
Mn7' Mn6' O80' C811 112.5(7)
Mn8' Mn6' O80' C811 140.4(9)
Mn1' Mn6' O80' C811 169.5(6)
O11' Mn6' O80' Mn8' 87.7(6)
O60' Mn6' O80' Mn8' -69.4(3)
O2' Mn6' O80' Mn8' 14.0(3)
O6' Mn6' O80' Mn8' -175.3(4)
Mn7' Mn6' O80' Mn8' -27.9(3)
Mn1' Mn6' O80' Mn8' 29.1(4)
O70' Mn8' O80' C811 -72.0(8)
O23' Mn8' O80' C811 127.1(7)
O8' Mn8' O80' C811 29.8(7)
O2' Mn8' O80' C811 -152.1(7)
Mn2' Mn8' O80' C811 170.8(7)
Mn7' Mn8' O80' C811 -110.6(7)
Mn6' Mn8' O80' C811 -138.4(8)
O70' Mn8' O80' Mn6' 66.4(4)
O23' Mn8' O80' Mn6' -94.5(3)
O8' Mn8' O80' Mn6' 168.2(3)
O2' Mn8' O80' Mn6' -13.7(3)
Mn2' Mn8' O80' Mn6' -50.8(3)
Mn7' Mn8' O80' Mn6' 27.8(3)
C74' C7'B C7'A C71' 15.8(18)
Mn6' O11' C11G C11L -78.7(14)
Mn1' O11' C11G C11L 76.1(14)
Mn6' O11' C11G C11H 97.0(11)
Mn1' O11' C11G C11H -108.2(13)
O11' C11G C11L C11K 175.3(13)
C11H C11G C11L C11K -1(2)
C11G C11L C11K C11J 9(2)
C11L C11K C11J C11I -10(2)
C11K C11J C11I C11H 3(2)
C11J C11I C11H C11G 6(2)
O11' C11G C11H C11I 177.4(13)
C11L C11G C11H C11I -7(2)
Mn7' O12' C12G C12L -52.6(10)
Mn1' O12' C12G C12L 121.5(7)
Mn7' O12' C12G C12H 127.9(8)
Mn1' O12' C12G C12H -58.0(9)
O12' C12G C12L C12K -179.5(8)
C12H C12G C12L C12K 0.0
C12G C12L C12K C12J 0.0
C12L C12K C12J C12I 0.0
C12K C12J C12I C12H 0.0
C12J C12I C12H C12G 0.0
O12' C12G C12H C12I 179.5(8)
C12L C12G C12H C12I 0.0
Mn5' O13' C13G C13L 121.9(15)
Mn1' O13' C13G C13L -67.6(13)
Mn5' O13' C13G C13M -116.5(14)
Mn1' O13' C13G C13M 54.0(11)
Mn5' O13' C13G C13H -61.4(12)
Mn1' O13' C13G C13H 109.0(9)
Mn5' O13' C13G C13Q 65.5(13)
Mn1' O13' C13G C13Q -124.1(10)
C13L C13G C13Q C13P 56.3(19)
C13M C13G C13Q C13P 4(2)
O13' C13G C13Q C13P -176.9(18)
C13H C13G C13Q C13P -53(2)
C13G C13Q C13P C13O -5(3)
C13Q C13P C13O C13N 1(4)
C13P C13O C13N C13M 4(4)
C13L C13G C13M C13N -40.8(19)
O13' C13G C13M C13N -178.1(16)
C13H C13G C13M C13N 105(2)
C13Q C13G C13M C13N 0(2)
C13O C13N C13M C13G -4(3)
C13M C13G C13L C13K 33.1(18)
O13' C13G C13L C13K 178.7(13)
C13H C13G C13L C13K 2(2)
C13Q C13G C13L C13K -100(2)
C13G C13L C13K C13J -3(3)
C13L C13K C13J C13I 2(3)
C13K C13J C13I C13H -1(3)
C13J C13I C13H C13G 1(2)
C13L C13G C13H C13I -1.8(17)
C13M C13G C13H C13I -41.2(14)
O13' C13G C13H C13I -178.7(12)
C13Q C13G C13H C13I 60.2(16)
Mn3' O21' C21G C21H -106.3(11)
Mn2' O21' C21G C21H 88.4(12)
Mn3' O21' C21G C21L 72.3(12)
Mn2' O21' C21G C21L -93.0(12)
C21H C21G C21L C21K -0.8(16)
O21' C21G C21L C21K -179.4(10)
C21G C21L C21K C21J 3.7(17)
C21L C21K C21J C21I -3(2)
C21K C21J C21I C21H -1(2)
C21L C21G C21H C21I -2.5(17)
O21' C21G C21H C21I 176.0(10)
C21J C21I C21H C21G 3.4(18)
Mn4' O22' C22G C22L -140.5(7)
Mn2' O22' C22G C22L 63.0(11)
Mn4' O22' C22G C22H 40.0(11)
Mn2' O22' C22G C22H -116.5(8)
O22' C22G C22L C22K -177.8(9)
C22H C22G C22L C22K 1.7(12)
C22G C22L C22K C22J -0.9(14)
C22L C22K C22J C22I 1.2(15)
C22K C22J C22I C22H -2.4(15)
O22' C22G C22H C22I 176.8(8)
C22L C22G C22H C22I -2.7(11)
C22J C22I C22H C22G 3.2(13)
C231 C23B C23C C23D 0.0(6)
C23B C23C C23D C23E -0.1(8)
C23C C23D C23E C23F -0.1(8)
C23D C23E C23F C231 0.3(8)
Mn8' O23' C23G C23L -49.2(10)
Mn2' O23' C23G C23L 116.8(8)
Mn8' O23' C23G C23H 133.1(6)
Mn2' O23' C23G C23H -60.9(10)
O23' C23G C23L C23K -176.9(7)
C23H C23G C23L C23K 0.8(11)
C23G C23L C23K C23J -2.2(13)
C23L C23K C23J C23I 3.0(15)
C23K C23J C23I C23H -2.7(17)
C23J C23I C23H C23G 1.6(17)
O23' C23G C23H C23I 177.3(9)
C23L C23G C23H C23I -0.6(13)
Mn4' O30' C30G C30L 92.7(7)
Mn3' O30' C30G C30L -138.3(5)
Mn4' O30' C30G C30H -90.6(6)
Mn3' O30' C30G C30H 38.3(8)
O30' C30G C30L C30K 176.8(6)
C30H C30G C30L C30K 0.0
C30G C30L C30K C30J 0.0
C30L C30K C30J C30I 0.0
C30K C30J C30I C30H 0.0
C30J C30I C30H C30G 0.0
O30' C30G C30H C30I -176.6(6)
C30L C30G C30H C30I 0.0
C34 O3 C31 C32 -18.1(15)
Mn3 O3 C31 C32 163.3(10)
C34' O3' C31' C32' 27.7(11)
Mn3' O3' C31' C32' -145.5(6)
O3 C31 C32 C33 -2.3(18)
O3' C31' C32' C33' -36.0(10)
C31 C32 C33 C34 19.7(17)
C31' C32' C33' C34' 31.0(11)
C31 O3 C34 C33 28.7(12)
Mn3 O3 C34 C33 -152.7(7)
C32 C33 C34 O3 -28.9(13)
C31' O3' C34' C33' -6.5(13)
Mn3' O3' C34' C33' 166.3(7)
C32' C33' C34' O3' -16.0(13)
C44 O4 C41 C42 17.6(16)
Mn4 O4 C41 C42 -163.5(11)
C44' O4' C41' C42' -28.2(11)
Mn4' O4' C41' C42' 147.4(6)
O4 C41 C42 C43 -20(2)
C41 C42 C43 C44 16(3)
O4' C41' C42' C43' 27.3(11)
C41' C42' C43' C44' -16.3(11)
C42 C43 C44 O4 -5(3)
C41 O4 C44 C43 -8(2)
Mn4 O4 C44 C43 172.9(15)
C41' O4' C44' C43' 18.9(12)
Mn4' O4' C44' C43' -156.2(7)
C42' C43' C44' O4' -1.1(11)
C54A O5 C51 C52 -26.9(12)
C54 O5 C51 C52 -5.9(12)
Mn5 O5 C51 C52 144.7(10)
C54A O5 C51 C52A -2.6(13)
C54 O5 C51 C52A 18.4(13)
Mn5 O5 C51 C52A 169.0(11)
O5 C51 C52 C53 -5.6(13)
C52A C51 C52 C53 -102(2)
C51 C52 C53 C54 14.8(16)
C51 O5 C54 C53 15.2(14)
C54A O5 C54 C53 101(3)
Mn5 O5 C54 C53 -135.9(9)
C52 C53 C54 O5 -18.4(16)
O5 C51 C52A C53A -20.6(15)
C52 C51 C52A C53A 71(2)
C51 C52A C53A C54A 34.6(16)
C51 O5 C54A C53A 25.2(14)
C54 O5 C54A C53A -76(2)
Mn5 O5 C54A C53A -145.5(10)
C52A C53A C54A O5 -37.7(16)
C54' O5' C51' C52' 2(3)
C54B O5' C51' C52' -35.4(16)
C51B O5' C51' C52' 59(2)
Mn5' O5' C51' C52' -161.8(15)
O5' C51' C52' C53' -3(3)
C54B O5' C54' C53' 39.8(16)
C51' O5' C54' C53' 0(3)
C51B O5' C54' C53' -105(2)
Mn5' O5' C54' C53' 158.0(9)
C54' O5' C51B C52B 24.8(17)
C54B O5' C51B C52B -5(3)
C51' O5' C51B C52B -73(2)
Mn5' O5' C51B C52B 152.3(17)
O5' C51B C52B C53' 20(3)
C54' O5' C54B C53' -39.6(15)
C51' O5' C54B C53' 98.8(18)
C51B O5' C54B C53' -11(2)
Mn5' O5' C54B C53' -165.7(8)
C51B C52B C53' C54' -40.5(16)
C51B C52B C53' C54B -26(3)
C51B C52B C53' C52' 40(3)
O5' C54' C53' C52B 124(3)
O5' C54' C53' C54B -39.4(16)
O5' C54' C53' C52' -2(3)
O5' C54B C53' C52B 25(2)
O5' C54B C53' C54' 38.7(15)
O5' C54B C53' C52' -100(2)
C51' C52' C53' C52B -51(3)
C51' C52' C53' C54' 3(3)
C51' C52' C53' C54B 38.1(16)
C64 O6 C61 C62 1.0(14)
Mn6 O6 C61 C62 176.0(10)
C64' O6' C61' C62' -7.5(15)
Mn6' O6' C61' C62' -178.6(8)
O6 C61 C62 C63 12.6(19)
O6' C61' C62' C63' 27.3(18)
C61 C62 C63 C64 -21(2)
C61' C62' C63' C64' -35.6(19)
C61 O6 C64 C63 -13.3(13)
Mn6 O6 C64 C63 171.5(9)
C62 C63 C64 O6 21.2(18)
C61' O6' C64' C63' -12.2(14)
Mn6' O6' C64' C63' 158.8(8)
C62' C63' C64' O6' 30.5(17)
C74 O7 C71 C72 -17.3(11)
Mn7 O7 C71 C72 168.4(7)
C74' O7' C71' C72' 17(3)
Mn7' O7' C71' C72' -169(3)
C74' O7' C71' C7'A -19.5(14)
Mn7' O7' C71' C7'A 155.2(11)
C7'B C7'A C71' O7' 1.6(18)
C7'B C7'A C71' C72' -96.9(19)
O7 C71 C72 C73 26.1(13)
O7' C71' C72' C73' -10(5)
C7'A C71' C72' C73' 83(4)
C71 C72 C73 C74 -24.8(15)
C71' C72' C73' C74' 0(5)
C71 O7 C74 C73 3.0(12)
Mn7 O7 C74 C73 176.5(8)
C72 C73 C74 O7 14.1(15)
C71' O7' C74' C73' -17(3)
Mn7' O7' C74' C73' 168(3)
C71' O7' C74' C7'B 29.7(12)
Mn7' O7' C74' C7'B -145.5(8)
C72' C73' C74' O7' 10(5)
C72' C73' C74' C7'B -84(4)
C7'A C7'B C74' O7' -28.0(15)
C7'A C7'B C74' C73' 72.5(15)
C81 O8 C81A C82A 91.5(12)
C84A O8 C81A C82A 27(2)
C84 O8 C81A C82A -16.3(13)
Mn8 O8 C81A C82A -150.1(9)
O8 C81A C82A C83 -31.4(15)
C84A C83 C82A C81A 24(2)
C82 C83 C82A C81A -40.2(19)
C84 C83 C82A C81A 56.4(11)
C81 O8 C84A C83 -85(2)
C81A O8 C84A C83 -12(3)
C84 O8 C84A C83 55.8(15)
Mn8 O8 C84A C83 165.2(10)
C82 C83 C84A O8 103(2)
C82A C83 C84A O8 -8(3)
C84 C83 C84A O8 -54.2(15)
C84A O8 C81 C82 20(2)
C81A O8 C81 C82 -91(2)
C84 O8 C81 C82 -9(3)
Mn8 O8 C81 C82 152.0(19)
C84A C83 C82 C81 -52.4(18)
C82A C83 C82 C81 42(3)
C84 C83 C82 C81 -36(3)
O8 C81 C82 C83 29(3)
C81 O8 C84 C83 -15(2)
C84A O8 C84 C83 -52.0(13)
C81A O8 C84 C83 65.4(19)
Mn8 O8 C84 C83 -172.2(8)
C84A C83 C84 O8 52.5(13)
C82 C83 C84 O8 32(2)
C82A C83 C84 O8 -81.4(19)
C84' O8' C81' C82' 1.4(11)
Mn8' O8' C81' C82' 169.6(8)
O8' C81' C82' C83' -11.9(19)
C81' C82' C83' C84' 18(2)
C82' C83' C84' O8' -17(2)
C81' O8' C84' C83' 8.1(12)
Mn8' O8' C84' C83' -160.9(9)
Mn6 O11 C111 C116 87.4(11)
Mn1 O11 C111 C116 -121.1(10)
Mn6 O11 C111 C112 -91.1(11)
Mn1 O11 C111 C112 60.4(13)
C116 C111 C112 C113 1.0(18)
O11 C111 C112 C113 179.5(11)
C111 C112 C113 C114 -3(2)
C112 C113 C114 C115 3(2)
C113 C114 C115 C116 -1(2)
C112 C111 C116 C115 0.8(17)
O11 C111 C116 C115 -177.7(11)
C114 C115 C116 C111 -1(2)
Mn7 O12 C121 C122 118.9(8)
Mn1 O12 C121 C122 -53.5(10)
Mn7 O12 C121 C126 -62.3(11)
Mn1 O12 C121 C126 125.3(7)
O12 C121 C122 C123 178.9(8)
C126 C121 C122 C123 0.0(10)
C121 C122 C123 C124 -0.5(11)
C122 C123 C124 C125 1.0(11)
C123 C124 C125 C126 -1.2(12)
C124 C125 C126 C121 0.7(12)
O12 C121 C126 C125 -179.0(8)
C122 C121 C126 C125 -0.2(11)
Mn5 O13 C131 C132 -46.8(10)
Mn1 O13 C131 C132 120.3(7)
Mn5 O13 C131 C136 136.8(7)
Mn1 O13 C131 C136 -56.1(9)
O13 C131 C132 C133 -177.2(7)
C136 C131 C132 C133 -0.8(11)
C131 C132 C133 C134 0.2(13)
C132 C133 C134 C135 0.9(14)
C133 C134 C135 C136 -1.4(16)
C134 C135 C136 C131 0.9(15)
O13 C131 C136 C135 176.9(8)
C132 C131 C136 C135 0.2(12)
Mn3 O21 C211 C216 78.3(14)
Mn2 O21 C211 C216 -69.4(15)
Mn3 O21 C211 C212 -99.8(11)
Mn2 O21 C211 C212 112.5(12)
O21 C211 C212 C213 179.6(12)
C216 C211 C212 C213 1.3(17)
C211 C212 C213 C214 -3(2)
C212 C213 C214 C215 0(2)
C213 C214 C215 C216 3.3(19)
O21 C211 C216 C215 -175.6(11)
C212 C211 C216 C215 2.6(17)
C214 C215 C216 C211 -4.9(18)
Mn4 O22 C221 C222 53.0(9)
Mn2 O22 C221 C222 -121.9(6)
Mn4 O22 C221 C226 -127.1(7)
Mn2 O22 C221 C226 57.9(8)
O22 C221 C222 C223 179.9(7)
C226 C221 C222 C223 0.0
C221 C222 C223 C224 0.0
C222 C223 C224 C225 0.0
C223 C224 C225 C226 0.0
C224 C225 C226 C221 0.0
O22 C221 C226 C225 -179.9(7)
C222 C221 C226 C225 0.0
C23E C23F C231 C236 -39.5(8)
C23E C23F C231 O23 -180.0(3)
C23E C23F C231 C23B -0.4(6)
C23E C23F C231 C232 96.1(9)
Mn8 O23 C231 C236 121.3(10)
Mn2 O23 C231 C236 -59.8(7)
Mn8 O23 C231 C23F -127.7(11)
Mn2 O23 C231 C23F 51.2(8)
Mn8 O23 C231 C23B 52.7(10)
Mn2 O23 C231 C23B -128.4(7)
Mn8 O23 C231 C232 -59.1(10)
Mn2 O23 C231 C232 119.8(6)
C23C C23B C231 C236 40.5(7)
C23C C23B C231 C23F 0.3(4)
C23C C23B C231 O23 179.9(3)
C23C C23B C231 C232 -71.5(7)
C236 C231 C232 C233 -0.3(4)
C23F C231 C232 C233 -46.6(7)
O23 C231 C232 C233 -180.0(3)
C23B C231 C232 C233 69.1(7)
C231 C232 C233 C234 -0.1(6)
C232 C233 C234 C235 0.2(8)
C233 C234 C235 C236 0.0(8)
C23F C231 C236 C235 46.2(8)
O23 C231 C236 C235 -179.9(3)
C23B C231 C236 C235 -96.5(9)
C232 C231 C236 C235 0.5(6)
C234 C235 C236 C231 -0.4(8)
Mn3 O30 C301 C302 -109.4(8)
Mn4 O30 C301 C302 109.2(7)
Mn3 O30 C301 C306 73.2(9)
Mn4 O30 C301 C306 -68.3(9)
O30 C301 C302 C303 -177.4(8)
C306 C301 C302 C303 0.0
C301 C302 C303 C304 0.0
C302 C303 C304 C305 0.0
C303 C304 C305 C306 0.0
C304 C305 C306 C301 0.0
O30 C301 C306 C305 177.5(7)
C302 C301 C306 C305 0.0
Mn5 O40 C401 C402 117.9(7)
Mn4 O40 C401 C402 -75.5(9)
Mn5 O40 C401 C406 -66.0(10)
Mn4 O40 C401 C406 100.6(8)
O40 C401 C402 C403 176.2(7)
C406 C401 C402 C403 0.0
C401 C402 C403 C404 0.0
C402 C403 C404 C405 0.0
C403 C404 C405 C406 0.0
C404 C405 C406 C401 0.0
O40 C401 C406 C405 -176.0(8)
C402 C401 C406 C405 0.0
Mn5' O40' C411 C412 -63.5(10)
Mn4' O40' C411 C412 85.9(9)
Mn5' O40' C411 C416 115.4(8)
Mn4' O40' C411 C416 -95.2(9)
O40' C411 C412 C413 178.9(8)
C416 C411 C412 C413 0.0
C411 C412 C413 C414 0.0
C412 C413 C414 C415 0.0
C413 C414 C415 C416 0.0
C414 C415 C416 C411 0.0
O40' C411 C416 C415 -178.9(8)
C412 C411 C416 C415 0.0
Mn5 O50 C501 C506 89.7(10)
Mn3 O50 C501 C506 -125.3(8)
Mn5 O50 C501 C502 -88.7(8)
Mn3 O50 C501 C502 56.3(10)
C506 C501 C502 C503 0.3(11)
O50 C501 C502 C503 178.8(7)
C501 C502 C503 C504 -1.7(12)
C502 C503 C504 C505 0.9(13)
C503 C504 C505 C506 1.4(15)
O50 C501 C506 C505 -176.5(10)
C502 C501 C506 C505 1.9(14)
C504 C505 C506 C501 -2.9(17)
Mn5' O50' C511 C512 100.6(7)
Mn3' O50' C511 C512 -126.2(6)
Mn5' O50' C511 C516 -80.3(7)
Mn3' O50' C511 C516 52.9(9)
O50' C511 C512 C513 179.1(7)
C516 C511 C512 C513 0.0
C511 C512 C513 C514 0.0
C512 C513 C514 C515 0.0
C513 C514 C515 C516 0.0
C514 C515 C516 C511 0.0
O50' C511 C516 C515 -179.1(7)
C512 C511 C516 C515 0.0
Mn6 O60 C601 C606 95.9(10)
Mn7 O60 C601 C606 -128.2(7)
Mn6 O60 C601 C602 -86.1(11)
Mn7 O60 C601 C602 49.8(11)
O60 C601 C602 C603 -174.2(8)
C606 C601 C602 C603 3.8(12)
C601 C602 C603 C604 1.0(12)
C602 C603 C604 C605 -7.8(13)
C603 C604 C605 C606 9.7(13)
O60 C601 C606 C605 176.3(7)
C602 C601 C606 C605 -1.8(12)
C604 C605 C606 C601 -5.1(12)
Mn6' O60' C611 C612 112.6(10)
Mn7' O60' C611 C612 -106.4(10)
Mn6' O60' C611 C616 -69.0(12)
Mn7' O60' C611 C616 71.9(11)
O60' C611 C612 C613 175.6(10)
C616 C611 C612 C613 -2.8(16)
C611 C612 C613 C614 3.9(18)
C612 C613 C614 C615 -2(2)
C613 C614 C615 C616 0(3)
O60' C611 C616 C615 -178.0(13)
C612 C611 C616 C615 0.4(18)
C614 C615 C616 C611 1(3)
Mn8 O70 C701 C702 70.5(13)
Mn7 O70 C701 C702 -100.8(10)
Mn8 O70 C701 C706 -110.3(10)
Mn7 O70 C701 C706 78.4(12)
O70 C701 C702 C703 180.0(9)
C706 C701 C702 C703 0.7(14)
C701 C702 C703 C704 -1.5(15)
C702 C703 C704 C705 2.8(16)
C703 C704 C705 C706 -3.4(16)
C704 C705 C706 C701 2.6(15)
O70 C701 C706 C705 179.5(9)
C702 C701 C706 C705 -1.2(13)
Mn8' O70' C711 C712 -106.7(10)
Mn7' O70' C711 C712 91.5(12)
Mn8' O70' C711 C716 70.8(12)
Mn7' O70' C711 C716 -90.9(10)
O70' C711 C712 C713 178.8(9)
C716 C711 C712 C713 1.3(14)
C711 C712 C713 C714 0.6(15)
C712 C713 C714 C715 -1.1(14)
C713 C714 C715 C716 -0.2(13)
C714 C715 C716 C711 2.1(12)
C712 C711 C716 C715 -2.7(12)
O70' C711 C716 C715 179.8(8)
Mn8 O80 C801 C806 73.0(13)
Mn6 O80 C801 C806 -60.4(13)
Mn8 O80 C801 C802 -108.4(9)
Mn6 O80 C801 C802 118.1(8)
O80 C801 C802 C803 -179.4(10)
C806 C801 C802 C803 -0.9(15)
C801 C802 C803 C804 0.0(16)
C802 C803 C804 C805 1.4(19)
C803 C804 C805 C806 -2(2)
O80 C801 C806 C805 179.0(10)
C802 C801 C806 C805 0.4(17)
C804 C805 C806 C801 0.8(19)
Mn6' O80' C811 C816 112.4(9)
Mn8' O80' C811 C816 -118.8(9)
Mn6' O80' C811 C812 -65.3(11)
Mn8' O80' C811 C812 63.4(11)
O80' C811 C812 C813 179.6(9)
C816 C811 C812 C813 1.7(14)
C811 C812 C813 C814 0.0(16)
C812 C813 C814 C815 1.0(16)
C813 C814 C815 C816 -3.7(16)
C814 C815 C816 C811 5.7(17)
O80' C811 C816 C815 177.8(10)
C812 C811 C816 C815 -4.4(14)
